data_1566373
loop_
_publ_author_name
'Xu, Jiayu'
'Xiong, Lin'
'Cai, Xiao'
'Tang, Shisi'
'Tang, Ancheng'
'Liu, Xu'
'Pei, Yong'
'Zhu, Yan'

_publ_section_title
;
 Evolution from superatomic Au24Ag20 monomers into molecular-like Au43Ag38
 dimeric nanoclusters
;
_journal_name_full 'Chemical Science'
_journal_paper_doi 10.1039/D1SC07178E
_journal_year 2022
_chemical_formula_sum 'C288 H312 Ag20 Au24 Cl2'
_chemical_formula_weight 10728.85
_space_group_crystal_system triclinic
_space_group_IT_number 2
_space_group_name_Hall '-P 1'
_space_group_name_H-M_alt 'P -1'
_atom_sites_solution_hydrogens geom
_atom_sites_solution_primary direct
_audit_creation_method
;
FinalCif V69 by Daniel Kratzert, Freiburg 2019,
https://github.com/dkratzert/FinalCif
;
_audit_update_record
;
2021-12-17 deposited with the CCDC.	2022-02-07 downloaded from the CCDC.
;
_cell_angle_alpha 97.077(2)
_cell_angle_beta 105.131(2)
_cell_angle_gamma 100.118(2)
_cell_formula_units_Z 2
_cell_length_a 19.2914(15)
_cell_length_b 24.9197(18)
_cell_length_c 34.987(3)
_cell_measurement_reflns_used 9926
_cell_measurement_temperature 296(2)
_cell_measurement_theta_max 24.5245
_cell_measurement_theta_min 2.2005
_cell_volume 15729(2)
_computing_cell_refinement 'SAINT V8.40B'
_computing_data_collection 'Bruker BIS V6.2.1/2016-03-01'
_computing_data_reduction 'SAINT V8.40B'
_computing_structure_refinement 'SHELXL-2018/3 (Sheldrick, 2018)'
_computing_structure_solution 'SHELXT 2018/2 (Sheldrick, 2018)'
_diffrn_ambient_temperature 296(2)
_diffrn_detector CPAD
_diffrn_detector_area_resol_mean 7.41
_diffrn_detector_type 'Bruker PHOTON II'
_diffrn_measured_fraction_theta_full 0.992
_diffrn_measured_fraction_theta_max 0.992
_diffrn_measurement_device_type 'Bruker D8 VENTURE TXS PHOTON II'
_diffrn_measurement_method '\w and \f scans'
_diffrn_radiation_monochromator 'mirror optics'
_diffrn_radiation_type MoK\a
_diffrn_radiation_wavelength 0.71073
_diffrn_reflns_av_R_equivalents 0.0909
_diffrn_reflns_av_unetI/netI 0.1609
_diffrn_reflns_Laue_measured_fraction_full 0.992
_diffrn_reflns_Laue_measured_fraction_max 0.992
_diffrn_reflns_limit_h_max 22
_diffrn_reflns_limit_h_min -22
_diffrn_reflns_limit_k_max 28
_diffrn_reflns_limit_k_min -29
_diffrn_reflns_limit_l_max 41
_diffrn_reflns_limit_l_min -41
_diffrn_reflns_number 110574
_diffrn_reflns_point_group_measured_fraction_full 0.992
_diffrn_reflns_point_group_measured_fraction_max 0.992
_diffrn_reflns_theta_full 25.034
_diffrn_reflns_theta_max 25.034
_diffrn_reflns_theta_min 2.003
_diffrn_source_current 40.0
_diffrn_source_voltage 50.0
_exptl_absorpt_coefficient_mu 12.411
_exptl_absorpt_correction_T_max 0.2586
_exptl_absorpt_correction_T_min 0.151
_exptl_absorpt_correction_type multi-scan
_exptl_absorpt_process_details
;
SADABS-2016/2 - Bruker AXS area detector scaling and absorption correction:
Krause, L., Herbst-Irmer, R., Sheldrick G.M. & Stalke D., J. Appl. Cryst. 48
(2015) 3-10
;
_exptl_crystal_density_diffrn 2.265
_exptl_crystal_description block
_exptl_crystal_F_000 9820
_exptl_crystal_size_max 0.200
_exptl_crystal_size_mid 0.100
_exptl_crystal_size_min 0.100
_refine_diff_density_max 1.730
_refine_diff_density_min -2.060
_refine_diff_density_rms 0.273
_refine_ls_extinction_method none
_refine_ls_goodness_of_fit_ref 0.964
_refine_ls_hydrogen_treatment constr
_refine_ls_matrix_type full
_refine_ls_number_parameters 3092
_refine_ls_number_reflns 55123
_refine_ls_number_restraints 13854
_refine_ls_restrained_S_all 0.899
_refine_ls_R_factor_all 0.1685
_refine_ls_R_factor_gt 0.0741
_refine_ls_shift/su_max 0.010
_refine_ls_shift/su_mean 0.000
_refine_ls_structure_factor_coef Fsqd
_refine_ls_weighting_details 'w=1/[\s^2^(Fo^2^)+(0.0982P)^2^] where P=(Fo^2^+2Fc^2^)/3'
_refine_ls_weighting_scheme calc
_refine_ls_wR_factor_gt 0.1757
_refine_ls_wR_factor_ref 0.2228
_reflns_Friedel_coverage 0.000
_reflns_number_gt 24722
_reflns_number_total 55123
_reflns_threshold_expression 'I > 2\s(I)'
_cod_data_source_file d1sc07178e2.cif
_cod_data_source_block 20210608li_zy_auag_4_0m_a_sq
_cod_database_code 1566373
_shelx_shelxl_version_number 2018/3
_shelx_space_group_comment
;
The symmetry employed for this shelxl refinement is uniquely defined
by the following loop, which should always be used as a source of
symmetry information in preference to the above space-group names.
They are only intended as comments.
;
_shelx_estimated_absorpt_t_min 0.190
_shelx_estimated_absorpt_t_max 0.370

loop_
_space_group_symop_operation_xyz
'x, y, z'
'-x, -y, -z'

loop_
_atom_site_label
_atom_site_type_symbol
_atom_site_fract_x
_atom_site_fract_y
_atom_site_fract_z
_atom_site_U_iso_or_equiv
_atom_site_adp_type
_atom_site_occupancy
_atom_site_site_symmetry_order
_atom_site_calc_flag
_atom_site_refinement_flags_posn
_atom_site_refinement_flags_adp
_atom_site_refinement_flags_occupancy
_atom_site_disorder_assembly
_atom_site_disorder_group
Au01 Au 0.58295(5) 0.64224(4) 0.20265(3) 0.0448(2) Uani 1 1 d . . . . .
Au02 Au 0.68395(5) 0.74504(4) 0.22078(3) 0.0460(2) Uani 1 1 d . . . . .
Au03 Au 0.55304(5) 0.73724(4) 0.24089(3) 0.0469(3) Uani 1 1 d . . . . .
Au04 Au 0.73092(5) 0.64744(4) 0.23545(3) 0.0466(2) Uani 1 1 d . . . . .
Au05 Au 0.63049(6) 0.58009(4) 0.26229(3) 0.0482(3) Uani 1 1 d . . . . .
Au06 Au 0.51920(6) 0.63440(4) 0.26399(3) 0.0486(3) Uani 1 1 d . . . . .
Au07 Au 0.79111(6) 0.74567(4) 0.29137(3) 0.0497(3) Uani 1 1 d . . . . .
Au08 Au 0.57700(6) 0.73289(4) 0.32100(3) 0.0526(3) Uani 1 1 d . . . . .
Au09 Au 0.68088(6) 0.80153(4) 0.29459(3) 0.0497(3) Uani 1 1 d . . . . .
Au10 Au 0.75979(6) 0.64524(4) 0.31690(3) 0.0520(3) Uani 1 1 d . . . . .
Au11 Au 0.62658(6) 0.63552(4) 0.33603(3) 0.0540(3) Uani 1 1 d . . . . .
Au12 Au 0.72465(6) 0.73885(4) 0.35352(3) 0.0550(3) Uani 1 1 d . . . . .
Au13 Au 0.82935(6) 0.58959(5) 0.20539(3) 0.0622(3) Uani 1 1 d . U . . .
Au14 Au 0.52275(6) 0.62318(5) 0.11568(3) 0.0641(3) Uani 1 1 d . . . . .
Au15 Au 0.61393(7) 0.46080(4) 0.25898(3) 0.0612(3) Uani 1 1 d . U . . .
Au16 Au 0.67870(7) 0.77213(5) 0.13967(3) 0.0673(3) Uani 1 1 d . U . . .
Au17 Au 0.72253(7) 0.91973(5) 0.32621(4) 0.0681(3) Uani 1 1 d . U . . .
Au18 Au 0.43722(6) 0.79580(5) 0.21512(3) 0.0651(3) Uani 1 1 d . U . . .
Au19 Au 0.37484(6) 0.57453(5) 0.26913(3) 0.0653(3) Uani 1 1 d . U . . .
Au20 Au 0.50369(7) 0.77924(5) 0.37613(3) 0.0668(3) Uani 1 1 d . . . . .
Au21 Au 0.94810(6) 0.79848(5) 0.32834(4) 0.0692(3) Uani 1 1 d . U . . .
Au22 Au 0.86878(7) 0.59761(5) 0.36913(3) 0.0704(3) Uani 1 1 d . U . . .
Au23 Au 0.62597(8) 0.56654(7) 0.39896(4) 0.0958(5) Uani 1 1 d . . . . .
Au24 Au 0.78127(8) 0.79253(6) 0.44009(4) 0.0917(4) Uani 1 1 d . U . . .
Ag01 Ag 0.64241(11) 0.54595(8) 0.18245(6) 0.0562(5) Uani 1 1 d . . . . .
Ag02 Ag 0.68252(11) 0.65865(8) 0.15434(5) 0.0540(5) Uani 1 1 d . . . . .
Ag03 Ag 0.54545(11) 0.73747(8) 0.16088(5) 0.0551(5) Uani 1 1 d . . . . .
Ag04 Ag 0.62295(11) 0.84259(8) 0.22235(6) 0.0583(5) Uani 1 1 d . . . . .
Ag05 Ag 0.82304(11) 0.73202(8) 0.21230(6) 0.0586(5) Uani 1 1 d . . . . .
Ag06 Ag 0.43544(11) 0.65467(8) 0.18501(6) 0.0577(5) Uani 1 1 d . . . . .
Ag07 Ag 0.48911(11) 0.53659(8) 0.20494(6) 0.0564(5) Uani 1 1 d . . . . .
Ag08 Ag 0.79479(12) 0.84648(8) 0.26138(6) 0.0628(6) Uani 1 1 d . . . . .
Ag09 Ag 0.87907(11) 0.66964(9) 0.28139(6) 0.0635(6) Uani 1 1 d . . . . .
Ag10 Ag 0.76558(12) 0.54753(8) 0.26645(6) 0.0607(6) Uani 1 1 d . . . . .
Ag11 Ag 0.42723(11) 0.70915(9) 0.26689(6) 0.0613(6) Uani 1 1 d . . . . .
Ag12 Ag 0.48149(12) 0.64604(9) 0.33682(6) 0.0645(6) Uani 1 1 d . . . . .
Ag13 Ag 0.54730(12) 0.83346(9) 0.29706(6) 0.0666(6) Uani 1 1 d . . . . .
Ag14 Ag 0.69885(13) 0.54506(9) 0.33623(6) 0.0685(6) Uani 1 1 d . . . . .
Ag15 Ag 0.51893(12) 0.53535(8) 0.29774(6) 0.0658(6) Uani 1 1 d . . . . .
Ag16 Ag 0.82290(12) 0.84020(9) 0.35409(6) 0.0658(6) Uani 1 1 d . . . . .
Ag17 Ag 0.66603(13) 0.82960(9) 0.37366(6) 0.0699(6) Uani 1 1 d . . . . .
Ag18 Ag 0.62613(13) 0.71241(9) 0.40191(6) 0.0688(6) Uani 1 1 d . . . . .
Ag19 Ag 0.76554(12) 0.65994(9) 0.40033(6) 0.0667(6) Uani 1 1 d . . . . .
Ag20 Ag 0.87345(12) 0.73115(10) 0.37012(6) 0.0729(6) Uani 1 1 d . . . . .
Cl1 Cl 0.3809(4) 0.5539(3) 0.1517(2) 0.079(2) Uani 1 1 d . . . . .
Cl2 Cl 0.8663(5) 0.8331(3) 0.2109(3) 0.093(3) Uani 1 1 d . . . . .
C1_1 C 0.7304(10) 0.9237(10) 0.2696(6) 0.079(6) Uani 1 1 d D U . . .
C2_1 C 0.7407(8) 0.9346(9) 0.2395(5) 0.090(6) Uani 1 1 d D U . . .
C3_1 C 0.7514(6) 0.9601(6) 0.2054(4) 0.095(5) Uani 1 1 d DG U . . .
C4_1 C 0.7462(9) 1.0153(6) 0.2078(4) 0.103(6) Uani 1 1 d DG U . . .
H4_1 H 0.736527 1.033417 0.230066 0.124 Uiso 1 1 calc R U . . .
C5_1 C 0.7555(10) 1.0433(5) 0.1769(5) 0.109(6) Uani 1 1 d DG U . . .
H5_1 H 0.752074 1.080232 0.178511 0.131 Uiso 1 1 calc R U . . .
C6_1 C 0.7700(8) 1.0162(6) 0.1437(4) 0.109(5) Uani 1 1 d DG U . . .
C7_1 C 0.7752(10) 0.9610(6) 0.1413(4) 0.103(5) Uani 1 1 d DG U . . .
H7_1 H 0.784919 0.942853 0.119031 0.124 Uiso 1 1 calc R U . . .
C8_1 C 0.7659(10) 0.9330(5) 0.1722(5) 0.099(5) Uani 1 1 d DG U . . .
H8_1 H 0.769373 0.896038 0.170585 0.119 Uiso 1 1 calc R U . . .
C9_1 C 0.7796(10) 1.0483(7) 0.1105(5) 0.118(5) Uani 1 1 d D U . . .
C10_1 C 0.8065(15) 1.1114(6) 0.1235(6) 0.130(7) Uani 1 1 d D U . . .
H10A_1 H 0.810735 1.127841 0.100543 0.195 Uiso 1 1 calc R U . . .
H10B_1 H 0.771860 1.126203 0.134662 0.195 Uiso 1 1 calc R U . . .
H10C_1 H 0.853594 1.119651 0.143362 0.195 Uiso 1 1 calc R U . . .
C11_1 C 0.8330(13) 1.0289(10) 0.0889(7) 0.117(7) Uani 1 1 d D U . . .
H11A_1 H 0.837068 1.050423 0.068303 0.176 Uiso 1 1 calc R U . . .
H11B_1 H 0.880547 1.033765 0.107959 0.176 Uiso 1 1 calc R U . . .
H11C_1 H 0.814948 0.990497 0.076928 0.176 Uiso 1 1 calc R U . . .
C12_1 C 0.7050(10) 1.0389(11) 0.0782(7) 0.142(7) Uani 1 1 d D U . . .
H12A_1 H 0.710695 1.059030 0.057112 0.213 Uiso 1 1 calc R U . . .
H12B_1 H 0.687821 1.000070 0.067161 0.213 Uiso 1 1 calc R U . . .
H12C_1 H 0.669978 1.051612 0.090095 0.213 Uiso 1 1 calc R U . . .
C1_2 C 0.7039(15) 0.7596(14) 0.4662(8) 0.151(9) Uani 1 1 d D U . . .
C2_2 C 0.6577(12) 0.7515(9) 0.4817(6) 0.153(8) Uani 1 1 d D U . . .
C3_2 C 0.6000(16) 0.7413(15) 0.5011(9) 0.156(7) Uani 1 1 d D U . . .
C4_2 C 0.5413(16) 0.7671(15) 0.4930(9) 0.157(8) Uani 1 1 d D U . . .
H4_2 H 0.537224 0.790134 0.473874 0.188 Uiso 1 1 calc R U . . .
C5_2 C 0.4881(16) 0.7586(16) 0.5132(9) 0.165(8) Uani 1 1 d D U . . .
H5_2 H 0.443584 0.769017 0.503664 0.198 Uiso 1 1 calc R U . . .
C6_2 C 0.5009(15) 0.7352(15) 0.5469(9) 0.174(8) Uani 1 1 d D U . . .
C7_2 C 0.5606(17) 0.7102(16) 0.5552(9) 0.169(8) Uani 1 1 d D U . . .
H7_2 H 0.565812 0.688336 0.575090 0.202 Uiso 1 1 calc R U . . .
C8_2 C 0.6125(16) 0.7173(16) 0.5345(9) 0.163(8) Uani 1 1 d D U . . .
H8_2 H 0.656200 0.705523 0.543337 0.196 Uiso 1 1 calc R U . . .
C9_2 C 0.4436(12) 0.7210(10) 0.5688(6) 0.189(8) Uani 1 1 d D U . . .
C10_2 C 0.3743(16) 0.7439(15) 0.5546(10) 0.194(13) Uani 1 1 d D U . . .
H10A_2 H 0.341068 0.733218 0.569839 0.292 Uiso 1 1 calc R U . . .
H10B_2 H 0.387680 0.783601 0.558446 0.292 Uiso 1 1 calc R U . . .
H10C_2 H 0.350877 0.729281 0.526562 0.292 Uiso 1 1 calc R U . . .
C11_2 C 0.4177(19) 0.6580(9) 0.5644(8) 0.222(13) Uani 1 1 d D U . . .
H11A_2 H 0.381603 0.650365 0.578577 0.333 Uiso 1 1 calc R U . . .
H11B_2 H 0.396298 0.642038 0.536466 0.333 Uiso 1 1 calc R U . . .
H11C_2 H 0.458875 0.642297 0.575510 0.333 Uiso 1 1 calc R U . . .
C12_2 C 0.4760(17) 0.7434(12) 0.6141(6) 0.208(13) Uani 1 1 d D U . . .
H12A_2 H 0.439048 0.734068 0.627441 0.312 Uiso 1 1 calc R U . . .
H12B_2 H 0.517000 0.727277 0.624772 0.312 Uiso 1 1 calc R U . . .
H12C_2 H 0.492195 0.782977 0.618485 0.312 Uiso 1 1 calc R U . . .
C1_3 C 0.5049(13) 0.8500(9) 0.3536(6) 0.074(6) Uani 1 1 d D U . . .
C2_3 C 0.4882(8) 0.8889(7) 0.3420(4) 0.078(5) Uani 1 1 d D U . . .
C3_3 C 0.4672(13) 0.9381(8) 0.3274(7) 0.093(5) Uani 1 1 d D U . . .
C4_3 C 0.4955(12) 0.9903(8) 0.3505(6) 0.107(6) Uani 1 1 d D U . . .
H4_3 H 0.533911 0.995940 0.374059 0.128 Uiso 1 1 calc R U . . .
C5_3 C 0.4656(16) 1.0347(9) 0.3381(7) 0.118(6) Uani 1 1 d D U . . .
H5_3 H 0.482100 1.069000 0.355049 0.142 Uiso 1 1 calc R U . . .
C6_3 C 0.4134(15) 1.0299(8) 0.3024(8) 0.120(6) Uani 1 1 d D U . . .
C7_3 C 0.3824(14) 0.9773(8) 0.2811(7) 0.106(6) Uani 1 1 d D U . . .
H7_3 H 0.341838 0.971579 0.258532 0.128 Uiso 1 1 calc R U . . .
C8_3 C 0.4108(14) 0.9326(8) 0.2929(7) 0.099(6) Uani 1 1 d D U . . .
H8_3 H 0.391055 0.897719 0.276845 0.118 Uiso 1 1 calc R U . . .
C9_3 C 0.3795(12) 1.0780(7) 0.2899(6) 0.145(7) Uani 1 1 d D U . . .
C10_3 C 0.4170(16) 1.1332(10) 0.3186(8) 0.187(12) Uani 1 1 d D U . . .
H10A_3 H 0.393265 1.161854 0.309228 0.281 Uiso 1 1 calc R U . . .
H10B_3 H 0.413246 1.129954 0.345112 0.281 Uiso 1 1 calc R U . . .
H10C_3 H 0.467904 1.142346 0.319495 0.281 Uiso 1 1 calc R U . . .
C11_3 C 0.3829(18) 1.0873(13) 0.2478(7) 0.172(12) Uani 1 1 d D U . . .
H11A_3 H 0.361004 1.117888 0.241101 0.258 Uiso 1 1 calc R U . . .
H11B_3 H 0.433288 1.095238 0.247567 0.258 Uiso 1 1 calc R U . . .
H11C_3 H 0.356530 1.054503 0.228486 0.258 Uiso 1 1 calc R U . . .
C12_3 C 0.2980(12) 1.0675(13) 0.2886(10) 0.174(12) Uani 1 1 d D U . . .
H12A_3 H 0.278006 1.098410 0.280628 0.261 Uiso 1 1 calc R U . . .
H12B_3 H 0.271590 1.034486 0.269465 0.261 Uiso 1 1 calc R U . . .
H12C_3 H 0.293483 1.062975 0.314717 0.261 Uiso 1 1 calc R U . . .
C1_4 C 0.7049(11) 0.9238(11) 0.3802(6) 0.079(5) Uani 1 1 d D U . . .
C2_4 C 0.6833(9) 0.9255(10) 0.4086(5) 0.091(5) Uani 1 1 d D U . . .
C3_4 C 0.6574(8) 0.9343(9) 0.4442(5) 0.106(5) Uani 1 1 d D U . . .
C4_4 C 0.6549(16) 0.9877(9) 0.4599(7) 0.113(6) Uani 1 1 d D U . . .
H4_4 H 0.667806 1.016834 0.447137 0.136 Uiso 1 1 calc R U . . .
C5_4 C 0.6333(17) 0.9979(9) 0.4945(7) 0.116(6) Uani 1 1 d D U . . .
H5_4 H 0.636906 1.034029 0.506610 0.139 Uiso 1 1 calc R U . . .
C6_4 C 0.6068(16) 0.9544(9) 0.5104(6) 0.123(6) Uani 1 1 d D U . . .
C7_4 C 0.6092(17) 0.9011(9) 0.4949(7) 0.118(6) Uani 1 1 d D U . . .
H7_4 H 0.592576 0.871706 0.506522 0.142 Uiso 1 1 calc R U . . .
C8_4 C 0.6362(16) 0.8911(9) 0.4622(7) 0.115(6) Uani 1 1 d D U . . .
H8_4 H 0.639772 0.855453 0.452644 0.138 Uiso 1 1 calc R U . . .
C9_4 C 0.5840(11) 0.9638(8) 0.5488(5) 0.138(7) Uani 1 1 d D U . . .
C10_4 C 0.5723(17) 1.0223(8) 0.5607(8) 0.153(11) Uani 1 1 d D U . . .
H10A_4 H 0.558166 1.024445 0.585043 0.229 Uiso 1 1 calc R U . . .
H10B_4 H 0.617279 1.048907 0.564798 0.229 Uiso 1 1 calc R U . . .
H10C_4 H 0.534328 1.029978 0.539555 0.229 Uiso 1 1 calc R U . . .
C11_4 C 0.5124(13) 0.9233(11) 0.5464(9) 0.159(11) Uani 1 1 d D U . . .
H11A_4 H 0.500051 0.930631 0.571136 0.239 Uiso 1 1 calc R U . . .
H11B_4 H 0.473379 0.927971 0.524471 0.239 Uiso 1 1 calc R U . . .
H11C_4 H 0.519122 0.885982 0.542220 0.239 Uiso 1 1 calc R U . . .
C12_4 C 0.6439(14) 0.9539(12) 0.5844(7) 0.160(11) Uani 1 1 d D U . . .
H12A_4 H 0.629504 0.959840 0.608590 0.241 Uiso 1 1 calc R U . . .
H12B_4 H 0.650015 0.916520 0.579352 0.241 Uiso 1 1 calc R U . . .
H12C_4 H 0.689522 0.979154 0.587458 0.241 Uiso 1 1 calc R U . . .
C1_5 C 0.9034(11) 0.6652(8) 0.4117(6) 0.071(4) Uani 1 1 d D U . . .
C2_5 C 0.9450(9) 0.7027(7) 0.4345(5) 0.077(5) Uani 1 1 d D U . . .
C3_5 C 0.9970(11) 0.7496(9) 0.4629(6) 0.083(5) Uani 1 1 d D U . . .
C4_5 C 1.0577(12) 0.7760(11) 0.4532(6) 0.096(6) Uani 1 1 d D U . . .
H4_5 H 1.059238 0.768407 0.426739 0.115 Uiso 1 1 calc R U . . .
C5_5 C 1.1161(13) 0.8133(11) 0.4809(7) 0.108(6) Uani 1 1 d D U . . .
H5_5 H 1.159209 0.825830 0.474470 0.129 Uiso 1 1 calc R U . . .
C6_5 C 1.1094(12) 0.8314(10) 0.5181(6) 0.111(6) Uani 1 1 d D U . . .
C7_5 C 1.0507(12) 0.8036(11) 0.5286(6) 0.099(6) Uani 1 1 d D U . . .
H7_5 H 1.049718 0.810579 0.555142 0.119 Uiso 1 1 calc R U . . .
C8_5 C 0.9932(12) 0.7657(10) 0.5007(6) 0.089(5) Uani 1 1 d D U . . .
H8_5 H 0.951524 0.751221 0.507839 0.107 Uiso 1 1 calc R U . . .
C9_5 C 1.1687(10) 0.8785(8) 0.5461(6) 0.133(7) Uani 1 1 d D U . . .
C10_5 C 1.2457(12) 0.8657(12) 0.5535(9) 0.146(11) Uani 1 1 d D U . . .
H10A_5 H 1.281412 0.896431 0.571253 0.219 Uiso 1 1 calc R U . . .
H10B_5 H 1.246792 0.833109 0.565482 0.219 Uiso 1 1 calc R U . . .
H10C_5 H 1.256893 0.859556 0.528355 0.219 Uiso 1 1 calc R U . . .
C11_5 C 1.1719(16) 0.9318(10) 0.5280(8) 0.156(12) Uani 1 1 d D U . . .
H11A_5 H 1.209696 0.960978 0.546175 0.234 Uiso 1 1 calc R U . . .
H11B_5 H 1.182642 0.925390 0.502761 0.234 Uiso 1 1 calc R U . . .
H11C_5 H 1.125313 0.942379 0.523809 0.234 Uiso 1 1 calc R U . . .
C12_5 C 1.1574(16) 0.8930(13) 0.5877(7) 0.160(12) Uani 1 1 d D U . . .
H12A_5 H 1.196593 0.922958 0.603782 0.240 Uiso 1 1 calc R U . . .
H12B_5 H 1.111224 0.903925 0.584606 0.240 Uiso 1 1 calc R U . . .
H12C_5 H 1.157344 0.861222 0.600632 0.240 Uiso 1 1 calc R U . . .
C1_6 C 0.9889(12) 0.7319(9) 0.3322(7) 0.075(5) Uani 1 1 d D U . . .
C2_6 C 1.0113(9) 0.6917(7) 0.3290(5) 0.085(5) Uani 1 1 d D U . . .
C3_6 C 1.0394(16) 0.6414(10) 0.3250(7) 0.103(5) Uani 1 1 d D U . . .
C4_6 C 1.0658(17) 0.6193(11) 0.3586(7) 0.115(6) Uani 1 1 d D U . . .
H4_6 H 1.056666 0.632080 0.382566 0.138 Uiso 1 1 calc R U . . .
C5_6 C 1.1053(18) 0.5788(12) 0.3575(7) 0.122(6) Uani 1 1 d D U . . .
H5_6 H 1.129466 0.569376 0.381539 0.147 Uiso 1 1 calc R U . . .
C6_6 C 1.1105(18) 0.5521(11) 0.3226(7) 0.131(6) Uani 1 1 d D U . . .
C7_6 C 1.0759(18) 0.5686(12) 0.2877(7) 0.126(6) Uani 1 1 d D U . . .
H7_6 H 1.074674 0.549558 0.262884 0.152 Uiso 1 1 calc R U . . .
C8_6 C 1.0429(18) 0.6136(11) 0.2898(7) 0.118(6) Uani 1 1 d D U . . .
H8_6 H 1.022181 0.625271 0.266014 0.141 Uiso 1 1 calc R U . . .
C9_6 C 1.1468(11) 0.5029(8) 0.3218(6) 0.148(7) Uani 1 1 d D U . . .
C10_6 C 1.1718(17) 0.4829(13) 0.3620(7) 0.166(11) Uani 1 1 d D U . . .
H10A_6 H 1.193895 0.451776 0.358189 0.248 Uiso 1 1 calc R U . . .
H10B_6 H 1.207046 0.512355 0.381375 0.248 Uiso 1 1 calc R U . . .
H10C_6 H 1.130030 0.472094 0.371614 0.248 Uiso 1 1 calc R U . . .
C11_6 C 1.0972(15) 0.4517(11) 0.2915(9) 0.179(12) Uani 1 1 d D U . . .
H11A_6 H 1.122387 0.421770 0.292085 0.268 Uiso 1 1 calc R U . . .
H11B_6 H 1.052570 0.440994 0.298656 0.268 Uiso 1 1 calc R U . . .
H11C_6 H 1.085557 0.460605 0.264964 0.268 Uiso 1 1 calc R U . . .
C12_6 C 1.2160(14) 0.5181(12) 0.3081(10) 0.160(11) Uani 1 1 d D U . . .
H12A_6 H 1.239433 0.487150 0.307462 0.241 Uiso 1 1 calc R U . . .
H12B_6 H 1.202499 0.527248 0.281662 0.241 Uiso 1 1 calc R U . . .
H12C_6 H 1.249414 0.549342 0.326540 0.241 Uiso 1 1 calc R U . . .
C1_7 C 0.8640(13) 0.8356(9) 0.4246(7) 0.100(5) Uani 1 1 d D U . . .
C2_7 C 0.9069(10) 0.8753(8) 0.4247(5) 0.103(6) Uani 1 1 d D U . . .
C3_7 C 0.9601(12) 0.9249(9) 0.4249(9) 0.115(6) Uani 1 1 d D U . . .
C4_7 C 1.0299(13) 0.9236(9) 0.4222(10) 0.121(6) Uani 1 1 d D U . . .
H4_7 H 1.042816 0.889537 0.417951 0.145 Uiso 1 1 calc R U . . .
C5_7 C 1.0817(13) 0.9720(9) 0.4256(11) 0.125(7) Uani 1 1 d D U . . .
H5_7 H 1.125650 0.969340 0.420025 0.149 Uiso 1 1 calc R U . . .
C6_7 C 1.0696(12) 1.0232(8) 0.4368(10) 0.131(6) Uani 1 1 d D U . . .
C7_7 C 1.0019(14) 1.0240(9) 0.4433(11) 0.134(7) Uani 1 1 d D U . . .
H7_7 H 0.988316 1.057698 0.447889 0.161 Uiso 1 1 calc R U . . .
C8_7 C 0.9539(14) 0.9751(9) 0.4431(10) 0.126(7) Uani 1 1 d D U . . .
H8_7 H 0.916976 0.976490 0.455470 0.152 Uiso 1 1 calc R U . . .
C9_7 C 1.1239(10) 1.0764(7) 0.4391(6) 0.136(7) Uani 1 1 d D U . . .
C10_7 C 1.1515(16) 1.0767(12) 0.4017(7) 0.156(12) Uani 1 1 d D U . . .
H10A_7 H 1.185497 1.111031 0.404550 0.233 Uiso 1 1 calc R U . . .
H10B_7 H 1.175625 1.046477 0.398928 0.233 Uiso 1 1 calc R U . . .
H10C_7 H 1.110475 1.072645 0.378255 0.233 Uiso 1 1 calc R U . . .
C11_7 C 1.0984(15) 1.1313(10) 0.4455(9) 0.161(12) Uani 1 1 d D U . . .
H11A_7 H 1.137302 1.161790 0.446430 0.242 Uiso 1 1 calc R U . . .
H11B_7 H 1.055973 1.130990 0.423732 0.242 Uiso 1 1 calc R U . . .
H11C_7 H 1.086038 1.135400 0.470441 0.242 Uiso 1 1 calc R U . . .
C12_7 C 1.1916(13) 1.0808(11) 0.4751(7) 0.130(10) Uani 1 1 d D U . . .
H12A_7 H 1.226976 1.114172 0.477285 0.195 Uiso 1 1 calc R U . . .
H12B_7 H 1.176938 1.081509 0.499344 0.195 Uiso 1 1 calc R U . . .
H12C_7 H 1.213192 1.049386 0.471252 0.195 Uiso 1 1 calc R U . . .
C1_8 C 0.7607(10) 0.5127(8) 0.1958(7) 0.071(6) Uani 1 1 d D U . . .
C2_8 C 0.7369(7) 0.4655(7) 0.1847(5) 0.068(5) Uani 1 1 d D U . . .
C3_8 C 0.7076(9) 0.4068(7) 0.1681(5) 0.076(5) Uani 1 1 d D U . . .
C4_8 C 0.6967(15) 0.3902(7) 0.1270(6) 0.089(5) Uani 1 1 d D U . . .
H4_8 H 0.702101 0.416197 0.110531 0.107 Uiso 1 1 calc R U . . .
C5_8 C 0.6777(15) 0.3341(7) 0.1115(6) 0.094(6) Uani 1 1 d D U . . .
H5_8 H 0.680806 0.322328 0.085867 0.113 Uiso 1 1 calc R U . . .
C6_8 C 0.6544(15) 0.2954(6) 0.1326(6) 0.097(5) Uani 1 1 d D U . . .
C7_8 C 0.6604(15) 0.3125(8) 0.1728(6) 0.089(5) Uani 1 1 d D U . . .
H7_8 H 0.648199 0.286652 0.188314 0.107 Uiso 1 1 calc R U . . .
C8_8 C 0.6848(14) 0.3689(7) 0.1901(6) 0.079(5) Uani 1 1 d D U . . .
H8_8 H 0.685616 0.380556 0.216575 0.095 Uiso 1 1 calc R U . . .
C9_8 C 0.6277(10) 0.2351(6) 0.1117(5) 0.116(6) Uani 1 1 d D U . . .
C10_8 C 0.6796(13) 0.2161(11) 0.0885(8) 0.132(10) Uani 1 1 d D U . . .
H10A_8 H 0.660472 0.177983 0.075886 0.199 Uiso 1 1 calc R U . . .
H10B_8 H 0.682956 0.238457 0.068326 0.199 Uiso 1 1 calc R U . . .
H10C_8 H 0.727512 0.219998 0.106893 0.199 Uiso 1 1 calc R U . . .
C11_8 C 0.6201(15) 0.1945(10) 0.1407(7) 0.124(10) Uani 1 1 d D U . . .
H11A_8 H 0.603126 0.157381 0.125766 0.186 Uiso 1 1 calc R U . . .
H11B_8 H 0.666985 0.197775 0.159908 0.186 Uiso 1 1 calc R U . . .
H11C_8 H 0.585322 0.203028 0.154489 0.186 Uiso 1 1 calc R U . . .
C12_8 C 0.5517(12) 0.2250(12) 0.0804(8) 0.163(12) Uani 1 1 d D U . . .
H12A_8 H 0.536762 0.186649 0.067853 0.244 Uiso 1 1 calc R U . . .
H12B_8 H 0.516424 0.234387 0.093476 0.244 Uiso 1 1 calc R U . . .
H12C_8 H 0.554652 0.247577 0.060273 0.244 Uiso 1 1 calc R U . . .
C1_9 C 0.8524(13) 0.5335(9) 0.3252(6) 0.080(5) Uani 1 1 d D U . . .
C2_9 C 0.8558(8) 0.4955(7) 0.3034(5) 0.084(5) Uani 1 1 d D U . . .
C3_9 C 0.8600(13) 0.4482(8) 0.2762(7) 0.090(5) Uani 1 1 d D U . . .
C4_9 C 0.8339(14) 0.3947(8) 0.2798(7) 0.093(6) Uani 1 1 d D U . . .
H4_9 H 0.807073 0.388311 0.298003 0.112 Uiso 1 1 calc R U . . .
C5_9 C 0.8469(15) 0.3495(8) 0.2568(7) 0.102(6) Uani 1 1 d D U . . .
H5_9 H 0.827510 0.313713 0.259512 0.122 Uiso 1 1 calc R U . . .
C6_9 C 0.8877(14) 0.3569(7) 0.2303(7) 0.101(5) Uani 1 1 d D U . . .
C7_9 C 0.9138(15) 0.4106(8) 0.2267(8) 0.102(6) Uani 1 1 d D U . . .
H7_9 H 0.938933 0.417089 0.207773 0.122 Uiso 1 1 calc R U . . .
C8_9 C 0.9032(15) 0.4556(8) 0.2510(7) 0.097(6) Uani 1 1 d D U . . .
H8_9 H 0.925894 0.491328 0.249970 0.117 Uiso 1 1 calc R U . . .
C9_9 C 0.8999(10) 0.3095(7) 0.2029(6) 0.121(6) Uani 1 1 d D U . . .
C10_9 C 0.8575(14) 0.2534(9) 0.2071(9) 0.151(11) Uani 1 1 d D U . . .
H10A_9 H 0.866230 0.224293 0.189486 0.227 Uiso 1 1 calc R U . . .
H10B_9 H 0.873905 0.247814 0.234417 0.227 Uiso 1 1 calc R U . . .
H10C_9 H 0.805798 0.252907 0.200082 0.227 Uiso 1 1 calc R U . . .
C11_9 C 0.8749(16) 0.3136(12) 0.1581(6) 0.149(11) Uani 1 1 d D U . . .
H11A_9 H 0.883963 0.282600 0.142381 0.224 Uiso 1 1 calc R U . . .
H11B_9 H 0.823303 0.313314 0.150119 0.224 Uiso 1 1 calc R U . . .
H11C_9 H 0.901937 0.347378 0.153776 0.224 Uiso 1 1 calc R U . . .
C12_9 C 0.9813(10) 0.3062(11) 0.2127(9) 0.145(11) Uani 1 1 d D U . . .
H12A_9 H 0.986517 0.275815 0.194726 0.218 Uiso 1 1 calc R U . . .
H12B_9 H 1.009787 0.340124 0.209409 0.218 Uiso 1 1 calc R U . . .
H12C_9 H 0.998376 0.300719 0.239924 0.218 Uiso 1 1 calc R U . . .
C1_10 C 0.5624(10) 0.4626(9) 0.2017(5) 0.062(6) Uani 1 1 d D U . . .
C2_10 C 0.5303(8) 0.4528(8) 0.1671(5) 0.062(5) Uani 1 1 d D U . . .
C3_10 C 0.4954(7) 0.4292(7) 0.1243(4) 0.070(4) Uani 1 1 d D U . . .
C4_10 C 0.4545(11) 0.4552(8) 0.0967(5) 0.073(5) Uani 1 1 d D U . . .
H4_10 H 0.446713 0.490061 0.104897 0.088 Uiso 1 1 calc R U . . .
C5_10 C 0.4249(12) 0.4294(8) 0.0567(5) 0.082(5) Uani 1 1 d D U . . .
H5_10 H 0.399242 0.447785 0.038160 0.098 Uiso 1 1 calc R U . . .
C6_10 C 0.4330(11) 0.3773(8) 0.0443(4) 0.088(5) Uani 1 1 d D U . . .
C7_10 C 0.4734(12) 0.3505(8) 0.0718(5) 0.086(5) Uani 1 1 d D U . . .
H7_10 H 0.479577 0.315143 0.063692 0.103 Uiso 1 1 calc R U . . .
C8_10 C 0.5044(12) 0.3771(8) 0.1115(5) 0.080(5) Uani 1 1 d D U . . .
H8_10 H 0.531823 0.359271 0.129818 0.096 Uiso 1 1 calc R U . . .
C9_10 C 0.4007(9) 0.3477(7) 0.0010(4) 0.096(6) Uani 1 1 d D U . . .
C10_10 C 0.3676(14) 0.3829(9) -0.0291(7) 0.125(10) Uani 1 1 d D U . . .
H10A_10 H 0.348658 0.360764 -0.055537 0.188 Uiso 1 1 calc R U . . .
H10B_10 H 0.328388 0.395997 -0.021385 0.188 Uiso 1 1 calc R U . . .
H10C_10 H 0.404921 0.413921 -0.029087 0.188 Uiso 1 1 calc R U . . .
C11_10 C 0.4588(11) 0.3247(11) -0.0149(7) 0.126(10) Uani 1 1 d D U . . .
H11A_10 H 0.436994 0.306234 -0.042276 0.189 Uiso 1 1 calc R U . . .
H11B_10 H 0.498755 0.354630 -0.013493 0.189 Uiso 1 1 calc R U . . .
H11C_10 H 0.477019 0.298909 0.001301 0.189 Uiso 1 1 calc R U . . .
C12_10 C 0.3391(11) 0.2980(8) -0.0017(7) 0.101(9) Uani 1 1 d D U . . .
H12A_10 H 0.318814 0.279326 -0.029172 0.152 Uiso 1 1 calc R U . . .
H12B_10 H 0.358758 0.272868 0.014645 0.152 Uiso 1 1 calc R U . . .
H12C_10 H 0.301284 0.310652 0.007670 0.152 Uiso 1 1 calc R U . . .
C1_11 C 0.5963(12) 0.5741(9) 0.1174(6) 0.079(6) Uani 1 1 d D U . . .
C2_11 C 0.6276(9) 0.5453(7) 0.1033(4) 0.077(5) Uani 1 1 d D U . . .
C3_11 C 0.6672(11) 0.5087(9) 0.0853(6) 0.084(5) Uani 1 1 d D U . . .
C4_11 C 0.6250(11) 0.4681(10) 0.0527(7) 0.092(6) Uani 1 1 d D U . . .
H4_11 H 0.573908 0.461502 0.045748 0.111 Uiso 1 1 calc R U . . .
C5_11 C 0.6596(11) 0.4374(11) 0.0307(7) 0.096(6) Uani 1 1 d D U . . .
H5_11 H 0.631601 0.406769 0.011521 0.116 Uiso 1 1 calc R U . . .
C6_11 C 0.7337(11) 0.4512(11) 0.0364(7) 0.107(5) Uani 1 1 d D U . . .
C7_11 C 0.7749(11) 0.4942(11) 0.0668(7) 0.098(6) Uani 1 1 d D U . . .
H7_11 H 0.825174 0.505490 0.070606 0.118 Uiso 1 1 calc R U . . .
C8_11 C 0.7414(11) 0.5206(11) 0.0918(7) 0.090(5) Uani 1 1 d D U . . .
H8_11 H 0.770567 0.547310 0.113706 0.108 Uiso 1 1 calc R U . . .
C9_11 C 0.7691(10) 0.4225(8) 0.0080(5) 0.135(7) Uani 1 1 d D U . . .
C10_11 C 0.7229(14) 0.4118(13) -0.0362(6) 0.162(11) Uani 1 1 d D U . . .
H10A_11 H 0.747849 0.393686 -0.052630 0.243 Uiso 1 1 calc R U . . .
H10B_11 H 0.675847 0.388519 -0.039233 0.243 Uiso 1 1 calc R U . . .
H10C_11 H 0.716243 0.446347 -0.044345 0.243 Uiso 1 1 calc R U . . .
C11_11 C 0.8472(11) 0.4512(12) 0.0096(9) 0.169(11) Uani 1 1 d D U . . .
H11A_11 H 0.864087 0.429721 -0.009411 0.254 Uiso 1 1 calc R U . . .
H11B_11 H 0.846924 0.487465 0.003014 0.254 Uiso 1 1 calc R U . . .
H11C_11 H 0.879522 0.454404 0.036183 0.254 Uiso 1 1 calc R U . . .
C12_11 C 0.7739(17) 0.3655(9) 0.0196(8) 0.155(11) Uani 1 1 d D U . . .
H12A_11 H 0.796042 0.345917 0.002350 0.232 Uiso 1 1 calc R U . . .
H12B_11 H 0.803316 0.370319 0.047061 0.232 Uiso 1 1 calc R U . . .
H12C_11 H 0.725385 0.344757 0.016695 0.232 Uiso 1 1 calc R U . . .
C1_12 C 0.3956(13) 0.5050(8) 0.2489(6) 0.084(5) Uani 1 1 d D U . . .
C2_12 C 0.3913(8) 0.4607(7) 0.2311(5) 0.106(6) Uani 1 1 d D U . . .
C3_12 C 0.3859(13) 0.4057(6) 0.2089(6) 0.141(6) Uani 1 1 d DG U . . .
C4_12 C 0.4095(12) 0.3662(8) 0.2310(5) 0.163(7) Uani 1 1 d DG U . . .
H4_12 H 0.434339 0.376535 0.258294 0.196 Uiso 1 1 calc R U . . .
C5_12 C 0.3960(14) 0.3114(7) 0.2123(5) 0.180(8) Uani 1 1 d DG U . . .
H5_12 H 0.411719 0.284935 0.227040 0.216 Uiso 1 1 calc R U . . .
C6_12 C 0.3588(14) 0.2960(6) 0.1715(6) 0.186(7) Uani 1 1 d DG U . . .
C7_12 C 0.3353(13) 0.3354(8) 0.1494(5) 0.176(8) Uani 1 1 d DG U . . .
H7_12 H 0.310440 0.325137 0.122114 0.212 Uiso 1 1 calc R U . . .
C8_12 C 0.3488(13) 0.3903(7) 0.1681(6) 0.161(7) Uani 1 1 d DG U . . .
H8_12 H 0.333060 0.416737 0.153367 0.193 Uiso 1 1 calc R U . . .
C9_12 C 0.3535(13) 0.2378(7) 0.1500(7) 0.208(9) Uani 1 1 d D U . . .
C10_12 C 0.2972(17) 0.1935(11) 0.1591(10) 0.213(13) Uani 1 1 d D U . . .
H10A_12 H 0.296399 0.157882 0.144718 0.319 Uiso 1 1 calc R U . . .
H10B_12 H 0.310670 0.193054 0.187461 0.319 Uiso 1 1 calc R U . . .
H10C_12 H 0.249325 0.201748 0.150816 0.319 Uiso 1 1 calc R U . . .
C11_12 C 0.334(2) 0.2317(13) 0.1041(7) 0.226(14) Uani 1 1 d D U . . .
H11A_12 H 0.332050 0.194179 0.092659 0.339 Uiso 1 1 calc R U . . .
H11B_12 H 0.287744 0.241108 0.093842 0.339 Uiso 1 1 calc R U . . .
H11C_12 H 0.371712 0.256139 0.097083 0.339 Uiso 1 1 calc R U . . .
C12_12 C 0.4287(14) 0.2222(10) 0.1641(10) 0.249(14) Uani 1 1 d D U . . .
H12A_12 H 0.425948 0.185567 0.150742 0.373 Uiso 1 1 calc R U . . .
H12B_12 H 0.465389 0.248087 0.157823 0.373 Uiso 1 1 calc R U . . .
H12C_12 H 0.441653 0.223296 0.192692 0.373 Uiso 1 1 calc R U . . .
C1_13 C 0.737(3) 0.718(3) 0.1258(18) 0.080(4) Uani 0.492(14) 1 d D U P A 1
C2_13 C 0.782(2) 0.7061(18) 0.1121(11) 0.088(5) Uani 0.492(14) 1 d D U P A 1
C3_13 C 0.839(2) 0.6908(16) 0.0951(13) 0.097(5) Uani 0.492(14) 1 d D U P A 1
C4_13 C 0.828(2) 0.6422(15) 0.0678(15) 0.100(5) Uani 0.492(14) 1 d D U P A 1
H4_13 H 0.787408 0.613072 0.063550 0.120 Uiso 0.492(14) 1 calc R U P A 1
C5_13 C 0.8810(18) 0.6400(18) 0.0472(13) 0.106(5) Uani 0.492(14) 1 d D U P A 1
H5_13 H 0.868193 0.617416 0.022109 0.127 Uiso 0.492(14) 1 calc R U P A 1
C6_13 C 0.9520(17) 0.6708(14) 0.0636(12) 0.109(5) Uani 0.492(14) 1 d D U P A 1
C7_13 C 0.9577(16) 0.7205(17) 0.0889(12) 0.108(5) Uani 0.492(14) 1 d D U P A 1
H7_13 H 1.002711 0.743114 0.103810 0.130 Uiso 0.492(14) 1 calc R U P A 1
C8_13 C 0.8905(17) 0.7335(14) 0.0900(9) 0.104(5) Uani 0.492(14) 1 d D U P A 1
H8_13 H 0.881136 0.768489 0.087534 0.125 Uiso 0.492(14) 1 calc R U P A 1
C9_13 C 1.0148(15) 0.6661(11) 0.0455(10) 0.114(6) Uani 0.492(14) 1 d D U P A 1
C10_13 C 1.000(3) 0.6144(14) 0.0130(13) 0.118(8) Uani 0.492(14) 1 d D U P A 1
H10A_13 H 1.042046 0.614650 0.003252 0.176 Uiso 0.492(14) 1 calc R U P A 1
H10B_13 H 0.990483 0.581693 0.024390 0.176 Uiso 0.492(14) 1 calc R U P A 1
H10C_13 H 0.957867 0.614660 -0.008840 0.176 Uiso 0.492(14) 1 calc R U P A 1
C11_13 C 1.038(2) 0.7161(14) 0.0261(15) 0.122(8) Uani 0.492(14) 1 d D U P A 1
H11A_13 H 1.077617 0.710494 0.015304 0.182 Uiso 0.492(14) 1 calc R U P A 1
H11B_13 H 0.996882 0.719577 0.004833 0.182 Uiso 0.492(14) 1 calc R U P A 1
H11C_13 H 1.053816 0.749226 0.046055 0.182 Uiso 0.492(14) 1 calc R U P A 1
C12_13 C 1.084(2) 0.663(2) 0.0785(12) 0.125(11) Uani 0.492(14) 1 d D U P A 1
H12A_13 H 1.123540 0.660274 0.066792 0.187 Uiso 0.492(14) 1 calc R U P A 1
H12B_13 H 1.098634 0.696219 0.098615 0.187 Uiso 0.492(14) 1 calc R U P A 1
H12C_13 H 1.073975 0.631476 0.090752 0.187 Uiso 0.492(14) 1 calc R U P A 1
C1_14 C 0.8987(11) 0.6605(8) 0.2102(7) 0.067(4) Uani 1 1 d D U . . .
C2_14 C 0.9456(9) 0.6964(7) 0.2087(4) 0.075(5) Uani 1 1 d D U . . .
C3_14 C 1.0042(10) 0.7410(10) 0.2068(8) 0.095(5) Uani 1 1 d D U . . .
C4_14 C 1.0740(11) 0.7324(11) 0.2147(10) 0.113(6) Uani 1 1 d D U . . .
H4_14 H 1.084053 0.700916 0.224754 0.135 Uiso 1 1 calc R U . . .
C5_14 C 1.1302(11) 0.7695(11) 0.2080(10) 0.122(6) Uani 1 1 d D U . . .
H5_14 H 1.177212 0.762329 0.214451 0.147 Uiso 1 1 calc R U . . .
C6_14 C 1.1200(10) 0.8155(10) 0.1925(9) 0.122(6) Uani 1 1 d D U . . .
C7_14 C 1.0472(11) 0.8123(10) 0.1711(7) 0.121(6) Uani 1 1 d D U . . .
H7_14 H 1.035466 0.830332 0.149256 0.145 Uiso 1 1 calc R U . . .
C8_14 C 0.9922(11) 0.7808(10) 0.1837(8) 0.116(6) Uani 1 1 d D U . . .
H8_14 H 0.944992 0.787349 0.175849 0.139 Uiso 1 1 calc R U . . .
C9_14 C 1.1814(9) 0.8546(8) 0.1836(6) 0.130(7) Uani 1 1 d D U . . .
C10_14 C 1.2552(12) 0.8365(11) 0.1942(9) 0.141(10) Uani 1 1 d D U . . .
H10A_14 H 1.291726 0.862630 0.187993 0.211 Uiso 1 1 calc R U . . .
H10B_14 H 1.270367 0.835011 0.222416 0.211 Uiso 1 1 calc R U . . .
H10C_14 H 1.249773 0.800495 0.178894 0.211 Uiso 1 1 calc R U . . .
C11_14 C 1.1649(15) 0.8618(13) 0.1393(6) 0.163(11) Uani 1 1 d D U . . .
H11A_14 H 1.205714 0.886838 0.135801 0.244 Uiso 1 1 calc R U . . .
H11B_14 H 1.157272 0.826500 0.122509 0.244 Uiso 1 1 calc R U . . .
H11C_14 H 1.121449 0.876461 0.131978 0.244 Uiso 1 1 calc R U . . .
C12_14 C 1.1951(15) 0.9129(9) 0.2083(9) 0.155(11) Uani 1 1 d D U . . .
H12A_14 H 1.233956 0.937015 0.202361 0.233 Uiso 1 1 calc R U . . .
H12B_14 H 1.150981 0.926871 0.201491 0.233 Uiso 1 1 calc R U . . .
H12C_14 H 1.208842 0.911097 0.236468 0.233 Uiso 1 1 calc R U . . .
C1_15 C 0.6105(13) 0.8219(9) 0.1453(5) 0.066(4) Uani 1 1 d D U . . .
C2_15 C 0.5698(11) 0.8518(8) 0.1401(4) 0.071(5) Uani 1 1 d D U . . .
C3_15 C 0.5278(10) 0.8950(7) 0.1326(4) 0.079(5) Uani 1 1 d D U . . .
C4_15 C 0.4564(11) 0.8876(8) 0.1348(7) 0.087(5) Uani 1 1 d D U . . .
H4_15 H 0.434709 0.855307 0.141781 0.104 Uiso 1 1 calc R U . . .
C5_15 C 0.4169(12) 0.9287(8) 0.1266(8) 0.096(6) Uani 1 1 d D U . . .
H5_15 H 0.368075 0.922074 0.126891 0.116 Uiso 1 1 calc R U . . .
C6_15 C 0.4462(11) 0.9780(7) 0.1183(7) 0.102(5) Uani 1 1 d D U . . .
C7_15 C 0.5180(11) 0.9849(8) 0.1165(8) 0.094(6) Uani 1 1 d D U . . .
H7_15 H 0.539797 1.017468 0.109810 0.113 Uiso 1 1 calc R U . . .
C8_15 C 0.5580(11) 0.9447(8) 0.1242(7) 0.085(5) Uani 1 1 d D U . . .
H8_15 H 0.606758 0.951476 0.123781 0.102 Uiso 1 1 calc R U . . .
C9_15 C 0.4030(10) 1.0223(6) 0.1083(6) 0.131(7) Uani 1 1 d D U . . .
C10_15 C 0.3341(13) 1.0187(12) 0.1228(9) 0.143(11) Uani 1 1 d D U . . .
H10A_15 H 0.310420 1.048222 0.115170 0.215 Uiso 1 1 calc R U . . .
H10B_15 H 0.300817 0.983757 0.110662 0.215 Uiso 1 1 calc R U . . .
H10C_15 H 0.347855 1.021982 0.151517 0.215 Uiso 1 1 calc R U . . .
C11_15 C 0.4509(12) 1.0806(6) 0.1268(8) 0.187(12) Uani 1 1 d D U . . .
H11A_15 H 0.422345 1.107801 0.120073 0.280 Uiso 1 1 calc R U . . .
H11B_15 H 0.467820 1.083951 0.155518 0.280 Uiso 1 1 calc R U . . .
H11C_15 H 0.492396 1.086361 0.116332 0.280 Uiso 1 1 calc R U . . .
C12_15 C 0.3774(15) 1.0212(9) 0.0626(5) 0.166(11) Uani 1 1 d D U . . .
H12A_15 H 0.350242 1.049623 0.057297 0.250 Uiso 1 1 calc R U . . .
H12B_15 H 0.419428 1.027586 0.052671 0.250 Uiso 1 1 calc R U . . .
H12C_15 H 0.346408 0.985713 0.049452 0.250 Uiso 1 1 calc R U . . .
C1_16 C 0.5072(11) 0.8694(8) 0.2346(8) 0.074(4) Uani 1 1 d D U . . .
C2_16 C 0.5358(8) 0.9161(7) 0.2456(7) 0.077(5) Uani 1 1 d D U . . .
C3_16 C 0.5698(9) 0.9752(7) 0.2566(6) 0.089(5) Uani 1 1 d D U . . .
C4_16 C 0.5614(15) 1.0081(8) 0.2271(6) 0.101(6) Uani 1 1 d D U . . .
H4_16 H 0.534392 0.992112 0.200801 0.121 Uiso 1 1 calc R U . . .
C5_16 C 0.5927(16) 1.0646(8) 0.2363(7) 0.111(6) Uani 1 1 d D U . . .
H5_16 H 0.586001 1.085432 0.215908 0.133 Uiso 1 1 calc R U . . .
C6_16 C 0.6330(15) 1.0904(7) 0.2745(7) 0.122(6) Uani 1 1 d D U . . .
C7_16 C 0.6377(16) 1.0576(8) 0.3041(7) 0.114(6) Uani 1 1 d D U . . .
H7_16 H 0.660608 1.074101 0.330804 0.137 Uiso 1 1 calc R U . . .
C8_16 C 0.6090(13) 1.0009(8) 0.2947(6) 0.097(6) Uani 1 1 d D U . . .
H8_16 H 0.616781 0.979950 0.314974 0.117 Uiso 1 1 calc R U . . .
C9_16 C 0.6711(10) 1.1513(7) 0.2858(6) 0.148(7) Uani 1 1 d D U . . .
C10_16 C 0.6600(18) 1.1836(12) 0.2509(7) 0.188(13) Uani 1 1 d D U . . .
H10A_16 H 0.685777 1.221531 0.260617 0.282 Uiso 1 1 calc R U . . .
H10B_16 H 0.678882 1.167468 0.230491 0.282 Uiso 1 1 calc R U . . .
H10C_16 H 0.608536 1.182140 0.239809 0.282 Uiso 1 1 calc R U . . .
C11_16 C 0.6448(15) 1.1819(11) 0.3184(8) 0.165(12) Uani 1 1 d D U . . .
H11A_16 H 0.669780 1.220221 0.324906 0.247 Uiso 1 1 calc R U . . .
H11B_16 H 0.592727 1.179254 0.308659 0.247 Uiso 1 1 calc R U . . .
H11C_16 H 0.655432 1.165471 0.342120 0.247 Uiso 1 1 calc R U . . .
C12_16 C 0.7549(10) 1.1589(13) 0.3036(9) 0.205(13) Uani 1 1 d D U . . .
H12A_16 H 0.777446 1.197675 0.310396 0.307 Uiso 1 1 calc R U . . .
H12B_16 H 0.765021 1.142477 0.327293 0.307 Uiso 1 1 calc R U . . .
H12C_16 H 0.774499 1.141208 0.284055 0.307 Uiso 1 1 calc R U . . .
C1_17 C 0.9180(14) 0.8696(9) 0.3247(8) 0.091(5) Uani 1 1 d D U . . .
C2_17 C 0.9216(9) 0.9138(8) 0.3165(5) 0.115(6) Uani 1 1 d D U . . .
C3_17 C 0.9262(19) 0.9692(9) 0.3061(9) 0.148(7) Uani 1 1 d D U . . .
C4_17 C 0.919(2) 1.0138(10) 0.3308(9) 0.159(7) Uani 1 1 d D U . . .
H4_17 H 0.908452 1.008876 0.354699 0.191 Uiso 1 1 calc R U . . .
C5_17 C 0.929(2) 1.0663(10) 0.3208(10) 0.174(8) Uani 1 1 d D U . . .
H5_17 H 0.913549 1.094292 0.334558 0.209 Uiso 1 1 calc R U . . .
C6_17 C 0.960(2) 1.0774(8) 0.2908(10) 0.188(8) Uani 1 1 d D U . . .
C7_17 C 0.961(2) 1.0320(10) 0.2640(9) 0.183(8) Uani 1 1 d D U . . .
H7_17 H 0.965014 1.036031 0.238464 0.219 Uiso 1 1 calc R U . . .
C8_17 C 0.957(2) 0.9805(10) 0.2758(10) 0.172(8) Uani 1 1 d D U . . .
H8_17 H 0.975829 0.953510 0.263194 0.207 Uiso 1 1 calc R U . . .
C9_17 C 0.9771(12) 1.1355(8) 0.2816(7) 0.206(9) Uani 1 1 d D U . . .
C10_17 C 1.0486(13) 1.1733(13) 0.3095(9) 0.234(14) Uani 1 1 d D U . . .
H10A_17 H 1.054988 1.208905 0.301468 0.352 Uiso 1 1 calc R U . . .
H10B_17 H 1.046029 1.177641 0.336708 0.352 Uiso 1 1 calc R U . . .
H10C_17 H 1.089470 1.157034 0.307764 0.352 Uiso 1 1 calc R U . . .
C11_17 C 0.9829(19) 1.1342(13) 0.2385(8) 0.213(13) Uani 1 1 d D U . . .
H11A_17 H 0.993834 1.171361 0.233585 0.320 Uiso 1 1 calc R U . . .
H11B_17 H 1.021428 1.115921 0.235261 0.320 Uiso 1 1 calc R U . . .
H11C_17 H 0.937062 1.114382 0.219643 0.320 Uiso 1 1 calc R U . . .
C12_17 C 0.9155(14) 1.1666(13) 0.2843(11) 0.219(14) Uani 1 1 d D U . . .
H12A_17 H 0.927839 1.203023 0.278354 0.329 Uiso 1 1 calc R U . . .
H12B_17 H 0.869955 1.146578 0.265283 0.329 Uiso 1 1 calc R U . . .
H12C_17 H 0.910251 1.169444 0.310995 0.329 Uiso 1 1 calc R U . . .
C1_18 C 0.4882(16) 0.7047(8) 0.3962(7) 0.100(7) Uani 1 1 d D U . . .
C2_18 C 0.4661(10) 0.6646(7) 0.4070(5) 0.113(6) Uani 1 1 d D U . . .
C3_18 C 0.4387(19) 0.6148(9) 0.4207(7) 0.135(6) Uani 1 1 d D U . . .
C4_18 C 0.4421(18) 0.6149(10) 0.4607(7) 0.160(7) Uani 1 1 d D U . . .
H4_18 H 0.478995 0.638469 0.481718 0.192 Uiso 1 1 calc R U . . .
C5_18 C 0.3847(18) 0.5762(9) 0.4669(7) 0.165(7) Uani 1 1 d D U . . .
H5_18 H 0.353775 0.586542 0.481498 0.198 Uiso 1 1 calc R U . . .
C6_18 C 0.378(2) 0.5225(8) 0.4499(8) 0.164(7) Uani 1 1 d D U . . .
C7_18 C 0.385(2) 0.5180(9) 0.4117(8) 0.161(7) Uani 1 1 d D U . . .
H7_18 H 0.370725 0.483414 0.395100 0.193 Uiso 1 1 calc R U . . .
C8_18 C 0.413(2) 0.5640(9) 0.3972(7) 0.150(7) Uani 1 1 d D U . . .
H8_18 H 0.413477 0.559877 0.370508 0.180 Uiso 1 1 calc R U . . .
C9_18 C 0.3446(13) 0.4758(8) 0.4679(7) 0.178(8) Uani 1 1 d D U . . .
C10_18 C 0.2791(16) 0.4878(13) 0.4823(11) 0.213(13) Uani 1 1 d D U . . .
H10A_18 H 0.259933 0.457042 0.493343 0.320 Uiso 1 1 calc R U . . .
H10B_18 H 0.295128 0.520629 0.502555 0.320 Uiso 1 1 calc R U . . .
H10C_18 H 0.241345 0.493177 0.459960 0.320 Uiso 1 1 calc R U . . .
C11_18 C 0.3165(19) 0.4207(10) 0.4383(8) 0.194(12) Uani 1 1 d D U . . .
H11A_18 H 0.295820 0.392653 0.451137 0.292 Uiso 1 1 calc R U . . .
H11B_18 H 0.279466 0.424770 0.415121 0.292 Uiso 1 1 calc R U . . .
H11C_18 H 0.356617 0.410003 0.430068 0.292 Uiso 1 1 calc R U . . .
C12_18 C 0.4008(15) 0.4657(13) 0.5049(8) 0.191(12) Uani 1 1 d D U . . .
H12A_18 H 0.378154 0.436055 0.515670 0.287 Uiso 1 1 calc R U . . .
H12B_18 H 0.441950 0.456069 0.497232 0.287 Uiso 1 1 calc R U . . .
H12C_18 H 0.417558 0.498817 0.524966 0.287 Uiso 1 1 calc R U . . .
C1_19 C 0.3633(11) 0.7247(8) 0.1947(6) 0.067(4) Uani 1 1 d D U . . .
C2_19 C 0.3112(9) 0.6888(7) 0.1865(4) 0.071(5) Uani 1 1 d D U . . .
C3_19 C 0.2456(11) 0.6439(9) 0.1764(7) 0.088(5) Uani 1 1 d D U . . .
C4_19 C 0.2235(12) 0.6054(10) 0.1414(7) 0.102(6) Uani 1 1 d D U . . .
H4_19 H 0.252356 0.606555 0.123794 0.122 Uiso 1 1 calc R U . . .
C5_19 C 0.1592(12) 0.5651(11) 0.1317(8) 0.117(6) Uani 1 1 d D U . . .
H5_19 H 0.149919 0.536684 0.109960 0.140 Uiso 1 1 calc R U . . .
C6_19 C 0.1086(12) 0.5652(10) 0.1530(8) 0.131(6) Uani 1 1 d D U . . .
C7_19 C 0.1314(12) 0.6033(11) 0.1889(7) 0.118(6) Uani 1 1 d D U . . .
H7_19 H 0.104525 0.600678 0.207392 0.141 Uiso 1 1 calc R U . . .
C8_19 C 0.1940(12) 0.6452(10) 0.1973(8) 0.105(6) Uani 1 1 d D U . . .
H8_19 H 0.201451 0.675128 0.217693 0.126 Uiso 1 1 calc R U . . .
C9_19 C 0.0431(10) 0.5165(8) 0.1434(6) 0.161(8) Uani 1 1 d D U . . .
C10_19 C 0.0112(13) 0.4926(12) 0.0981(6) 0.177(12) Uani 1 1 d D U . . .
H10A_19 H -0.029711 0.462145 0.094062 0.266 Uiso 1 1 calc R U . . .
H10B_19 H -0.005052 0.520790 0.083963 0.266 Uiso 1 1 calc R U . . .
H10C_19 H 0.048411 0.479786 0.088195 0.266 Uiso 1 1 calc R U . . .
C11_19 C 0.0569(18) 0.4668(11) 0.1643(10) 0.207(13) Uani 1 1 d D U . . .
H11A_19 H 0.012628 0.438461 0.156318 0.311 Uiso 1 1 calc R U . . .
H11B_19 H 0.095281 0.452367 0.156657 0.311 Uiso 1 1 calc R U . . .
H11C_19 H 0.071449 0.478626 0.192950 0.311 Uiso 1 1 calc R U . . .
C12_19 C -0.0187(10) 0.5368(11) 0.1570(10) 0.197(13) Uani 1 1 d D U . . .
H12A_19 H -0.060524 0.506584 0.151105 0.296 Uiso 1 1 calc R U . . .
H12B_19 H -0.001862 0.550699 0.185394 0.296 Uiso 1 1 calc R U . . .
H12C_19 H -0.032475 0.565805 0.142909 0.296 Uiso 1 1 calc R U . . .
C1_20 C 0.3470(14) 0.6449(9) 0.2901(7) 0.088(7) Uani 1 1 d D U . . .
C2_20 C 0.3209(10) 0.6820(8) 0.2983(5) 0.088(6) Uani 1 1 d D U . . .
C3_20 C 0.2871(12) 0.7278(8) 0.3085(8) 0.094(5) Uani 1 1 d D U . . .
C4_20 C 0.2187(13) 0.7177(8) 0.3156(9) 0.107(6) Uani 1 1 d D U . . .
H4_20 H 0.191776 0.681484 0.311001 0.129 Uiso 1 1 calc R U . . .
C5_20 C 0.1901(14) 0.7613(8) 0.3294(10) 0.114(6) Uani 1 1 d D U . . .
H5_20 H 0.147625 0.753448 0.337414 0.136 Uiso 1 1 calc R U . . .
C6_20 C 0.2228(13) 0.8153(8) 0.3315(9) 0.114(6) Uani 1 1 d D U . . .
C7_20 C 0.2857(13) 0.8248(8) 0.3197(10) 0.105(6) Uani 1 1 d D U . . .
H7_20 H 0.308323 0.860950 0.319585 0.126 Uiso 1 1 calc R U . . .
C8_20 C 0.3157(14) 0.7814(8) 0.3080(9) 0.100(6) Uani 1 1 d D U . . .
H8_20 H 0.357511 0.789293 0.299371 0.120 Uiso 1 1 calc R U . . .
C9_20 C 0.1840(11) 0.8613(7) 0.3403(6) 0.134(7) Uani 1 1 d D U . . .
C10_20 C 0.1643(16) 0.8602(12) 0.3800(7) 0.152(11) Uani 1 1 d D U . . .
H10A_20 H 0.139947 0.889685 0.384629 0.228 Uiso 1 1 calc R U . . .
H10B_20 H 0.132294 0.825298 0.378420 0.228 Uiso 1 1 calc R U . . .
H10C_20 H 0.208439 0.864727 0.401695 0.228 Uiso 1 1 calc R U . . .
C11_20 C 0.2290(13) 0.9198(8) 0.3434(9) 0.145(10) Uani 1 1 d D U . . .
H11A_20 H 0.201150 0.946616 0.348914 0.218 Uiso 1 1 calc R U . . .
H11B_20 H 0.274080 0.926207 0.364672 0.218 Uiso 1 1 calc R U . . .
H11C_20 H 0.239870 0.923126 0.318385 0.218 Uiso 1 1 calc R U . . .
C12_20 C 0.1112(12) 0.8552(12) 0.3073(7) 0.150(11) Uani 1 1 d D U . . .
H12A_20 H 0.087774 0.884755 0.313533 0.225 Uiso 1 1 calc R U . . .
H12B_20 H 0.120872 0.856777 0.281855 0.225 Uiso 1 1 calc R U . . .
H12C_20 H 0.079393 0.820303 0.305890 0.225 Uiso 1 1 calc R U . . .
C1_21 C 0.4553(13) 0.6768(10) 0.1103(7) 0.085(7) Uani 1 1 d D U . . .
C2_21 C 0.4174(10) 0.7060(7) 0.0972(5) 0.090(6) Uani 1 1 d D U . . .
C3_21 C 0.3703(13) 0.7423(11) 0.0807(7) 0.096(5) Uani 1 1 d D U . . .
C4_21 C 0.3884(13) 0.7716(11) 0.0524(8) 0.101(6) Uani 1 1 d D U . . .
H4_21 H 0.432897 0.771571 0.046731 0.121 Uiso 1 1 calc R U . . .
C5_21 C 0.3402(12) 0.8009(12) 0.0326(8) 0.109(6) Uani 1 1 d D U . . .
H5_21 H 0.354396 0.822172 0.014817 0.130 Uiso 1 1 calc R U . . .
C6_21 C 0.2724(12) 0.7999(12) 0.0381(7) 0.117(6) Uani 1 1 d D U . . .
C7_21 C 0.2581(14) 0.7747(12) 0.0693(7) 0.105(6) Uani 1 1 d D U . . .
H7_21 H 0.216654 0.778638 0.077271 0.126 Uiso 1 1 calc R U . . .
C8_21 C 0.3049(13) 0.7437(12) 0.0886(8) 0.101(6) Uani 1 1 d D U . . .
H8_21 H 0.291475 0.723638 0.107262 0.121 Uiso 1 1 calc R U . . .
C9_21 C 0.2165(9) 0.8272(7) 0.0130(6) 0.142(7) Uani 1 1 d D U . . .
C10_21 C 0.1700(15) 0.7885(9) -0.0266(7) 0.169(12) Uani 1 1 d D U . . .
H10A_21 H 0.135343 0.806984 -0.041612 0.254 Uiso 1 1 calc R U . . .
H10B_21 H 0.201638 0.778722 -0.042139 0.254 Uiso 1 1 calc R U . . .
H10C_21 H 0.143984 0.755488 -0.020617 0.254 Uiso 1 1 calc R U . . .
C11_21 C 0.1610(13) 0.8461(11) 0.0335(8) 0.151(11) Uani 1 1 d D U . . .
H11A_21 H 0.128096 0.862719 0.015444 0.227 Uiso 1 1 calc R U . . .
H11B_21 H 0.133277 0.814610 0.040305 0.227 Uiso 1 1 calc R U . . .
H11C_21 H 0.186947 0.872602 0.057532 0.227 Uiso 1 1 calc R U . . .
C12_21 C 0.2541(11) 0.8795(8) 0.0006(7) 0.170(12) Uani 1 1 d D U . . .
H12A_21 H 0.217253 0.895652 -0.015131 0.255 Uiso 1 1 calc R U . . .
H12B_21 H 0.282793 0.905790 0.024309 0.255 Uiso 1 1 calc R U . . .
H12C_21 H 0.285562 0.869563 -0.014987 0.255 Uiso 1 1 calc R U . . .
C1_22 C 0.5363(12) 0.5094(10) 0.3590(8) 0.115(8) Uani 1 1 d D U . . .
C2_22 C 0.4882(10) 0.4708(8) 0.3459(5) 0.114(7) Uani 1 1 d D U . . .
C3_22 C 0.4281(11) 0.4225(9) 0.3294(9) 0.119(6) Uani 1 1 d D U . . .
C4_22 C 0.4391(11) 0.3700(9) 0.3341(11) 0.139(7) Uani 1 1 d D U . . .
H4_22 H 0.485545 0.365160 0.347223 0.167 Uiso 1 1 calc R U . . .
C5_22 C 0.3802(11) 0.3247(9) 0.3192(12) 0.150(7) Uani 1 1 d D U . . .
H5_22 H 0.389743 0.289289 0.316702 0.180 Uiso 1 1 calc R U . . .
C6_22 C 0.3091(10) 0.3303(8) 0.3081(11) 0.149(7) Uani 1 1 d D U . . .
C7_22 C 0.2979(12) 0.3834(9) 0.3076(12) 0.138(7) Uani 1 1 d D U . . .
H7_22 H 0.250268 0.388901 0.299070 0.165 Uiso 1 1 calc R U . . .
C8_22 C 0.3568(11) 0.4286(9) 0.3195(11) 0.126(7) Uani 1 1 d D U . . .
H8_22 H 0.347534 0.464060 0.320898 0.151 Uiso 1 1 calc R U . . .
C9_22 C 0.2460(10) 0.2818(8) 0.3037(7) 0.168(8) Uani 1 1 d D U . . .
C10_22 C 0.2430(17) 0.2654(14) 0.3443(7) 0.200(13) Uani 1 1 d D U . . .
H10A_22 H 0.202366 0.234694 0.339926 0.300 Uiso 1 1 calc R U . . .
H10B_22 H 0.287972 0.255145 0.356926 0.300 Uiso 1 1 calc R U . . .
H10C_22 H 0.236585 0.296317 0.361349 0.300 Uiso 1 1 calc R U . . .
C11_22 C 0.1696(11) 0.2912(12) 0.2832(10) 0.196(13) Uani 1 1 d D U . . .
H11A_22 H 0.132942 0.258862 0.281594 0.294 Uiso 1 1 calc R U . . .
H11B_22 H 0.160609 0.322468 0.298695 0.294 Uiso 1 1 calc R U . . .
H11C_22 H 0.167561 0.298287 0.256654 0.294 Uiso 1 1 calc R U . . .
C12_22 C 0.2557(13) 0.2303(9) 0.2782(10) 0.193(13) Uani 1 1 d D U . . .
H12A_22 H 0.215743 0.199799 0.275500 0.289 Uiso 1 1 calc R U . . .
H12B_22 H 0.256117 0.238045 0.252000 0.289 Uiso 1 1 calc R U . . .
H12C_22 H 0.301365 0.221082 0.291062 0.289 Uiso 1 1 calc R U . . .
C1_23 C 0.7120(13) 0.6174(11) 0.4420(7) 0.115(8) Uani 1 1 d D U . . .
C2_23 C 0.7644(10) 0.6317(8) 0.4693(5) 0.114(7) Uani 1 1 d D U . . .
C3_23 C 0.8299(13) 0.6495(11) 0.5033(6) 0.120(6) Uani 1 1 d D U . . .
C4_23 C 0.8800(14) 0.6155(12) 0.5073(6) 0.125(7) Uani 1 1 d D U . . .
H4_23 H 0.876210 0.587780 0.485964 0.149 Uiso 1 1 calc R U . . .
C5_23 C 0.9357(15) 0.6227(13) 0.5430(7) 0.134(7) Uani 1 1 d D U . . .
H5_23 H 0.971162 0.601496 0.544329 0.161 Uiso 1 1 calc R U . . .
C6_23 C 0.9403(14) 0.6601(12) 0.5765(6) 0.140(7) Uani 1 1 d D U . . .
C7_23 C 0.8922(15) 0.6960(12) 0.5711(7) 0.138(7) Uani 1 1 d D U . . .
H7_23 H 0.895815 0.723748 0.592323 0.165 Uiso 1 1 calc R U . . .
C8_23 C 0.8389(15) 0.6914(11) 0.5345(7) 0.129(7) Uani 1 1 d D U . . .
H8_23 H 0.809124 0.717016 0.531353 0.155 Uiso 1 1 calc R U . . .
C9_23 C 1.0022(11) 0.6673(9) 0.6153(5) 0.155(8) Uani 1 1 d D U . . .
C10_23 C 1.0356(17) 0.6158(10) 0.6205(9) 0.174(12) Uani 1 1 d D U . . .
H10A_23 H 1.074067 0.623338 0.645493 0.261 Uiso 1 1 calc R U . . .
H10B_23 H 0.997946 0.585048 0.620720 0.261 Uiso 1 1 calc R U . . .
H10C_23 H 1.055346 0.606925 0.598650 0.261 Uiso 1 1 calc R U . . .
C11_23 C 1.0679(14) 0.7157(11) 0.6204(9) 0.167(12) Uani 1 1 d D U . . .
H11A_23 H 1.104452 0.717575 0.645432 0.251 Uiso 1 1 calc R U . . .
H11B_23 H 1.088768 0.709780 0.598586 0.251 Uiso 1 1 calc R U . . .
H11C_23 H 1.051270 0.749821 0.620435 0.251 Uiso 1 1 calc R U . . .
C12_23 C 0.9737(15) 0.6792(14) 0.6519(7) 0.176(12) Uani 1 1 d D U . . .
H12A_23 H 1.013128 0.683736 0.676193 0.264 Uiso 1 1 calc R U . . .
H12B_23 H 0.955190 0.712540 0.651154 0.264 Uiso 1 1 calc R U . . .
H12C_23 H 0.934924 0.648837 0.651290 0.264 Uiso 1 1 calc R U . . .
C1_24 C 0.6657(11) 0.4506(10) 0.3138(6) 0.072(4) Uani 1 1 d D U . . .
C2_24 C 0.6984(9) 0.4437(9) 0.3453(5) 0.084(5) Uani 1 1 d D U . . .
C3_24 C 0.7383(9) 0.4296(9) 0.3833(5) 0.106(5) Uani 1 1 d D U . . .
C4_24 C 0.7471(16) 0.3761(9) 0.3855(6) 0.117(6) Uani 1 1 d D U . . .
H4_24 H 0.728758 0.348596 0.362700 0.141 Uiso 1 1 calc R U . . .
C5_24 C 0.7837(17) 0.3636(9) 0.4221(6) 0.126(6) Uani 1 1 d D U . . .
H5_24 H 0.785850 0.326898 0.423553 0.151 Uiso 1 1 calc R U . . .
C6_24 C 0.8165(15) 0.4031(9) 0.4559(5) 0.136(6) Uani 1 1 d D U . . .
C7_24 C 0.8101(16) 0.4571(9) 0.4534(6) 0.132(6) Uani 1 1 d D U . . .
H7_24 H 0.834233 0.485643 0.475082 0.158 Uiso 1 1 calc R U . . .
C8_24 C 0.7668(16) 0.4677(10) 0.4179(6) 0.125(6) Uani 1 1 d D U . . .
H8_24 H 0.756686 0.502794 0.417699 0.150 Uiso 1 1 calc R U . . .
C9_24 C 0.8543(11) 0.3897(8) 0.4963(5) 0.154(7) Uani 1 1 d D U . . .
C10_24 C 0.8766(18) 0.3334(10) 0.4941(8) 0.173(12) Uani 1 1 d D U . . .
H10A_24 H 0.900018 0.328136 0.520709 0.259 Uiso 1 1 calc R U . . .
H10B_24 H 0.833573 0.304404 0.481991 0.259 Uiso 1 1 calc R U . . .
H10C_24 H 0.910137 0.332602 0.478104 0.259 Uiso 1 1 calc R U . . .
C11_24 C 0.9247(12) 0.4334(11) 0.5190(8) 0.185(12) Uani 1 1 d D U . . .
H11A_24 H 0.946866 0.423445 0.544288 0.277 Uiso 1 1 calc R U . . .
H11B_24 H 0.958635 0.435160 0.503165 0.277 Uiso 1 1 calc R U . . .
H11C_24 H 0.912601 0.468924 0.523669 0.277 Uiso 1 1 calc R U . . .
C12_24 C 0.8037(15) 0.3887(14) 0.5238(8) 0.166(12) Uani 1 1 d D U . . .
H12A_24 H 0.828442 0.380174 0.549147 0.249 Uiso 1 1 calc R U . . .
H12B_24 H 0.791645 0.424286 0.528052 0.249 Uiso 1 1 calc R U . . .
H12C_24 H 0.759417 0.360968 0.511259 0.249 Uiso 1 1 calc R U . . .
C1_25 C 0.750(3) 0.723(3) 0.1286(17) 0.083(5) Uani 0.508(14) 1 d D U P A 2
C2_25 C 0.7884(19) 0.7064(18) 0.1118(12) 0.088(5) Uani 0.508(14) 1 d D U P A 2
C3_25 C 0.837(2) 0.685(2) 0.0906(13) 0.097(5) Uani 0.508(14) 1 d D U P A 2
C4_25 C 0.846(2) 0.709(2) 0.0579(13) 0.102(5) Uani 0.508(14) 1 d D U P A 2
H4_25 H 0.811580 0.727662 0.045296 0.122 Uiso 0.508(14) 1 calc R U P A 2
C5_25 C 0.906(3) 0.7047(18) 0.0439(14) 0.106(5) Uani 0.508(14) 1 d D U P A 2
H5_25 H 0.925942 0.732040 0.031536 0.128 Uiso 0.508(14) 1 calc R U P A 2
C6_25 C 0.936(2) 0.6585(18) 0.0488(11) 0.110(5) Uani 0.508(14) 1 d D U P A 2
C7_25 C 0.933(3) 0.639(2) 0.0842(13) 0.106(5) Uani 0.508(14) 1 d D U P A 2
H7_25 H 0.961833 0.614234 0.093113 0.127 Uiso 0.508(14) 1 calc R U P A 2
C8_25 C 0.888(3) 0.656(2) 0.1063(12) 0.100(5) Uani 0.508(14) 1 d D U P A 2
H8_25 H 0.892289 0.647395 0.131900 0.120 Uiso 0.508(14) 1 calc R U P A 2
C9_25 C 0.9895(17) 0.6438(14) 0.0264(9) 0.114(6) Uani 0.508(14) 1 d D U P A 2
C10_25 C 0.989(3) 0.672(2) -0.0105(11) 0.118(8) Uani 0.508(14) 1 d D U P A 2
H10A_25 H 1.024431 0.660343 -0.022837 0.178 Uiso 0.508(14) 1 calc R U P A 2
H10B_25 H 0.941034 0.661017 -0.029501 0.178 Uiso 0.508(14) 1 calc R U P A 2
H10C_25 H 1.001736 0.711242 -0.002174 0.178 Uiso 0.508(14) 1 calc R U P A 2
C11_25 C 1.0700(18) 0.658(2) 0.0531(12) 0.118(8) Uani 0.508(14) 1 d D U P A 2
H11A_25 H 1.101248 0.648027 0.037370 0.176 Uiso 0.508(14) 1 calc R U P A 2
H11B_25 H 1.084474 0.697292 0.063373 0.176 Uiso 0.508(14) 1 calc R U P A 2
H11C_25 H 1.074490 0.638285 0.075090 0.176 Uiso 0.508(14) 1 calc R U P A 2
C12_25 C 0.972(3) 0.5809(14) 0.0106(15) 0.123(10) Uani 0.508(14) 1 d D U P A 2
H12A_25 H 1.006096 0.572298 -0.003401 0.185 Uiso 0.508(14) 1 calc R U P A 2
H12B_25 H 0.975261 0.561461 0.032854 0.185 Uiso 0.508(14) 1 calc R U P A 2
H12C_25 H 0.922713 0.569910 -0.007393 0.185 Uiso 0.508(14) 1 calc R U P A 2

loop_
_atom_site_aniso_label
_atom_site_aniso_U_11
_atom_site_aniso_U_22
_atom_site_aniso_U_33
_atom_site_aniso_U_23
_atom_site_aniso_U_13
_atom_site_aniso_U_12
Au01 0.0542(6) 0.0482(6) 0.0370(5) 0.0118(4) 0.0191(5) 0.0119(5)
Au02 0.0539(6) 0.0494(6) 0.0410(5) 0.0132(5) 0.0215(5) 0.0119(5)
Au03 0.0575(7) 0.0489(6) 0.0417(5) 0.0126(5) 0.0246(5) 0.0123(5)
Au04 0.0540(6) 0.0494(6) 0.0384(5) 0.0102(5) 0.0160(5) 0.0112(5)
Au05 0.0600(7) 0.0479(6) 0.0382(5) 0.0117(5) 0.0161(5) 0.0102(5)
Au06 0.0624(7) 0.0485(6) 0.0401(5) 0.0123(5) 0.0233(5) 0.0096(5)
Au07 0.0587(7) 0.0491(6) 0.0421(6) 0.0075(5) 0.0172(5) 0.0099(5)
Au08 0.0701(7) 0.0508(6) 0.0434(6) 0.0120(5) 0.0282(6) 0.0098(6)
Au09 0.0612(7) 0.0478(6) 0.0444(6) 0.0090(5) 0.0236(5) 0.0098(5)
Au10 0.0667(7) 0.0499(6) 0.0389(6) 0.0099(5) 0.0131(5) 0.0129(6)
Au11 0.0737(8) 0.0533(6) 0.0370(5) 0.0116(5) 0.0203(5) 0.0104(6)
Au12 0.0725(8) 0.0525(6) 0.0413(6) 0.0085(5) 0.0210(6) 0.0099(6)
Au13 0.0699(8) 0.0643(7) 0.0556(7) 0.0032(6) 0.0240(6) 0.0187(6)
Au14 0.0727(8) 0.0766(8) 0.0406(6) 0.0103(6) 0.0119(6) 0.0170(7)
Au15 0.0847(8) 0.0487(6) 0.0460(6) 0.0132(5) 0.0124(6) 0.0103(6)
Au16 0.0906(9) 0.0723(8) 0.0553(7) 0.0252(6) 0.0411(7) 0.0197(7)
Au17 0.0779(8) 0.0503(7) 0.0769(8) 0.0100(6) 0.0282(7) 0.0084(6)
Au18 0.0684(8) 0.0723(8) 0.0712(8) 0.0279(6) 0.0340(7) 0.0272(7)
Au19 0.0730(8) 0.0634(7) 0.0605(7) 0.0116(6) 0.0302(6) 0.0007(6)
Au20 0.0847(9) 0.0727(8) 0.0525(7) 0.0105(6) 0.0387(7) 0.0136(7)
Au21 0.0624(8) 0.0688(8) 0.0696(8) 0.0055(6) 0.0173(6) 0.0042(6)
Au22 0.0797(9) 0.0690(8) 0.0585(7) 0.0161(6) 0.0075(7) 0.0212(7)
Au23 0.0915(10) 0.1334(13) 0.0535(8) 0.0469(8) 0.0156(7) -0.0123(9)
Au24 0.1172(12) 0.0979(10) 0.0482(7) -0.0014(7) 0.0102(8) 0.0236(9)
Ag01 0.0704(14) 0.0529(12) 0.0468(12) 0.0068(10) 0.0195(11) 0.0151(11)
Ag02 0.0662(14) 0.0627(13) 0.0392(11) 0.0118(10) 0.0248(10) 0.0136(11)
Ag03 0.0657(14) 0.0619(13) 0.0422(11) 0.0181(10) 0.0184(10) 0.0149(11)
Ag04 0.0722(15) 0.0527(12) 0.0614(13) 0.0217(10) 0.0309(12) 0.0181(12)
Ag05 0.0589(13) 0.0610(13) 0.0637(13) 0.0168(11) 0.0293(11) 0.0114(11)
Ag06 0.0539(13) 0.0645(14) 0.0560(13) 0.0111(11) 0.0193(11) 0.0112(11)
Ag07 0.0629(14) 0.0537(12) 0.0482(12) 0.0066(10) 0.0146(11) 0.0056(11)
Ag08 0.0666(14) 0.0558(13) 0.0723(15) 0.0182(11) 0.0312(12) 0.0076(12)
Ag09 0.0599(14) 0.0680(14) 0.0584(13) -0.0001(11) 0.0128(11) 0.0177(12)
Ag10 0.0723(15) 0.0603(13) 0.0524(12) 0.0115(10) 0.0162(11) 0.0238(12)
Ag11 0.0670(14) 0.0668(14) 0.0679(14) 0.0245(11) 0.0404(12) 0.0202(12)
Ag12 0.0814(16) 0.0665(14) 0.0485(12) 0.0100(11) 0.0353(12) -0.0013(12)
Ag13 0.0871(17) 0.0629(14) 0.0673(14) 0.0169(11) 0.0420(13) 0.0285(13)
Ag14 0.0965(18) 0.0603(14) 0.0477(12) 0.0209(11) 0.0152(12) 0.0150(13)
Ag15 0.0859(16) 0.0556(13) 0.0581(13) 0.0218(11) 0.0287(13) 0.0011(12)
Ag16 0.0748(15) 0.0590(13) 0.0553(13) -0.0008(11) 0.0156(12) 0.0056(12)
Ag17 0.1027(18) 0.0551(13) 0.0564(13) 0.0007(11) 0.0381(13) 0.0121(13)
Ag18 0.0904(17) 0.0795(16) 0.0395(12) 0.0111(11) 0.0291(12) 0.0103(14)
Ag19 0.0828(16) 0.0758(15) 0.0415(12) 0.0206(11) 0.0169(12) 0.0121(13)
Ag20 0.0726(16) 0.0769(16) 0.0566(14) 0.0212(12) 0.0016(12) 0.0030(13)
Cl1 0.069(5) 0.078(5) 0.076(5) 0.007(4) 0.003(4) 0.012(4)
Cl2 0.107(7) 0.081(6) 0.116(7) 0.038(5) 0.071(6) 0.010(5)
C1_1 0.106(13) 0.053(11) 0.111(15) 0.039(11) 0.067(12) 0.033(11)
C2_1 0.115(11) 0.063(10) 0.118(13) 0.038(10) 0.063(11) 0.028(10)
C3_1 0.127(10) 0.064(9) 0.120(11) 0.042(9) 0.063(10) 0.031(9)
C4_1 0.138(11) 0.073(10) 0.120(12) 0.043(10) 0.062(11) 0.021(10)
C5_1 0.145(11) 0.072(10) 0.129(12) 0.052(9) 0.060(11) 0.018(10)
C6_1 0.145(10) 0.079(8) 0.128(11) 0.054(8) 0.067(9) 0.019(9)
C7_1 0.138(10) 0.073(9) 0.125(11) 0.051(8) 0.068(9) 0.026(9)
C8_1 0.133(10) 0.069(9) 0.124(11) 0.047(8) 0.069(9) 0.029(9)
C9_1 0.153(10) 0.088(9) 0.132(11) 0.056(9) 0.066(9) 0.014(9)
C10_1 0.164(14) 0.094(12) 0.142(14) 0.056(12) 0.063(12) 0.002(12)
C11_1 0.157(14) 0.094(12) 0.130(14) 0.065(11) 0.079(12) 0.014(12)
C12_1 0.170(14) 0.116(12) 0.141(14) 0.050(12) 0.058(13) -0.003(13)
C1_2 0.20(2) 0.200(19) 0.077(15) 0.026(15) 0.075(15) 0.048(18)
C2_2 0.20(2) 0.202(17) 0.078(13) 0.026(13) 0.073(13) 0.055(16)
C3_2 0.205(19) 0.209(16) 0.079(12) 0.029(12) 0.075(12) 0.060(15)
C4_2 0.21(2) 0.209(17) 0.082(12) 0.028(13) 0.075(13) 0.060(15)
C5_2 0.213(19) 0.215(17) 0.092(12) 0.031(13) 0.074(13) 0.061(15)
C6_2 0.218(19) 0.224(16) 0.103(12) 0.030(12) 0.078(13) 0.057(15)
C7_2 0.21(2) 0.222(17) 0.096(12) 0.038(13) 0.073(13) 0.061(16)
C8_2 0.209(19) 0.217(17) 0.090(12) 0.036(13) 0.071(13) 0.064(15)
C9_2 0.23(2) 0.233(18) 0.122(13) 0.024(14) 0.082(14) 0.049(16)
C10_2 0.22(3) 0.24(2) 0.14(2) 0.03(2) 0.07(2) 0.07(2)
C11_2 0.26(3) 0.26(3) 0.15(2) 0.02(2) 0.09(2) 0.03(2)
C12_2 0.24(3) 0.25(2) 0.13(2) 0.01(2) 0.08(2) 0.03(2)
C1_3 0.108(14) 0.069(13) 0.083(13) 0.026(11) 0.066(11) 0.053(12)
C2_3 0.115(12) 0.076(11) 0.083(11) 0.020(10) 0.068(10) 0.056(11)
C3_3 0.128(12) 0.085(10) 0.095(11) 0.025(9) 0.055(10) 0.057(10)
C4_3 0.144(13) 0.092(11) 0.103(12) 0.028(10) 0.044(11) 0.054(11)
C5_3 0.156(13) 0.094(11) 0.114(12) 0.022(11) 0.037(11) 0.053(11)
C6_3 0.156(13) 0.095(11) 0.119(12) 0.021(10) 0.038(11) 0.055(11)
C7_3 0.139(13) 0.092(11) 0.106(12) 0.021(10) 0.051(11) 0.047(11)
C8_3 0.127(13) 0.090(11) 0.101(12) 0.025(10) 0.051(11) 0.049(11)
C9_3 0.176(14) 0.110(12) 0.142(13) 0.016(12) 0.024(13) 0.052(13)
C10_3 0.22(2) 0.13(2) 0.17(2) 0.007(19) 0.01(2) 0.05(2)
C11_3 0.21(2) 0.124(19) 0.16(2) 0.028(19) 0.01(2) 0.05(2)
C12_3 0.18(2) 0.14(2) 0.18(2) 0.010(19) 0.01(2) 0.05(2)
C1_4 0.097(8) 0.060(8) 0.083(8) 0.003(8) 0.035(8) 0.014(8)
C2_4 0.116(10) 0.071(9) 0.092(10) 0.002(9) 0.045(9) 0.023(9)
C3_4 0.142(10) 0.085(10) 0.100(10) 0.006(9) 0.053(9) 0.026(9)
C4_4 0.155(12) 0.093(11) 0.105(11) 0.005(10) 0.067(10) 0.027(11)
C5_4 0.160(12) 0.098(11) 0.107(11) 0.005(10) 0.072(10) 0.032(11)
C6_4 0.171(12) 0.108(11) 0.105(11) 0.000(10) 0.072(10) 0.030(11)
C7_4 0.162(12) 0.105(11) 0.100(11) -0.003(10) 0.064(10) 0.033(11)
C8_4 0.154(12) 0.098(11) 0.099(11) 0.003(10) 0.055(10) 0.027(11)
C9_4 0.187(14) 0.119(12) 0.114(12) 0.001(12) 0.073(12) 0.020(12)
C10_4 0.21(2) 0.13(2) 0.124(19) 0.001(18) 0.080(18) 0.02(2)
C11_4 0.17(2) 0.15(2) 0.14(2) 0.002(19) 0.085(18) -0.020(19)
C12_4 0.22(2) 0.13(2) 0.12(2) -0.010(18) 0.057(19) 0.01(2)
C1_5 0.080(8) 0.070(8) 0.064(8) 0.021(7) 0.015(7) 0.018(7)
C2_5 0.080(10) 0.080(10) 0.070(9) 0.020(8) 0.021(8) 0.013(8)
C3_5 0.085(10) 0.093(10) 0.071(9) 0.016(8) 0.028(8) 0.008(8)
C4_5 0.095(11) 0.108(11) 0.072(10) 0.010(9) 0.025(9) -0.005(10)
C5_5 0.103(11) 0.116(12) 0.086(11) 0.007(10) 0.022(10) -0.010(10)
C6_5 0.104(11) 0.113(11) 0.095(11) 0.000(10) 0.019(10) 0.001(9)
C7_5 0.096(12) 0.105(12) 0.087(11) 0.005(10) 0.024(10) 0.008(10)
C8_5 0.091(11) 0.098(11) 0.075(10) 0.010(9) 0.028(9) 0.010(9)
C9_5 0.122(12) 0.129(13) 0.117(12) -0.005(11) 0.007(12) 0.001(11)
C10_5 0.13(2) 0.14(2) 0.13(2) 0.002(18) -0.019(19) 0.023(18)
C11_5 0.15(2) 0.12(2) 0.15(2) -0.014(19) -0.004(19) 0.006(19)
C12_5 0.15(2) 0.15(2) 0.13(2) -0.024(19) 0.005(19) -0.013(19)
C1_6 0.067(8) 0.082(8) 0.076(8) 0.010(8) 0.022(7) 0.015(8)
C2_6 0.083(10) 0.092(10) 0.082(9) 0.019(9) 0.021(9) 0.026(9)
C3_6 0.109(10) 0.102(10) 0.099(10) 0.024(9) 0.019(9) 0.038(9)
C4_6 0.121(12) 0.108(12) 0.112(12) 0.025(10) 0.014(11) 0.043(10)
C5_6 0.128(12) 0.110(12) 0.125(12) 0.029(11) 0.011(11) 0.048(10)
C6_6 0.132(12) 0.115(12) 0.140(12) 0.023(10) 0.014(11) 0.050(10)
C7_6 0.128(12) 0.112(12) 0.134(12) 0.023(11) 0.013(11) 0.050(10)
C8_6 0.122(12) 0.107(12) 0.121(12) 0.024(11) 0.013(11) 0.045(10)
C9_6 0.144(13) 0.129(13) 0.163(14) 0.016(12) 0.023(13) 0.051(12)
C10_6 0.16(2) 0.16(2) 0.18(2) 0.021(19) 0.03(2) 0.073(18)
C11_6 0.17(2) 0.14(2) 0.20(2) -0.01(2) 0.03(2) 0.039(19)
C12_6 0.14(2) 0.14(2) 0.20(2) 0.028(19) 0.06(2) 0.029(19)
C1_7 0.119(9) 0.096(9) 0.069(8) -0.012(8) 0.004(8) 0.032(8)
C2_7 0.115(11) 0.099(10) 0.082(9) -0.011(10) 0.014(9) 0.034(9)
C3_7 0.119(11) 0.102(10) 0.112(10) -0.010(10) 0.017(10) 0.035(10)
C4_7 0.116(12) 0.102(12) 0.131(11) -0.013(11) 0.015(11) 0.041(11)
C5_7 0.114(12) 0.104(12) 0.143(12) -0.011(12) 0.018(11) 0.043(11)
C6_7 0.118(12) 0.109(11) 0.148(11) -0.010(11) 0.015(11) 0.036(10)
C7_7 0.126(13) 0.112(12) 0.142(12) -0.007(12) 0.015(12) 0.028(11)
C8_7 0.127(12) 0.107(12) 0.130(11) -0.004(11) 0.018(11) 0.030(11)
C9_7 0.116(13) 0.114(12) 0.156(13) -0.009(13) 0.015(12) 0.030(11)
C10_7 0.14(2) 0.121(19) 0.17(2) -0.01(2) 0.030(19) 0.001(18)
C11_7 0.14(2) 0.13(2) 0.17(2) 0.00(2) 0.010(19) 0.008(19)
C12_7 0.095(18) 0.102(18) 0.17(2) -0.003(18) -0.014(17) 0.054(16)
C1_8 0.096(12) 0.076(12) 0.056(11) 0.004(11) 0.023(10) 0.063(12)
C2_8 0.099(11) 0.065(10) 0.057(10) 0.004(9) 0.025(9) 0.062(11)
C3_8 0.108(10) 0.068(9) 0.062(9) 0.004(8) 0.026(9) 0.049(10)
C4_8 0.121(11) 0.073(10) 0.073(10) -0.004(9) 0.023(10) 0.044(10)
C5_8 0.127(11) 0.077(10) 0.072(10) -0.009(9) 0.020(10) 0.038(11)
C6_8 0.129(10) 0.079(10) 0.076(10) -0.003(8) 0.018(9) 0.030(10)
C7_8 0.119(11) 0.077(10) 0.070(10) 0.006(9) 0.022(10) 0.033(11)
C8_8 0.112(11) 0.071(10) 0.062(10) 0.006(9) 0.025(9) 0.042(10)
C9_8 0.142(12) 0.091(11) 0.095(12) -0.004(10) 0.009(11) 0.026(12)
C10_8 0.16(2) 0.094(18) 0.116(19) -0.024(16) 0.021(18) 0.027(18)
C11_8 0.17(2) 0.106(18) 0.080(17) -0.008(16) 0.021(17) 0.017(18)
C12_8 0.17(2) 0.109(19) 0.15(2) -0.012(18) -0.030(19) -0.001(19)
C1_9 0.090(8) 0.071(8) 0.072(8) 0.015(7) 0.001(8) 0.035(8)
C2_9 0.097(9) 0.071(9) 0.079(10) 0.009(8) 0.005(9) 0.041(9)
C3_9 0.105(9) 0.074(9) 0.093(10) 0.011(8) 0.015(8) 0.045(9)
C4_9 0.110(11) 0.072(10) 0.097(11) 0.013(9) 0.013(9) 0.046(10)
C5_9 0.113(11) 0.076(10) 0.113(12) 0.011(10) 0.014(10) 0.046(10)
C6_9 0.109(10) 0.076(9) 0.123(11) 0.003(9) 0.027(9) 0.053(9)
C7_9 0.111(11) 0.081(10) 0.116(12) 0.008(10) 0.029(10) 0.043(10)
C8_9 0.109(11) 0.078(10) 0.107(11) 0.012(10) 0.023(9) 0.043(10)
C9_9 0.121(12) 0.088(11) 0.150(13) 0.003(11) 0.024(11) 0.047(11)
C10_9 0.138(19) 0.099(18) 0.20(2) -0.010(19) 0.019(19) 0.045(17)
C11_9 0.16(2) 0.115(19) 0.16(2) 0.000(19) 0.034(19) 0.024(18)
C12_9 0.127(19) 0.103(18) 0.19(2) 0.002(18) 0.012(19) 0.048(17)
C1_10 0.077(12) 0.055(11) 0.049(10) 0.009(10) 0.011(11) 0.012(10)
C2_10 0.081(11) 0.062(10) 0.046(9) 0.013(9) 0.019(9) 0.018(9)
C3_10 0.094(10) 0.070(9) 0.045(8) 0.014(8) 0.020(8) 0.017(8)
C4_10 0.092(10) 0.075(10) 0.051(9) 0.013(8) 0.017(9) 0.019(9)
C5_10 0.098(11) 0.086(10) 0.055(9) 0.015(9) 0.012(9) 0.017(9)
C6_10 0.108(10) 0.091(10) 0.052(8) 0.013(8) 0.005(8) 0.016(9)
C7_10 0.108(11) 0.084(10) 0.053(9) 0.007(9) 0.006(9) 0.017(9)
C8_10 0.105(11) 0.079(10) 0.048(9) 0.008(9) 0.012(9) 0.019(9)
C9_10 0.121(12) 0.096(11) 0.049(9) 0.008(9) -0.002(10) 0.014(10)
C10_10 0.17(2) 0.118(19) 0.051(15) 0.011(15) -0.012(16) 0.001(18)
C11_10 0.14(2) 0.138(19) 0.060(16) -0.022(16) 0.002(16) 0.004(18)
C12_10 0.130(19) 0.090(17) 0.047(14) 0.012(14) -0.013(15) -0.012(16)
C1_11 0.105(14) 0.091(14) 0.041(11) 0.005(10) 0.032(11) 0.008(12)
C2_11 0.095(12) 0.092(12) 0.048(10) 0.004(9) 0.035(9) 0.014(10)
C3_11 0.090(10) 0.104(11) 0.056(9) -0.007(8) 0.034(8) 0.017(9)
C4_11 0.090(11) 0.112(12) 0.068(10) -0.015(9) 0.028(9) 0.017(10)
C5_11 0.089(11) 0.122(12) 0.071(10) -0.026(9) 0.030(10) 0.024(11)
C6_11 0.092(10) 0.137(12) 0.081(10) -0.034(9) 0.031(9) 0.023(10)
C7_11 0.088(11) 0.127(12) 0.072(10) -0.030(9) 0.034(9) 0.022(10)
C8_11 0.087(11) 0.113(12) 0.066(10) -0.017(9) 0.035(9) 0.017(10)
C9_11 0.111(12) 0.165(14) 0.103(11) -0.042(11) 0.022(11) 0.019(12)
C10_11 0.14(2) 0.20(2) 0.106(19) -0.041(19) 0.029(18) 0.00(2)
C11_11 0.13(2) 0.21(2) 0.14(2) -0.064(19) 0.046(18) 0.027(19)
C12_11 0.15(2) 0.16(2) 0.117(19) -0.053(19) 0.008(18) 0.051(19)
C1_12 0.104(8) 0.067(8) 0.080(8) 0.024(8) 0.035(8) -0.004(8)
C2_12 0.144(10) 0.076(10) 0.097(10) 0.028(9) 0.049(10) -0.012(10)
C3_12 0.191(12) 0.089(10) 0.127(12) 0.015(10) 0.048(11) -0.010(11)
C4_12 0.215(14) 0.098(12) 0.149(13) 0.000(12) 0.045(13) -0.006(13)
C5_12 0.234(14) 0.108(12) 0.164(14) -0.012(12) 0.042(13) -0.003(13)
C6_12 0.247(14) 0.105(12) 0.171(14) -0.019(12) 0.046(13) -0.001(13)
C7_12 0.235(14) 0.101(12) 0.159(14) -0.010(12) 0.041(13) -0.005(13)
C8_12 0.218(14) 0.094(12) 0.143(13) -0.002(12) 0.043(13) -0.008(13)
C9_12 0.268(16) 0.116(13) 0.194(15) -0.030(14) 0.043(16) -0.006(14)
C10_12 0.27(2) 0.11(2) 0.21(2) -0.04(2) 0.07(2) -0.02(2)
C11_12 0.30(2) 0.12(2) 0.19(2) -0.05(2) 0.03(2) -0.02(2)
C12_12 0.29(3) 0.14(2) 0.25(2) -0.05(2) 0.03(2) 0.00(2)
C1_13 0.096(8) 0.101(8) 0.060(7) 0.023(7) 0.047(7) 0.021(8)
C2_13 0.099(9) 0.114(9) 0.066(8) 0.019(8) 0.050(7) 0.021(8)
C3_13 0.105(9) 0.124(9) 0.076(8) 0.013(8) 0.054(8) 0.022(8)
C4_13 0.106(9) 0.129(10) 0.079(9) 0.008(8) 0.057(8) 0.024(9)
C5_13 0.108(10) 0.134(10) 0.087(9) 0.005(9) 0.057(8) 0.024(9)
C6_13 0.111(10) 0.137(10) 0.090(9) 0.002(9) 0.059(8) 0.022(9)
C7_13 0.110(10) 0.135(10) 0.090(9) 0.004(9) 0.057(9) 0.023(9)
C8_13 0.107(10) 0.131(10) 0.085(9) 0.006(9) 0.055(8) 0.024(9)
C9_13 0.113(11) 0.142(11) 0.096(10) -0.001(10) 0.059(9) 0.022(10)
C10_13 0.116(14) 0.144(15) 0.101(13) -0.007(13) 0.064(12) 0.020(13)
C11_13 0.118(14) 0.150(15) 0.102(14) 0.002(14) 0.059(13) 0.017(14)
C12_13 0.122(17) 0.149(18) 0.107(18) -0.006(17) 0.056(17) 0.024(17)
C1_14 0.070(8) 0.074(8) 0.070(8) 0.026(7) 0.029(7) 0.027(7)
C2_14 0.070(9) 0.083(10) 0.092(9) 0.041(9) 0.033(9) 0.037(8)
C3_14 0.074(9) 0.101(10) 0.131(10) 0.057(9) 0.040(9) 0.032(9)
C4_14 0.079(11) 0.114(12) 0.155(12) 0.063(10) 0.033(11) 0.021(10)
C5_14 0.079(11) 0.126(12) 0.167(13) 0.063(11) 0.033(11) 0.016(10)
C6_14 0.077(10) 0.129(12) 0.171(12) 0.061(10) 0.041(10) 0.014(10)
C7_14 0.078(11) 0.129(12) 0.167(13) 0.053(11) 0.046(11) 0.017(10)
C8_14 0.085(11) 0.120(12) 0.156(12) 0.055(10) 0.045(11) 0.021(10)
C9_14 0.079(11) 0.137(13) 0.183(14) 0.056(12) 0.049(12) 0.009(11)
C10_14 0.089(17) 0.13(2) 0.21(2) 0.070(19) 0.051(18) 0.006(17)
C11_14 0.113(19) 0.17(2) 0.20(2) 0.07(2) 0.05(2) -0.007(18)
C12_14 0.091(18) 0.14(2) 0.22(2) 0.02(2) 0.054(19) -0.003(18)
C1_15 0.090(8) 0.067(8) 0.062(7) 0.045(7) 0.043(7) 0.016(7)
C2_15 0.094(9) 0.068(9) 0.074(8) 0.045(8) 0.047(8) 0.020(8)
C3_15 0.099(10) 0.072(9) 0.089(9) 0.040(8) 0.046(8) 0.029(8)
C4_15 0.103(11) 0.077(10) 0.097(10) 0.039(9) 0.041(10) 0.031(9)
C5_15 0.107(11) 0.086(10) 0.111(11) 0.037(10) 0.038(10) 0.036(10)
C6_15 0.115(11) 0.087(10) 0.119(10) 0.041(9) 0.037(10) 0.043(9)
C7_15 0.113(11) 0.079(10) 0.109(10) 0.038(9) 0.042(10) 0.037(10)
C8_15 0.104(11) 0.073(10) 0.099(10) 0.041(9) 0.046(10) 0.033(9)
C9_15 0.132(13) 0.115(12) 0.151(13) 0.039(12) 0.027(12) 0.046(11)
C10_15 0.14(2) 0.15(2) 0.15(2) 0.053(18) 0.045(19) 0.031(18)
C11_15 0.17(2) 0.14(2) 0.23(2) 0.02(2) 0.01(2) 0.050(19)
C12_15 0.17(2) 0.16(2) 0.17(2) 0.051(19) 0.02(2) 0.065(19)
C1_16 0.084(8) 0.078(8) 0.077(8) 0.023(8) 0.037(7) 0.030(8)
C2_16 0.092(9) 0.075(9) 0.083(9) 0.020(9) 0.042(8) 0.037(9)
C3_16 0.108(10) 0.076(9) 0.093(10) 0.016(9) 0.041(9) 0.025(9)
C4_16 0.125(11) 0.077(10) 0.101(11) 0.013(10) 0.040(10) 0.015(11)
C5_16 0.137(12) 0.082(11) 0.108(12) 0.012(10) 0.037(11) 0.008(11)
C6_16 0.150(12) 0.087(10) 0.118(12) 0.010(10) 0.036(11) 0.004(11)
C7_16 0.135(12) 0.090(11) 0.111(12) 0.011(10) 0.034(11) 0.011(11)
C8_16 0.117(11) 0.079(10) 0.098(11) 0.013(10) 0.039(10) 0.018(11)
C9_16 0.185(14) 0.093(12) 0.139(14) 0.017(11) 0.028(13) -0.010(13)
C10_16 0.24(2) 0.11(2) 0.16(2) 0.017(19) 0.00(2) -0.02(2)
C11_16 0.22(2) 0.080(18) 0.16(2) 0.011(18) 0.04(2) -0.031(19)
C12_16 0.23(2) 0.13(2) 0.19(2) 0.02(2) 0.00(2) -0.03(2)
C1_17 0.093(8) 0.078(8) 0.094(8) 0.011(8) 0.026(8) 0.000(8)
C2_17 0.129(10) 0.088(10) 0.120(11) 0.018(10) 0.037(10) -0.002(11)
C3_17 0.171(11) 0.099(11) 0.156(12) 0.023(11) 0.041(11) -0.010(12)
C4_17 0.187(13) 0.100(12) 0.172(14) 0.030(12) 0.043(12) -0.007(13)
C5_17 0.205(14) 0.102(12) 0.190(15) 0.036(13) 0.037(13) -0.009(13)
C6_17 0.221(13) 0.106(12) 0.205(15) 0.041(12) 0.032(13) -0.011(13)
C7_17 0.216(14) 0.108(13) 0.194(15) 0.035(13) 0.032(13) -0.012(14)
C8_17 0.200(13) 0.108(12) 0.179(14) 0.028(12) 0.035(13) -0.014(13)
C9_17 0.237(16) 0.116(13) 0.228(17) 0.048(14) 0.031(15) -0.013(14)
C10_17 0.25(2) 0.14(2) 0.26(2) 0.04(2) 0.01(2) -0.03(2)
C11_17 0.26(2) 0.12(2) 0.24(2) 0.05(2) 0.07(2) -0.02(2)
C12_17 0.26(2) 0.10(2) 0.26(2) 0.06(2) 0.02(2) 0.01(2)
C1_18 0.177(17) 0.061(14) 0.093(14) 0.007(12) 0.099(13) 0.018(14)
C2_18 0.188(15) 0.071(12) 0.105(13) 0.010(11) 0.101(12) 0.011(13)
C3_18 0.217(15) 0.085(11) 0.124(12) 0.025(10) 0.107(12) -0.007(12)
C4_18 0.239(15) 0.104(12) 0.145(13) 0.029(12) 0.110(13) -0.025(13)
C5_18 0.243(16) 0.111(13) 0.153(14) 0.033(12) 0.114(13) -0.027(13)
C6_18 0.241(15) 0.113(12) 0.153(13) 0.041(11) 0.115(13) -0.025(13)
C7_18 0.239(16) 0.105(12) 0.149(14) 0.034(12) 0.108(13) -0.024(13)
C8_18 0.232(15) 0.090(12) 0.140(13) 0.033(11) 0.102(13) -0.017(13)
C9_18 0.252(17) 0.122(13) 0.169(15) 0.056(12) 0.109(14) -0.027(14)
C10_18 0.28(3) 0.16(2) 0.21(2) 0.06(2) 0.11(2) -0.03(2)
C11_18 0.27(2) 0.13(2) 0.18(2) 0.087(18) 0.09(2) -0.04(2)
C12_18 0.27(2) 0.15(2) 0.16(2) 0.055(19) 0.11(2) -0.03(2)
C1_19 0.067(8) 0.079(8) 0.073(8) 0.028(7) 0.036(7) 0.026(7)
C2_19 0.062(9) 0.087(10) 0.078(9) 0.020(8) 0.043(8) 0.018(8)
C3_19 0.072(9) 0.101(10) 0.094(10) 0.011(9) 0.042(9) 0.003(8)
C4_19 0.080(11) 0.113(12) 0.106(11) 0.008(10) 0.036(10) -0.003(10)
C5_19 0.088(12) 0.126(12) 0.119(12) 0.002(11) 0.034(11) -0.016(10)
C6_19 0.095(11) 0.136(12) 0.134(12) 0.000(10) 0.030(10) -0.025(10)
C7_19 0.086(11) 0.124(13) 0.126(12) 0.002(11) 0.035(11) -0.016(10)
C8_19 0.079(11) 0.112(12) 0.113(11) 0.000(10) 0.037(10) -0.007(10)
C9_19 0.116(13) 0.159(14) 0.161(14) -0.002(13) 0.018(13) -0.038(12)
C10_19 0.12(2) 0.17(2) 0.17(2) -0.02(2) 0.00(2) -0.054(19)
C11_19 0.16(2) 0.19(2) 0.19(2) 0.01(2) 0.00(2) -0.07(2)
C12_19 0.13(2) 0.19(2) 0.20(2) -0.02(2) 0.02(2) -0.06(2)
C1_20 0.094(14) 0.092(14) 0.101(13) 0.015(12) 0.070(12) 0.017(12)
C2_20 0.092(12) 0.090(12) 0.106(11) 0.017(11) 0.076(10) 0.015(10)
C3_20 0.098(11) 0.095(11) 0.118(10) 0.016(10) 0.083(9) 0.018(10)
C4_20 0.111(12) 0.103(11) 0.132(12) 0.016(11) 0.080(10) 0.022(11)
C5_20 0.115(12) 0.106(11) 0.145(12) 0.015(11) 0.084(10) 0.023(11)
C6_20 0.118(11) 0.104(11) 0.149(11) 0.014(11) 0.089(10) 0.026(10)
C7_20 0.110(12) 0.101(11) 0.134(12) 0.017(11) 0.085(10) 0.027(10)
C8_20 0.104(11) 0.101(11) 0.124(11) 0.019(11) 0.082(10) 0.024(10)
C9_20 0.133(13) 0.117(12) 0.172(13) 0.008(13) 0.089(11) 0.026(11)
C10_20 0.16(2) 0.132(19) 0.18(2) 0.005(19) 0.097(18) 0.028(18)
C11_20 0.130(19) 0.121(19) 0.20(2) -0.008(19) 0.087(18) 0.031(17)
C12_20 0.14(2) 0.125(19) 0.21(2) 0.013(19) 0.088(18) 0.039(18)
C1_21 0.114(16) 0.091(15) 0.058(12) 0.035(11) 0.027(12) 0.023(13)
C2_21 0.123(14) 0.096(13) 0.060(11) 0.040(10) 0.029(11) 0.027(11)
C3_21 0.135(13) 0.105(12) 0.065(9) 0.046(8) 0.035(10) 0.040(10)
C4_21 0.141(14) 0.112(12) 0.070(10) 0.046(9) 0.040(10) 0.049(11)
C5_21 0.149(14) 0.121(12) 0.082(11) 0.050(10) 0.043(11) 0.059(11)
C6_21 0.154(13) 0.131(12) 0.091(10) 0.051(9) 0.043(10) 0.066(11)
C7_21 0.144(14) 0.121(12) 0.076(11) 0.050(9) 0.044(11) 0.058(11)
C8_21 0.141(14) 0.113(12) 0.069(10) 0.051(9) 0.039(10) 0.043(11)
C9_21 0.172(15) 0.158(14) 0.115(13) 0.051(11) 0.038(12) 0.072(12)
C10_21 0.19(2) 0.18(2) 0.13(2) 0.044(19) 0.006(19) 0.076(19)
C11_21 0.17(2) 0.18(2) 0.13(2) 0.069(18) 0.031(18) 0.108(18)
C12_21 0.21(2) 0.17(2) 0.15(2) 0.070(19) 0.034(19) 0.08(2)
C1_22 0.063(14) 0.133(17) 0.149(17) 0.076(15) 0.036(14) -0.021(12)
C2_22 0.067(13) 0.123(15) 0.154(15) 0.073(13) 0.032(13) -0.012(10)
C3_22 0.072(11) 0.116(13) 0.169(14) 0.064(12) 0.032(12) -0.003(10)
C4_22 0.087(12) 0.125(14) 0.189(15) 0.053(13) 0.024(13) -0.011(11)
C5_22 0.098(12) 0.127(14) 0.202(15) 0.047(14) 0.020(14) -0.010(11)
C6_22 0.096(12) 0.125(13) 0.207(14) 0.046(13) 0.021(13) -0.005(11)
C7_22 0.087(12) 0.119(14) 0.195(15) 0.049(14) 0.027(13) -0.002(11)
C8_22 0.078(12) 0.116(14) 0.181(15) 0.055(13) 0.032(13) 0.000(11)
C9_22 0.115(13) 0.137(14) 0.220(16) 0.039(14) 0.016(15) -0.014(12)
C10_22 0.14(2) 0.17(2) 0.24(2) 0.05(2) 0.02(2) -0.04(2)
C11_22 0.14(2) 0.15(2) 0.24(2) 0.03(2) -0.01(2) -0.03(2)
C12_22 0.14(2) 0.15(2) 0.24(2) 0.01(2) 0.01(2) -0.01(2)
C1_23 0.119(17) 0.164(18) 0.064(13) 0.054(14) 0.027(12) 0.013(15)
C2_23 0.114(15) 0.166(16) 0.063(12) 0.057(12) 0.023(11) 0.016(13)
C3_23 0.113(13) 0.176(15) 0.066(10) 0.056(11) 0.021(10) 0.005(12)
C4_23 0.113(14) 0.181(16) 0.071(11) 0.055(12) 0.014(11) 0.004(12)
C5_23 0.119(14) 0.190(16) 0.077(11) 0.050(12) 0.009(11) 0.001(12)
C6_23 0.123(13) 0.198(16) 0.078(10) 0.048(12) 0.007(10) -0.006(12)
C7_23 0.120(14) 0.196(16) 0.078(11) 0.046(12) 0.014(11) -0.007(12)
C8_23 0.115(14) 0.188(16) 0.075(11) 0.053(12) 0.020(11) -0.004(12)
C9_23 0.134(15) 0.210(17) 0.085(11) 0.043(13) -0.002(12) -0.015(13)
C10_23 0.15(2) 0.22(2) 0.093(18) 0.04(2) -0.042(18) -0.01(2)
C11_23 0.14(2) 0.22(2) 0.102(18) 0.04(2) 0.006(18) -0.03(2)
C12_23 0.15(2) 0.23(2) 0.100(19) 0.03(2) -0.008(19) -0.02(2)
C1_24 0.096(8) 0.061(8) 0.055(8) 0.025(7) 0.011(7) 0.014(8)
C2_24 0.113(10) 0.083(9) 0.057(9) 0.033(8) 0.017(9) 0.017(9)
C3_24 0.133(11) 0.114(10) 0.064(9) 0.033(9) 0.013(9) 0.024(10)
C4_24 0.142(12) 0.129(12) 0.072(10) 0.031(10) 0.009(10) 0.034(11)
C5_24 0.151(12) 0.137(12) 0.079(11) 0.038(10) -0.001(11) 0.045(11)
C6_24 0.158(12) 0.149(12) 0.083(10) 0.040(10) -0.011(10) 0.044(11)
C7_24 0.159(13) 0.140(12) 0.076(10) 0.044(10) -0.012(11) 0.030(12)
C8_24 0.152(12) 0.130(12) 0.075(10) 0.038(10) -0.003(10) 0.026(11)
C9_24 0.173(14) 0.169(14) 0.096(12) 0.041(12) -0.014(11) 0.045(13)
C10_24 0.20(2) 0.17(2) 0.116(19) 0.042(19) -0.032(19) 0.08(2)
C11_24 0.19(2) 0.19(2) 0.12(2) 0.045(19) -0.050(19) 0.03(2)
C12_24 0.18(2) 0.20(2) 0.11(2) 0.050(19) 0.006(19) 0.04(2)
C1_25 0.097(10) 0.108(10) 0.061(9) 0.023(8) 0.048(8) 0.020(9)
C2_25 0.099(9) 0.114(9) 0.066(8) 0.019(8) 0.050(7) 0.021(8)
C3_25 0.104(9) 0.124(9) 0.076(8) 0.013(8) 0.054(8) 0.022(8)
C4_25 0.107(10) 0.130(10) 0.081(9) 0.008(8) 0.055(8) 0.024(9)
C5_25 0.109(10) 0.134(10) 0.088(9) 0.005(9) 0.056(8) 0.024(9)
C6_25 0.111(10) 0.138(10) 0.091(9) 0.003(9) 0.059(8) 0.022(9)
C7_25 0.110(10) 0.133(10) 0.086(9) 0.006(9) 0.057(8) 0.023(9)
C8_25 0.107(10) 0.128(10) 0.078(9) 0.011(9) 0.056(9) 0.022(9)
C9_25 0.114(11) 0.141(11) 0.095(10) -0.002(10) 0.061(9) 0.021(10)
C10_25 0.117(14) 0.145(15) 0.100(14) -0.007(14) 0.059(13) 0.023(14)
C11_25 0.115(14) 0.147(14) 0.100(14) -0.002(13) 0.064(13) 0.022(13)
C12_25 0.122(17) 0.147(18) 0.104(17) -0.008(17) 0.063(16) 0.018(17)

loop_
_atom_type_symbol
_atom_type_description
_atom_type_scat_dispersion_real
_atom_type_scat_dispersion_imag
_atom_type_scat_source
C C 0.0033 0.0016 'International Tables Vol C Tables 4.2.6.8 and 6.1.1.4'
H H 0.0000 0.0000 'International Tables Vol C Tables 4.2.6.8 and 6.1.1.4'
Ag Ag -0.8971 1.1015 'International Tables Vol C Tables 4.2.6.8 and 6.1.1.4'
Au Au -2.0133 8.8022 'International Tables Vol C Tables 4.2.6.8 and 6.1.1.4'
Cl Cl 0.1484 0.1585 'International Tables Vol C Tables 4.2.6.8 and 6.1.1.4'

loop_
_geom_angle_atom_site_label_1
_geom_angle_atom_site_label_2
_geom_angle_atom_site_label_3
_geom_angle
_geom_angle_site_symmetry_1
_geom_angle_site_symmetry_3
_geom_angle_publ_flag
Au06 Au01 Au04 106.75(4) . . ?
Au06 Au01 Au03 60.65(3) . . ?
Au04 Au01 Au03 106.24(4) . . ?
Au06 Au01 Au05 59.09(3) . . ?
Au04 Au01 Au05 59.56(3) . . ?
Au03 Au01 Au05 107.03(4) . . ?
Au06 Au01 Au02 108.53(4) . . ?
Au04 Au01 Au02 60.22(3) . . ?
Au03 Au01 Au02 59.17(3) . . ?
Au05 Au01 Au02 108.31(4) . . ?
Au06 Au01 Ag06 64.22(5) . . ?
Au04 Au01 Ag06 166.87(6) . . ?
Au03 Au01 Ag06 61.38(5) . . ?
Au05 Au01 Ag06 117.74(6) . . ?
Au02 Au01 Ag06 112.15(5) . . ?
Au06 Au01 Ag02 165.96(6) . . ?
Au04 Au01 Ag02 59.77(5) . . ?
Au03 Au01 Ag02 116.99(6) . . ?
Au05 Au01 Ag02 111.84(5) . . ?
Au02 Au01 Ag02 62.49(5) . . ?
Ag06 Au01 Ag02 128.22(6) . . ?
Au06 Au01 Au14 132.82(5) . . ?
Au04 Au01 Au14 118.91(4) . . ?
Au03 Au01 Au14 113.01(4) . . ?
Au05 Au01 Au14 137.50(5) . . ?
Au02 Au01 Au14 104.03(4) . . ?
Ag06 Au01 Au14 72.35(5) . . ?
Ag02 Au01 Au14 61.22(5) . . ?
Au06 Au01 Ag01 113.39(5) . . ?
Au04 Au01 Ag01 61.37(5) . . ?
Au03 Au01 Ag01 165.34(6) . . ?
Au05 Au01 Ag01 60.69(4) . . ?
Au02 Au01 Ag01 114.92(6) . . ?
Ag06 Au01 Ag01 130.09(7) . . ?
Ag02 Au01 Ag01 65.15(6) . . ?
Au14 Au01 Ag01 81.06(5) . . ?
Au06 Au01 Ag07 60.21(5) . . ?
Au04 Au01 Ag07 113.23(5) . . ?
Au03 Au01 Ag07 115.45(5) . . ?
Au05 Au01 Ag07 59.68(5) . . ?
Au02 Au01 Ag07 166.13(5) . . ?
Ag06 Au01 Ag07 71.58(6) . . ?
Ag02 Au01 Ag07 126.64(6) . . ?
Au14 Au01 Ag07 89.84(5) . . ?
Ag01 Au01 Ag07 66.82(6) . . ?
Au06 Au01 Ag03 110.72(5) . . ?
Au04 Au01 Ag03 115.61(6) . . ?
Au03 Au01 Ag03 56.45(4) . . ?
Au05 Au01 Ag03 162.24(5) . . ?
Au02 Au01 Ag03 59.10(5) . . ?
Ag06 Au01 Ag03 62.57(6) . . ?
Ag02 Au01 Ag03 74.86(6) . . ?
Au14 Au01 Ag03 60.26(5) . . ?
Ag01 Au01 Ag03 134.35(6) . . ?
Ag07 Au01 Ag03 130.58(6) . . ?
Au07 Au02 Au03 105.87(4) . . ?
Au07 Au02 Au04 60.17(3) . . ?
Au03 Au02 Au04 105.74(4) . . ?
Au07 Au02 Au09 59.24(3) . . ?
Au03 Au02 Au09 59.35(3) . . ?
Au04 Au02 Au09 107.18(4) . . ?
Au07 Au02 Au01 107.25(4) . . ?
Au03 Au02 Au01 59.99(3) . . ?
Au04 Au02 Au01 58.76(3) . . ?
Au09 Au02 Au01 108.00(4) . . ?
Au07 Au02 Ag05 64.06(5) . . ?
Au03 Au02 Ag05 165.52(6) . . ?
Au04 Au02 Ag05 60.61(5) . . ?
Au09 Au02 Ag05 117.69(6) . . ?
Au01 Au02 Ag05 111.47(5) . . ?
Au07 Au02 Ag04 113.22(6) . . ?
Au03 Au02 Ag04 63.09(5) . . ?
Au04 Au02 Ag04 166.15(5) . . ?
Au09 Au02 Ag04 60.66(5) . . ?
Au01 Au02 Ag04 116.49(6) . . ?
Ag05 Au02 Ag04 129.50(7) . . ?
Au07 Au02 Ag03 164.05(6) . . ?
Au03 Au02 Ag03 58.36(5) . . ?
Au04 Au02 Ag03 118.88(6) . . ?
Au09 Au02 Ag03 109.20(5) . . ?
Au01 Au02 Ag03 64.09(5) . . ?
Ag05 Au02 Ag03 130.82(6) . . ?
Ag04 Au02 Ag03 63.68(6) . . ?
Au07 Au02 Ag08 59.51(5) . . ?
Au03 Au02 Ag08 114.22(5) . . ?
Au04 Au02 Ag08 113.88(6) . . ?
Au09 Au02 Ag08 59.90(5) . . ?
Au01 Au02 Ag08 164.88(6) . . ?
Ag05 Au02 Ag08 70.79(6) . . ?
Ag04 Au02 Ag08 67.18(6) . . ?
Ag03 Au02 Ag08 126.62(7) . . ?
Au07 Au02 Ag02 112.34(5) . . ?
Au03 Au02 Ag02 115.23(6) . . ?
Au04 Au02 Ag02 58.39(4) . . ?
Au09 Au02 Ag02 164.01(6) . . ?
Au01 Au02 Ag02 59.75(5) . . ?
Ag05 Au02 Ag02 63.29(6) . . ?
Ag04 Au02 Ag02 132.55(6) . . ?
Ag03 Au02 Ag02 75.84(6) . . ?
Ag08 Au02 Ag02 129.94(6) . . ?
Au07 Au02 Au16 137.18(5) . . ?
Au03 Au02 Au16 115.48(4) . . ?
Au04 Au02 Au16 115.20(4) . . ?
Au09 Au02 Au16 136.30(4) . . ?
Au01 Au02 Au16 102.71(4) . . ?
Ag05 Au02 Au16 76.90(5) . . ?
Ag04 Au02 Au16 78.14(5) . . ?
Ag03 Au02 Au16 58.68(5) . . ?
Ag08 Au02 Au16 92.38(5) . . ?
Ag02 Au02 Au16 59.50(5) . . ?
Au08 Au03 Au09 61.66(4) . . ?
Au08 Au03 Ag03 172.77(6) . . ?
Au09 Au03 Ag03 114.34(6) . . ?
Au08 Au03 Au02 110.27(4) . . ?
Au09 Au03 Au02 60.87(3) . . ?
Ag03 Au03 Au02 62.96(5) . . ?
Au08 Au03 Au01 108.92(4) . . ?
Au09 Au03 Au01 109.89(4) . . ?
Ag03 Au03 Au01 66.06(5) . . ?
Au02 Au03 Au01 60.84(3) . . ?
Au08 Au03 Au06 61.04(3) . . ?
Au09 Au03 Au06 110.18(4) . . ?
Ag03 Au03 Au06 117.51(6) . . ?
Au02 Au03 Au06 108.38(4) . . ?
Au01 Au03 Au06 58.80(3) . . ?
Au08 Au03 Ag11 63.53(5) . . ?
Au09 Au03 Ag11 119.47(6) . . ?
Ag03 Au03 Ag11 122.58(7) . . ?
Au02 Au03 Ag11 168.05(6) . . ?
Au01 Au03 Ag11 110.31(6) . . ?
Au06 Au03 Ag11 59.80(5) . . ?
Au08 Au03 Ag06 117.23(6) . . ?
Au09 Au03 Ag06 169.40(5) . . ?
Ag03 Au03 Ag06 65.45(6) . . ?
Au02 Au03 Ag06 112.29(5) . . ?
Au01 Au03 Ag06 59.87(5) . . ?
Au06 Au03 Ag06 63.03(5) . . ?
Ag11 Au03 Ag06 65.34(6) . . ?
Au08 Au03 Au18 109.57(4) . . ?
Au09 Au03 Au18 114.84(5) . . ?
Ag03 Au03 Au18 77.46(5) . . ?
Au02 Au03 Au18 128.25(4) . . ?
Au01 Au03 Au18 130.78(5) . . ?
Au06 Au03 Au18 119.29(5) . . ?
Ag11 Au03 Au18 63.36(5) . . ?
Ag06 Au03 Au18 75.70(5) . . ?
Au08 Au03 Ag13 59.90(5) . . ?
Au09 Au03 Ag13 59.73(5) . . ?
Ag03 Au03 Ag13 124.31(6) . . ?
Au02 Au03 Ag13 114.68(6) . . ?
Au01 Au03 Ag13 166.91(6) . . ?
Au06 Au03 Ag13 115.25(5) . . ?
Ag11 Au03 Ag13 72.01(6) . . ?
Ag06 Au03 Ag13 129.89(7) . . ?
Au18 Au03 Ag13 62.13(5) . . ?
Au08 Au03 Ag04 115.51(6) . . ?
Au09 Au03 Ag04 60.13(5) . . ?
Ag03 Au03 Ag04 64.18(6) . . ?
Au02 Au03 Ag04 60.22(4) . . ?
Au01 Au03 Ag04 114.71(5) . . ?
Au06 Au03 Ag04 167.20(6) . . ?
Ag11 Au03 Ag04 131.28(6) . . ?
Ag06 Au03 Ag04 125.07(6) . . ?
Au18 Au03 Ag04 73.47(5) . . ?
Ag13 Au03 Ag04 68.47(6) . . ?
Au01 Au04 Au05 61.14(3) . . ?
Au01 Au04 Au10 109.45(4) . . ?
Au05 Au04 Au10 60.78(4) . . ?
Au01 Au04 Au07 108.47(4) . . ?
Au05 Au04 Au07 109.04(4) . . ?
Au10 Au04 Au07 59.99(3) . . ?
Au01 Au04 Au02 61.02(3) . . ?
Au05 Au04 Au02 110.19(4) . . ?
Au10 Au04 Au02 108.49(4) . . ?
Au07 Au04 Au02 59.43(3) . . ?
Au01 Au04 Ag09 168.00(6) . . ?
Au05 Au04 Ag09 117.16(6) . . ?
Au10 Au04 Ag09 62.63(5) . . ?
Au07 Au04 Ag09 60.09(5) . . ?
Au02 Au04 Ag09 111.54(6) . . ?
Au01 Au04 Ag02 62.30(5) . . ?
Au05 Au04 Ag02 115.36(6) . . ?
Au10 Au04 Ag02 170.32(5) . . ?
Au07 Au04 Ag02 116.32(6) . . ?
Au02 Au04 Ag02 63.63(5) . . ?
Ag09 Au04 Ag02 124.55(7) . . ?
Au01 Au04 Ag05 113.29(5) . . ?
Au05 Au04 Ag05 169.97(5) . . ?
Au10 Au04 Ag05 116.96(6) . . ?
Au07 Au04 Ag05 63.76(5) . . ?
Au02 Au04 Ag05 60.47(5) . . ?
Ag09 Au04 Ag05 66.35(7) . . ?
Ag02 Au04 Ag05 65.11(6) . . ?
Au01 Au04 Au13 129.98(5) . . ?
Au05 Au04 Au13 113.70(4) . . ?
Au10 Au04 Au13 107.85(4) . . ?
Au07 Au04 Au13 118.68(5) . . ?
Au02 Au04 Au13 132.59(5) . . ?
Ag09 Au04 Au13 62.01(5) . . ?
Ag02 Au04 Au13 81.82(5) . . ?
Ag05 Au04 Au13 76.33(5) . . ?
Au01 Au04 Ag01 62.12(5) . . ?
Au05 Au04 Ag01 61.44(5) . . ?
Au10 Au04 Ag01 115.44(5) . . ?
Au07 Au04 Ag01 168.62(6) . . ?
Au02 Au04 Ag01 116.27(5) . . ?
Ag09 Au04 Ag01 128.71(6) . . ?
Ag02 Au04 Ag01 66.29(6) . . ?
Ag05 Au04 Ag01 124.75(6) . . ?
Au13 Au04 Ag01 72.32(5) . . ?
Au01 Au04 Ag10 114.64(6) . . ?
Au05 Au04 Ag10 59.42(5) . . ?
Au10 Au04 Ag10 60.02(5) . . ?
Au07 Au04 Ag10 114.17(5) . . ?
Au02 Au04 Ag10 166.77(5) . . ?
Ag09 Au04 Ag10 70.30(6) . . ?
Ag02 Au04 Ag10 126.98(6) . . ?
Ag05 Au04 Ag10 129.13(7) . . ?
Au13 Au04 Ag10 60.34(5) . . ?
Ag01 Au04 Ag10 67.53(6) . . ?
Au06 Au05 Au04 106.74(4) . . ?
Au06 Au05 Au11 60.89(3) . . ?
Au04 Au05 Au11 108.03(4) . . ?
Au06 Au05 Au10 107.63(4) . . ?
Au04 Au05 Au10 59.63(4) . . ?
Au11 Au05 Au10 59.99(4) . . ?
Au06 Au05 Au01 59.36(3) . . ?
Au04 Au05 Au01 59.30(3) . . ?
Au11 Au05 Au01 108.49(4) . . ?
Au10 Au05 Au01 107.08(4) . . ?
Au06 Au05 Ag10 167.42(6) . . ?
Au04 Au05 Ag10 63.51(5) . . ?
Au11 Au05 Ag10 113.02(6) . . ?
Au10 Au05 Ag10 61.06(5) . . ?
Au01 Au05 Ag10 116.65(6) . . ?
Au06 Au05 Ag07 61.31(5) . . ?
Au04 Au05 Ag07 115.50(5) . . ?
Au11 Au05 Ag07 114.60(5) . . ?
Au10 Au05 Ag07 167.25(6) . . ?
Au01 Au05 Ag07 62.51(5) . . ?
Ag10 Au05 Ag07 129.11(7) . . ?
Au06 Au05 Ag15 61.18(5) . . ?
Au04 Au05 Ag15 165.97(6) . . ?
Au11 Au05 Ag15 60.69(5) . . ?
Au10 Au05 Ag15 115.14(6) . . ?
Au01 Au05 Ag15 114.32(6) . . ?
Ag10 Au05 Ag15 127.16(7) . . ?
Ag07 Au05 Ag15 66.50(6) . . ?
Au06 Au05 Ag14 116.16(6) . . ?
Au04 Au05 Ag14 112.42(6) . . ?
Au11 Au05 Ag14 60.09(5) . . ?
Au10 Au05 Ag14 59.03(5) . . ?
Au01 Au05 Ag14 164.68(6) . . ?
Ag10 Au05 Ag14 64.19(6) . . ?
Ag07 Au05 Ag14 130.15(7) . . ?
Ag15 Au05 Ag14 70.47(7) . . ?
Au06 Au05 Ag01 114.43(5) . . ?
Au04 Au05 Ag01 61.61(5) . . ?
Au11 Au05 Ag01 167.96(6) . . ?
Au10 Au05 Ag01 114.59(6) . . ?
Au01 Au05 Ag01 61.60(4) . . ?
Ag10 Au05 Ag01 69.10(6) . . ?
Ag07 Au05 Ag01 68.19(6) . . ?
Ag15 Au05 Ag01 128.38(7) . . ?
Ag14 Au05 Ag01 128.07(7) . . ?
Au06 Au05 Au15 123.44(5) . . ?
Au04 Au05 Au15 125.92(4) . . ?
Au11 Au05 Au15 112.80(4) . . ?
Au10 Au05 Au15 115.32(4) . . ?
Au01 Au05 Au15 131.26(5) . . ?
Ag10 Au05 Au15 68.67(5) . . ?
Ag07 Au05 Au15 77.28(5) . . ?
Ag15 Au05 Au15 68.01(5) . . ?
Ag14 Au05 Au15 63.98(5) . . ?
Ag01 Au05 Au15 79.16(5) . . ?
Au05 Au06 Au01 61.55(3) . . ?
Au05 Au06 Ag11 168.34(6) . . ?
Au01 Au06 Ag11 112.25(5) . . ?
Au05 Au06 Au03 108.87(4) . . ?
Au01 Au06 Au03 60.55(3) . . ?
Ag11 Au06 Au03 60.33(5) . . ?
Au05 Au06 Au11 60.56(3) . . ?
Au01 Au06 Au11 109.97(4) . . ?
Ag11 Au06 Au11 116.48(6) . . ?
Au03 Au06 Au11 107.28(5) . . ?
Au05 Au06 Au08 108.58(5) . . ?
Au01 Au06 Au08 108.19(4) . . ?
Ag11 Au06 Au08 62.79(5) . . ?
Au03 Au06 Au08 58.38(3) . . ?
Au11 Au06 Au08 60.20(4) . . ?
Au05 Au06 Ag12 116.08(6) . . ?
Au01 Au06 Ag12 166.89(7) . . ?
Ag11 Au06 Ag12 67.47(6) . . ?
Au03 Au06 Ag12 111.22(6) . . ?
Au11 Au06 Ag12 61.15(5) . . ?
Au08 Au06 Ag12 59.46(5) . . ?
Au05 Au06 Ag07 61.48(5) . . ?
Au01 Au06 Ag07 63.28(5) . . ?
Ag11 Au06 Ag07 126.17(7) . . ?
Au03 Au06 Ag07 118.11(5) . . ?
Au11 Au06 Ag07 114.46(5) . . ?
Au08 Au06 Ag07 168.81(6) . . ?
Ag12 Au06 Ag07 128.25(7) . . ?
Au05 Au06 Ag15 61.83(5) . . ?
Au01 Au06 Ag15 116.82(6) . . ?
Ag11 Au06 Ag15 127.95(7) . . ?
Au03 Au06 Ag15 167.07(7) . . ?
Au11 Au06 Ag15 60.81(5) . . ?
Au08 Au06 Ag15 114.29(6) . . ?
Ag12 Au06 Ag15 68.66(6) . . ?
Ag07 Au06 Ag15 66.79(6) . . ?
Au05 Au06 Ag06 115.46(5) . . ?
Au01 Au06 Ag06 59.24(4) . . ?
Ag11 Au06 Ag06 64.27(6) . . ?
Au03 Au06 Ag06 59.67(5) . . ?
Au11 Au06 Ag06 165.51(6) . . ?
Au08 Au06 Ag06 111.94(5) . . ?
Ag12 Au06 Ag06 127.37(7) . . ?
Ag07 Au06 Ag06 70.84(6) . . ?
Ag15 Au06 Ag06 131.41(7) . . ?
Au05 Au06 Au19 120.90(5) . . ?
Au01 Au06 Au19 134.11(5) . . ?
Ag11 Au06 Au19 70.68(5) . . ?
Au03 Au06 Au19 128.41(4) . . ?
Au11 Au06 Au19 108.13(4) . . ?
Au08 Au06 Au19 112.47(4) . . ?
Ag12 Au06 Au19 58.85(5) . . ?
Ag07 Au06 Au19 78.24(5) . . ?
Ag15 Au06 Au19 63.34(5) . . ?
Ag06 Au06 Au19 85.97(5) . . ?
Au09 Au07 Au02 60.96(3) . . ?
Au09 Au07 Au10 108.96(5) . . ?
Au02 Au07 Au10 108.89(5) . . ?
Au09 Au07 Au04 108.72(4) . . ?
Au02 Au07 Au04 60.40(3) . . ?
Au10 Au07 Au04 59.53(3) . . ?
Au09 Au07 Ag09 168.10(7) . . ?
Au02 Au07 Ag09 112.46(6) . . ?
Au10 Au07 Ag09 62.51(5) . . ?
Au04 Au07 Ag09 60.21(5) . . ?
Au09 Au07 Au12 60.07(3) . . ?
Au02 Au07 Au12 108.62(4) . . ?
Au10 Au07 Au12 60.06(3) . . ?
Au04 Au07 Au12 107.19(5) . . ?
Ag09 Au07 Au12 116.97(6) . . ?
Au09 Au07 Ag08 61.67(5) . . ?
Au02 Au07 Ag08 63.08(5) . . ?
Au10 Au07 Ag08 169.49(6) . . ?
Au04 Au07 Ag08 117.26(6) . . ?
Ag09 Au07 Ag08 125.90(7) . . ?
Au12 Au07 Ag08 114.65(5) . . ?
Au09 Au07 Ag16 61.79(5) . . ?
Au02 Au07 Ag16 116.59(6) . . ?
Au10 Au07 Ag16 113.35(6) . . ?
Au04 Au07 Ag16 166.95(6) . . ?
Ag09 Au07 Ag16 128.25(7) . . ?
Au12 Au07 Ag16 60.78(5) . . ?
Ag08 Au07 Ag16 67.55(6) . . ?
Au09 Au07 Ag20 112.66(6) . . ?
Au02 Au07 Ag20 166.09(7) . . ?
Au10 Au07 Ag20 60.08(5) . . ?
Au04 Au07 Ag20 114.43(6) . . ?
Ag09 Au07 Ag20 71.30(7) . . ?
Au12 Au07 Ag20 59.27(5) . . ?
Ag08 Au07 Ag20 126.57(7) . . ?
Ag16 Au07 Ag20 65.19(7) . . ?
Au09 Au07 Au21 122.09(5) . . ?
Au02 Au07 Au21 136.50(5) . . ?
Au10 Au07 Au21 109.55(4) . . ?
Au04 Au07 Au21 127.79(4) . . ?
Ag09 Au07 Au21 69.71(5) . . ?
Au12 Au07 Au21 107.70(4) . . ?
Ag08 Au07 Au21 80.46(6) . . ?
Ag16 Au07 Au21 63.93(5) . . ?
Ag20 Au07 Au21 57.33(6) . . ?
Au09 Au07 Ag05 114.81(5) . . ?
Au02 Au07 Ag05 59.14(5) . . ?
Au10 Au07 Ag05 112.38(5) . . ?
Au04 Au07 Ag05 59.02(5) . . ?
Ag09 Au07 Ag05 64.62(6) . . ?
Au12 Au07 Ag05 164.30(6) . . ?
Ag08 Au07 Ag05 70.24(6) . . ?
Ag16 Au07 Ag05 131.98(7) . . ?
Ag20 Au07 Ag05 131.19(7) . . ?
Au21 Au07 Ag05 87.66(5) . . ?
Au03 Au08 Au12 107.60(4) . . ?
Au03 Au08 Ag12 113.98(6) . . ?
Au12 Au08 Ag12 116.11(6) . . ?
Au03 Au08 Au06 60.58(3) . . ?
Au12 Au08 Au06 107.76(4) . . ?
Ag12 Au08 Au06 60.42(5) . . ?
Au03 Au08 Au11 108.70(4) . . ?
Au12 Au08 Au11 60.55(4) . . ?
Ag12 Au08 Au11 61.34(5) . . ?
Au06 Au08 Au11 59.79(3) . . ?
Au03 Au08 Au09 59.59(4) . . ?
Au12 Au08 Au09 60.01(4) . . ?
Ag12 Au08 Au09 167.32(6) . . ?
Au06 Au08 Au09 108.18(4) . . ?
Au11 Au08 Au09 108.97(4) . . ?
Au03 Au08 Ag17 114.87(6) . . ?
Au12 Au08 Ag17 60.25(5) . . ?
Ag12 Au08 Ag17 129.03(7) . . ?
Au06 Au08 Ag17 166.42(6) . . ?
Au11 Au08 Ag17 113.82(6) . . ?
Au09 Au08 Ag17 61.17(5) . . ?
Au03 Au08 Ag13 63.65(5) . . ?
Au12 Au08 Ag13 112.55(6) . . ?
Ag12 Au08 Ag13 128.56(7) . . ?
Au06 Au08 Ag13 118.17(6) . . ?
Au11 Au08 Ag13 168.74(6) . . ?
Au09 Au08 Ag13 60.35(5) . . ?
Ag17 Au08 Ag13 65.46(7) . . ?
Au03 Au08 Ag18 166.40(6) . . ?
Au12 Au08 Ag18 62.05(5) . . ?
Ag12 Au08 Ag18 67.09(7) . . ?
Au06 Au08 Ag18 112.44(6) . . ?
Au11 Au08 Ag18 59.14(5) . . ?
Au09 Au08 Ag18 116.32(6) . . ?
Ag17 Au08 Ag18 68.96(7) . . ?
Ag13 Au08 Ag18 127.26(7) . . ?
Au03 Au08 Au20 128.18(5) . . ?
Au12 Au08 Au20 115.23(5) . . ?
Ag12 Au08 Au20 71.57(5) . . ?
Au06 Au08 Au20 125.78(5) . . ?
Au11 Au08 Au20 116.95(4) . . ?
Au09 Au08 Au20 121.11(5) . . ?
Ag17 Au08 Au20 67.56(5) . . ?
Ag13 Au08 Au20 73.67(5) . . ?
Ag18 Au08 Au20 65.40(5) . . ?
Au03 Au08 Ag11 59.50(5) . . ?
Au12 Au08 Ag11 163.87(6) . . ?
Ag12 Au08 Ag11 66.12(6) . . ?
Au06 Au08 Ag11 58.37(5) . . ?
Au11 Au08 Ag11 112.20(6) . . ?
Au09 Au08 Ag11 113.98(5) . . ?
Ag17 Au08 Ag11 132.21(7) . . ?
Ag13 Au08 Ag11 71.92(7) . . ?
Ag18 Au08 Ag11 128.70(7) . . ?
Au20 Au08 Ag11 80.85(5) . . ?
Au07 Au09 Au03 106.64(4) . . ?
Au07 Au09 Au12 60.84(3) . . ?
Au03 Au09 Au12 105.90(5) . . ?
Au07 Au09 Au02 59.80(3) . . ?
Au03 Au09 Au02 59.78(3) . . ?
Au12 Au09 Au02 108.30(4) . . ?
Au07 Au09 Au08 107.01(4) . . ?
Au03 Au09 Au08 58.75(4) . . ?
Au12 Au09 Au08 58.72(4) . . ?
Au02 Au09 Au08 107.09(4) . . ?
Au07 Au09 Ag13 166.29(7) . . ?
Au03 Au09 Ag13 63.31(5) . . ?
Au12 Au09 Ag13 111.34(6) . . ?
Au02 Au09 Ag13 116.89(6) . . ?
Au08 Au09 Ag13 60.23(5) . . ?
Au07 Au09 Ag08 60.52(5) . . ?
Au03 Au09 Ag08 116.76(6) . . ?
Au12 Au09 Ag08 114.32(6) . . ?
Au02 Au09 Ag08 62.29(5) . . ?
Au08 Au09 Ag08 166.15(6) . . ?
Ag13 Au09 Ag08 131.44(7) . . ?
Au07 Au09 Ag17 114.55(6) . . ?
Au03 Au09 Ag17 112.57(6) . . ?
Au12 Au09 Ag17 59.24(5) . . ?
Au02 Au09 Ag17 164.57(6) . . ?
Au08 Au09 Ag17 59.43(5) . . ?
Ag13 Au09 Ag17 64.78(7) . . ?
Ag08 Au09 Ag17 129.47(8) . . ?
Au07 Au09 Ag04 114.00(5) . . ?
Au03 Au09 Ag04 63.36(5) . . ?
Au12 Au09 Ag04 167.25(6) . . ?
Au02 Au09 Ag04 60.99(5) . . ?
Au08 Au09 Ag04 115.79(6) . . ?
Ag13 Au09 Ag04 71.03(6) . . ?
Ag08 Au09 Ag04 68.20(6) . . ?
Ag17 Au09 Ag04 129.85(7) . . ?
Au07 Au09 Ag16 61.09(5) . . ?
Au03 Au09 Ag16 164.64(6) . . ?
Au12 Au09 Ag16 60.78(5) . . ?
Au02 Au09 Ag16 114.93(6) . . ?
Au08 Au09 Ag16 113.84(6) . . ?
Ag13 Au09 Ag16 126.84(7) . . ?
Ag08 Au09 Ag16 66.88(7) . . ?
Ag17 Au09 Ag16 68.59(7) . . ?
Ag04 Au09 Ag16 128.64(7) . . ?
Au07 Au09 Au17 118.15(5) . . ?
Au03 Au09 Au17 131.03(5) . . ?
Au12 Au09 Au17 112.30(5) . . ?
Au02 Au09 Au17 129.03(5) . . ?
Au08 Au09 Au17 119.74(4) . . ?
Ag13 Au09 Au17 74.75(6) . . ?
Ag08 Au09 Au17 73.53(5) . . ?
Ag17 Au09 Au17 66.36(5) . . ?
Ag04 Au09 Au17 80.45(5) . . ?
Ag16 Au09 Au17 64.09(5) . . ?
Au04 Au10 Au07 60.48(3) . . ?
Au04 Au10 Au12 108.23(4) . . ?
Au07 Au10 Au12 60.43(3) . . ?
Au04 Au10 Au11 108.00(4) . . ?
Au07 Au10 Au11 109.06(4) . . ?
Au12 Au10 Au11 60.24(4) . . ?
Au04 Au10 Au05 59.59(3) . . ?
Au07 Au10 Au05 108.47(4) . . ?
Au12 Au10 Au05 107.98(4) . . ?
Au11 Au10 Au05 60.00(4) . . ?
Au04 Au10 Ag14 115.16(6) . . ?
Au07 Au10 Ag14 168.57(7) . . ?
Au12 Au10 Ag14 114.58(6) . . ?
Au11 Au10 Ag14 61.16(5) . . ?
Au05 Au10 Ag14 62.17(5) . . ?
Au04 Au10 Ag20 117.06(6) . . ?
Au07 Au10 Ag20 62.05(5) . . ?
Au12 Au10 Ag20 60.04(6) . . ?
Au11 Au10 Ag20 112.94(6) . . ?
Au05 Au10 Ag20 166.94(6) . . ?
Ag14 Au10 Ag20 125.89(7) . . ?
Au04 Au10 Ag10 63.15(5) . . ?
Au07 Au10 Ag10 117.38(6) . . ?
Au12 Au10 Ag10 167.41(6) . . ?
Au11 Au10 Ag10 112.21(6) . . ?
Au05 Au10 Ag10 60.12(5) . . ?
Ag14 Au10 Ag10 64.97(6) . . ?
Ag20 Au10 Ag10 131.32(7) . . ?
Au04 Au10 Ag19 166.38(6) . . ?
Au07 Au10 Ag19 112.15(6) . . ?
Au12 Au10 Ag19 59.23(5) . . ?
Au11 Au10 Ag19 62.17(5) . . ?
Au05 Au10 Ag19 116.90(6) . . ?
Ag14 Au10 Ag19 69.65(7) . . ?
Ag20 Au10 Ag19 63.01(7) . . ?
Ag10 Au10 Ag19 128.14(7) . . ?
Au04 Au10 Ag09 59.39(5) . . ?
Au07 Au10 Ag09 59.17(5) . . ?
Au12 Au10 Ag09 114.29(6) . . ?
Au11 Au10 Ag09 165.31(6) . . ?
Au05 Au10 Ag09 113.22(5) . . ?
Ag14 Au10 Ag09 129.30(7) . . ?
Ag20 Au10 Ag09 70.77(7) . . ?
Ag10 Au10 Ag09 70.29(6) . . ?
Ag19 Au10 Ag09 128.65(7) . . ?
Au04 Au10 Au22 129.74(5) . . ?
Au07 Au10 Au22 124.61(5) . . ?
Au12 Au10 Au22 115.88(4) . . ?
Au11 Au10 Au22 113.96(5) . . ?
Au05 Au10 Au22 122.51(5) . . ?
Ag14 Au10 Au22 66.66(6) . . ?
Ag20 Au10 Au22 69.92(5) . . ?
Ag10 Au10 Au22 76.00(5) . . ?
Ag19 Au10 Au22 63.78(5) . . ?
Ag09 Au10 Au22 80.73(5) . . ?
Au10 Au11 Au05 60.01(3) . . ?
Au10 Au11 Au12 59.83(4) . . ?
Au05 Au11 Au12 107.66(4) . . ?
Au10 Au11 Au06 105.82(4) . . ?
Au05 Au11 Au06 58.55(3) . . ?
Au12 Au11 Au06 106.29(4) . . ?
Au10 Au11 Ag18 115.78(6) . . ?
Au05 Au11 Ag18 167.07(6) . . ?
Au12 Au11 Ag18 62.20(5) . . ?
Au06 Au11 Ag18 114.73(6) . . ?
Au10 Au11 Au08 105.98(4) . . ?
Au05 Au11 Au08 106.83(4) . . ?
Au12 Au11 Au08 58.46(4) . . ?
Au06 Au11 Au08 60.01(3) . . ?
Ag18 Au11 Au08 61.52(5) . . ?
Au10 Au11 Ag14 59.55(5) . . ?
Au05 Au11 Ag14 61.62(5) . . ?
Au12 Au11 Ag14 112.80(6) . . ?
Au06 Au11 Ag14 115.42(6) . . ?
Ag18 Au11 Ag14 128.46(7) . . ?
Au08 Au11 Ag14 164.25(6) . . ?
Au10 Au11 Ag12 162.31(6) . . ?
Au05 Au11 Ag12 112.95(6) . . ?
Au12 Au11 Ag12 112.07(6) . . ?
Au06 Au11 Ag12 59.68(5) . . ?
Ag18 Au11 Ag12 67.09(7) . . ?
Au08 Au11 Ag12 58.92(5) . . ?
Ag14 Au11 Ag12 133.92(7) . . ?
Au10 Au11 Ag15 115.51(6) . . ?
Au05 Au11 Ag15 61.09(5) . . ?
Au12 Au11 Ag15 165.48(6) . . ?
Au06 Au11 Ag15 60.58(5) . . ?
Ag18 Au11 Ag15 127.23(7) . . ?
Au08 Au11 Ag15 113.92(6) . . ?
Ag14 Au11 Ag15 71.24(7) . . ?
Ag12 Au11 Ag15 68.01(7) . . ?
Au10 Au11 Ag19 60.08(5) . . ?
Au05 Au11 Ag19 115.03(6) . . ?
Au12 Au11 Ag19 58.41(5) . . ?
Au06 Au11 Ag19 162.41(6) . . ?
Ag18 Au11 Ag19 67.75(7) . . ?
Au08 Au11 Ag19 111.44(6) . . ?
Ag14 Au11 Ag19 68.22(7) . . ?
Ag12 Au11 Ag19 131.54(7) . . ?
Ag15 Au11 Ag19 133.24(7) . . ?
Au10 Au11 Au23 110.01(5) . . ?
Au05 Au11 Au23 115.11(5) . . ?
Au12 Au11 Au23 120.22(5) . . ?
Au06 Au11 Au23 131.01(5) . . ?
Ag18 Au11 Au23 77.75(6) . . ?
Au08 Au11 Au23 134.31(5) . . ?
Ag14 Au11 Au23 60.89(5) . . ?
Ag12 Au11 Au23 87.68(6) . . ?
Ag15 Au11 Au23 74.17(5) . . ?
Ag19 Au11 Au23 66.39(5) . . ?
Au08 Au12 Au09 61.28(4) . . ?
Au08 Au12 Ag17 61.16(6) . . ?
Au09 Au12 Ag17 61.89(5) . . ?
Au08 Au12 Au10 108.03(5) . . ?
Au09 Au12 Au10 107.72(4) . . ?
Ag17 Au12 Au10 167.25(6) . . ?
Au08 Au12 Ag19 117.70(6) . . ?
Au09 Au12 Ag19 169.05(6) . . ?
Ag17 Au12 Ag19 128.18(7) . . ?
Au10 Au12 Ag19 61.67(5) . . ?
Au08 Au12 Au07 107.64(4) . . ?
Au09 Au12 Au07 59.09(3) . . ?
Ag17 Au12 Au07 115.37(6) . . ?
Au10 Au12 Au07 59.51(3) . . ?
Ag19 Au12 Au07 113.46(6) . . ?
Au08 Au12 Au11 60.98(4) . . ?
Au09 Au12 Au11 110.32(5) . . ?
Ag17 Au12 Au11 114.98(6) . . ?
Au10 Au12 Au11 59.92(4) . . ?
Ag19 Au12 Au11 62.92(6) . . ?
Au07 Au12 Au11 108.06(4) . . ?
Au08 Au12 Ag20 167.23(6) . . ?
Au09 Au12 Ag20 114.23(6) . . ?
Ag17 Au12 Ag20 128.88(8) . . ?
Au10 Au12 Ag20 60.86(6) . . ?
Ag19 Au12 Ag20 64.16(7) . . ?
Au07 Au12 Ag20 62.03(5) . . ?
Au11 Au12 Ag20 113.37(6) . . ?
Au08 Au12 Ag16 116.73(6) . . ?
Au09 Au12 Ag16 61.47(5) . . ?
Ag17 Au12 Ag16 69.87(7) . . ?
Au10 Au12 Ag16 112.87(6) . . ?
Ag19 Au12 Ag16 123.62(7) . . ?
Au07 Au12 Ag16 60.78(5) . . ?
Au11 Au12 Ag16 168.17(6) . . ?
Ag20 Au12 Ag16 66.18(7) . . ?
Au08 Au12 Ag18 61.23(5) . . ?
Au09 Au12 Ag18 116.72(6) . . ?
Ag17 Au12 Ag18 68.97(7) . . ?
Au10 Au12 Ag18 113.03(6) . . ?
Ag19 Au12 Ag18 68.25(7) . . ?
Au07 Au12 Ag18 165.42(6) . . ?
Au11 Au12 Ag18 59.00(5) . . ?
Ag20 Au12 Ag18 127.36(7) . . ?
Ag16 Au12 Ag18 131.45(7) . . ?
Au08 Au12 Au24 113.25(5) . . ?
Au09 Au12 Au24 120.07(5) . . ?
Ag17 Au12 Au24 65.29(6) . . ?
Au10 Au12 Au24 127.33(5) . . ?
Ag19 Au12 Au24 70.74(6) . . ?
Au07 Au12 Au24 130.05(6) . . ?
Au11 Au12 Au24 116.15(5) . . ?
Ag20 Au12 Au24 79.47(6) . . ?
Ag16 Au12 Au24 75.64(6) . . ?
Ag18 Au12 Au24 64.51(6) . . ?
C1_14 Au13 C1_8 174.5(9) . . ?
C1_14 Au13 Au04 91.0(6) . . ?
C1_8 Au13 Au04 93.8(5) . . ?
C1_14 Au13 Ag10 128.7(6) . . ?
C1_8 Au13 Ag10 56.4(6) . . ?
Au04 Au13 Ag10 60.62(4) . . ?
C1_14 Au13 Ag09 60.1(6) . . ?
C1_8 Au13 Ag09 125.0(6) . . ?
Au04 Au13 Ag09 57.43(5) . . ?
Ag10 Au13 Ag09 68.62(6) . . ?
C1_21 Au14 C1_11 173.7(9) . . ?
C1_21 Au14 Au01 99.9(7) . . ?
C1_11 Au14 Au01 83.2(6) . . ?
C1_21 Au14 Ag02 122.6(8) . . ?
C1_11 Au14 Ag02 54.5(7) . . ?
Au01 Au14 Ag02 59.00(4) . . ?
C1_21 Au14 Ag03 50.1(7) . . ?
C1_11 Au14 Ag03 128.5(6) . . ?
Au01 Au14 Ag03 61.99(4) . . ?
Ag02 Au14 Ag03 74.68(6) . . ?
C1_24 Au15 C1_10 173.8(10) . . ?
C1_24 Au15 Au05 106.1(7) . . ?
C1_10 Au15 Au05 79.8(7) . . ?
C1_24 Au15 Ag14 48.5(7) . . ?
C1_10 Au15 Ag14 137.4(7) . . ?
Au05 Au15 Ag14 57.63(4) . . ?
C1_24 Au15 Ag15 89.5(6) . . ?
C1_10 Au15 Ag15 95.6(6) . . ?
Au05 Au15 Ag15 55.46(4) . . ?
Ag14 Au15 Ag15 63.55(6) . . ?
C1_24 Au15 Ag10 84.8(6) . . ?
C1_10 Au15 Ag10 97.5(5) . . ?
Au05 Au15 Ag10 54.47(4) . . ?
Ag14 Au15 Ag10 57.47(6) . . ?
Ag15 Au15 Ag10 104.19(6) . . ?
C1_15 Au16 C1_13 171.5(19) . . ?
C1_15 Au16 C1_25 174.2(18) . . ?
C1_15 Au16 Ag03 57.1(7) . . ?
C1_13 Au16 Ag03 121.7(17) . . ?
C1_25 Au16 Ag03 127.0(18) . . ?
C1_15 Au16 Ag02 133.2(7) . . ?
C1_13 Au16 Ag02 47.3(18) . . ?
C1_25 Au16 Ag02 51.4(18) . . ?
Ag03 Au16 Ag02 76.27(6) . . ?
C1_15 Au16 Au02 90.4(5) . . ?
C1_13 Au16 Au02 95.8(19) . . ?
C1_25 Au16 Au02 95.3(17) . . ?
Ag03 Au16 Au02 59.19(4) . . ?
Ag02 Au16 Au02 59.93(4) . . ?
C1_4 Au17 C1_1 171.5(9) . . ?
C1_4 Au17 Au09 102.7(7) . . ?
C1_1 Au17 Au09 82.3(7) . . ?
C1_4 Au17 Ag16 86.1(6) . . ?
C1_1 Au17 Ag16 102.4(6) . . ?
Au09 Au17 Ag16 57.74(5) . . ?
C1_4 Au17 Ag17 46.4(7) . . ?
C1_1 Au17 Ag17 138.1(7) . . ?
Au09 Au17 Ag17 56.25(4) . . ?
Ag16 Au17 Ag17 62.71(6) . . ?
C1_19 Au18 C1_16 176.9(9) . . ?
C1_19 Au18 Au03 91.0(6) . . ?
C1_16 Au18 Au03 92.1(6) . . ?
C1_19 Au18 Ag11 59.2(6) . . ?
C1_16 Au18 Ag11 122.8(7) . . ?
Au03 Au18 Ag11 57.09(4) . . ?
C1_19 Au18 Ag13 127.9(6) . . ?
C1_16 Au18 Ag13 54.2(7) . . ?
Au03 Au18 Ag13 59.82(5) . . ?
Ag11 Au18 Ag13 68.63(6) . . ?
C1_12 Au19 C1_20 176.6(10) . . ?
C1_12 Au19 Ag12 118.6(7) . . ?
C1_20 Au19 Ag12 63.8(8) . . ?
C1_12 Au19 Au06 89.8(7) . . ?
C1_20 Au19 Au06 93.6(7) . . ?
Ag12 Au19 Au06 57.81(5) . . ?
C1_12 Au19 Ag15 53.4(7) . . ?
C1_20 Au19 Ag15 129.2(8) . . ?
Ag12 Au19 Ag15 65.44(6) . . ?
Au06 Au19 Ag15 56.49(5) . . ?
C1_12 Au19 Ag11 137.9(7) . . ?
C1_20 Au19 Ag11 45.1(7) . . ?
Ag12 Au19 Ag11 59.84(6) . . ?
Au06 Au19 Ag11 52.13(4) . . ?
Ag15 Au19 Ag11 104.89(6) . . ?
C1_3 Au20 C1_18 172.7(11) . . ?
C1_3 Au20 Au08 93.0(5) . . ?
C1_18 Au20 Au08 89.8(6) . . ?
C1_3 Au20 Ag18 131.6(6) . . ?
C1_18 Au20 Ag18 55.2(8) . . ?
Au08 Au20 Ag18 56.75(4) . . ?
C1_3 Au20 Ag17 70.4(6) . . ?
C1_18 Au20 Ag17 116.6(8) . . ?
Au08 Au20 Ag17 54.79(4) . . ?
Ag18 Au20 Ag17 61.39(6) . . ?
C1_3 Au20 Ag12 134.6(6) . . ?
C1_18 Au20 Ag12 44.1(6) . . ?
Au08 Au20 Ag12 52.53(4) . . ?
Ag18 Au20 Ag12 57.87(6) . . ?
Ag17 Au20 Ag12 101.78(6) . . ?
C1_6 Au21 C1_17 173.7(10) . . ?
C1_6 Au21 Ag20 71.6(7) . . ?
C1_17 Au21 Ag20 113.7(7) . . ?
C1_6 Au21 Au07 99.4(7) . . ?
C1_17 Au21 Au07 86.4(8) . . ?
Ag20 Au21 Au07 60.41(5) . . ?
C1_6 Au21 Ag16 135.1(7) . . ?
C1_17 Au21 Ag16 50.5(7) . . ?
Ag20 Au21 Ag16 63.52(7) . . ?
Au07 Au21 Ag16 56.81(5) . . ?
C1_6 Au21 Ag09 49.3(7) . . ?
C1_17 Au21 Ag09 135.3(8) . . ?
Ag20 Au21 Ag09 65.53(6) . . ?
Au07 Au21 Ag09 53.05(4) . . ?
Ag16 Au21 Ag09 106.45(6) . . ?
C1_5 Au22 C1_9 169.5(9) . . ?
C1_5 Au22 Au10 93.4(6) . . ?
C1_9 Au22 Au10 90.8(6) . . ?
C1_5 Au22 Ag19 56.2(6) . . ?
C1_9 Au22 Ag19 133.5(7) . . ?
Au10 Au22 Ag19 57.14(4) . . ?
C1_5 Au22 Ag14 118.9(6) . . ?
C1_9 Au22 Ag14 71.3(7) . . ?
Au10 Au22 Ag14 54.81(5) . . ?
Ag19 Au22 Ag14 62.83(6) . . ?
C1_5 Au22 Ag20 45.2(6) . . ?
C1_9 Au22 Ag20 133.1(6) . . ?
Au10 Au22 Ag20 53.86(5) . . ?
Ag19 Au22 Ag20 55.73(6) . . ?
Ag14 Au22 Ag20 102.30(6) . . ?
C1_23 Au23 C1_22 174.3(10) . . ?
C1_23 Au23 Ag14 99.4(7) . . ?
C1_22 Au23 Ag14 84.1(8) . . ?
C1_23 Au23 Au11 96.2(7) . . ?
C1_22 Au23 Au11 89.5(7) . . ?
Ag14 Au23 Au11 57.78(5) . . ?
C1_23 Au23 Ag19 44.1(7) . . ?
C1_22 Au23 Ag19 141.3(7) . . ?
Ag14 Au23 Ag19 63.23(6) . . ?
Au11 Au23 Ag19 56.34(5) . . ?
C1_7 Au24 C1_2 168.7(11) . . ?
C1_7 Au24 Au12 85.6(7) . . ?
C1_2 Au24 Au12 105.4(9) . . ?
C1_7 Au24 Ag17 91.1(7) . . ?
C1_2 Au24 Ag17 93.2(8) . . ?
Au12 Au24 Ag17 54.40(4) . . ?
C1_7 Au24 Ag18 141.3(7) . . ?
C1_2 Au24 Ag18 49.2(9) . . ?
Au12 Au24 Ag18 56.46(5) . . ?
Ag17 Au24 Ag18 62.00(6) . . ?
C1_7 Au24 Ag19 105.5(6) . . ?
C1_2 Au24 Ag19 83.8(9) . . ?
Au12 Au24 Ag19 52.02(4) . . ?
Ag17 Au24 Ag19 101.94(6) . . ?
Ag18 Au24 Ag19 58.92(6) . . ?
C1_11 Ag01 C1_8 118.0(7) . . ?
C1_11 Ag01 C1_10 119.3(7) . . ?
C1_8 Ag01 C1_10 97.9(7) . . ?
C1_11 Ag01 C2_11 25.4(3) . . ?
C1_8 Ag01 C2_11 94.8(6) . . ?
C1_10 Ag01 C2_11 117.4(5) . . ?
C1_11 Ag01 Au05 133.4(4) . . ?
C1_8 Ag01 Au05 103.5(5) . . ?
C1_10 Ag01 Au05 71.5(4) . . ?
C2_11 Ag01 Au05 158.6(4) . . ?
C1_11 Ag01 Au04 104.5(5) . . ?
C1_8 Ag01 Au04 85.0(4) . . ?
C1_10 Ag01 Au04 127.3(4) . . ?
C2_11 Ag01 Au04 114.8(3) . . ?
Au05 Ag01 Au04 56.95(4) . . ?
C1_11 Ag01 Au01 76.2(4) . . ?
C1_8 Ag01 Au01 141.5(4) . . ?
C1_10 Ag01 Au01 105.4(5) . . ?
C2_11 Ag01 Au01 101.0(4) . . ?
Au05 Ag01 Au01 57.70(4) . . ?
Au04 Ag01 Au01 56.51(4) . . ?
C1_11 Ag01 Ag02 49.6(5) . . ?
C1_8 Ag01 Ag02 103.3(5) . . ?
C1_10 Ag01 Ag02 158.9(5) . . ?
C2_11 Ag01 Ag02 61.4(3) . . ?
Au05 Ag01 Ag02 102.92(7) . . ?
Au04 Ag01 Ag02 55.46(5) . . ?
Au01 Ag01 Ag02 56.78(5) . . ?
C1_11 Ag01 Ag07 95.1(5) . . ?
C1_8 Ag01 Ag07 143.6(5) . . ?
C1_10 Ag01 Ag07 49.7(5) . . ?
C2_11 Ag01 Ag07 113.7(3) . . ?
Au05 Ag01 Ag07 55.42(5) . . ?
Au04 Ag01 Ag07 101.74(6) . . ?
Au01 Ag01 Ag07 56.90(5) . . ?
Ag02 Ag01 Ag07 109.95(7) . . ?
C1_11 Ag01 Ag10 154.6(6) . . ?
C1_8 Ag01 Ag10 49.1(5) . . ?
C1_10 Ag01 Ag10 85.8(4) . . ?
C2_11 Ag01 Ag10 141.1(3) . . ?
Au05 Ag01 Ag10 54.56(5) . . ?
Au04 Ag01 Ag10 56.91(5) . . ?
Au01 Ag01 Ag10 102.01(7) . . ?
Ag02 Ag01 Ag10 107.84(8) . . ?
Ag07 Ag01 Ag10 105.14(7) . . ?
C1_13 Ag02 C1_11 123.3(16) . . ?
C1_25 Ag02 C1_11 127.2(15) . . ?
C1_13 Ag02 Au04 125.7(17) . . ?
C1_25 Ag02 Au04 120.8(16) . . ?
C1_11 Ag02 Au04 108.2(5) . . ?
C1_13 Ag02 Au01 144.3(11) . . ?
C1_25 Ag02 Au01 144.9(10) . . ?
C1_11 Ag02 Au01 77.6(5) . . ?
Au04 Ag02 Au01 57.93(4) . . ?
C1_13 Ag02 Au16 42.5(11) . . ?
C1_25 Ag02 Au16 44.3(10) . . ?
C1_11 Ag02 Au16 127.2(5) . . ?
Au04 Ag02 Au16 115.83(7) . . ?
Au01 Ag02 Au16 102.06(6) . . ?
C1_13 Ag02 Au14 113.4(16) . . ?
C1_25 Ag02 Au14 118.4(15) . . ?
C1_11 Ag02 Au14 42.9(5) . . ?
Au04 Ag02 Au14 115.76(7) . . ?
Au01 Ag02 Au14 59.78(5) . . ?
Au16 Ag02 Au14 90.54(6) . . ?
C1_13 Ag02 Au02 92.6(13) . . ?
C1_25 Ag02 Au02 90.7(12) . . ?
C1_11 Ag02 Au02 134.1(5) . . ?
Au04 Ag02 Au02 57.98(4) . . ?
Au01 Ag02 Au02 57.77(4) . . ?
Au16 Ag02 Au02 60.57(5) . . ?
Au14 Ag02 Au02 99.71(6) . . ?
C1_13 Ag02 Ag05 67.7(17) . . ?
C1_25 Ag02 Ag05 62.8(16) . . ?
C1_11 Ag02 Ag05 158.0(5) . . ?
Au04 Ag02 Ag05 58.02(6) . . ?
Au01 Ag02 Ag05 104.34(7) . . ?
Au16 Ag02 Ag05 74.36(7) . . ?
Au14 Ag02 Ag05 155.83(8) . . ?
Au02 Ag02 Ag05 56.53(5) . . ?
C1_13 Ag02 Ag01 157.5(11) . . ?
C1_25 Ag02 Ag01 155.8(11) . . ?
C1_11 Ag02 Ag01 50.6(5) . . ?
Au04 Ag02 Ag01 58.25(5) . . ?
Au01 Ag02 Ag01 58.07(5) . . ?
Au16 Ag02 Ag01 159.92(8) . . ?
Au14 Ag02 Ag01 77.12(7) . . ?
Au02 Ag02 Ag01 105.48(6) . . ?
Ag05 Ag02 Ag01 111.30(8) . . ?
C1_21 Ag03 C1_15 119.1(7) . . ?
C1_21 Ag03 Au03 121.4(6) . . ?
C1_15 Ag03 Au03 116.6(4) . . ?
C1_21 Ag03 Au16 113.4(6) . . ?
C1_15 Ag03 Au16 42.9(4) . . ?
Au03 Ag03 Au16 119.14(8) . . ?
C1_21 Ag03 Au02 142.5(5) . . ?
C1_15 Ag03 Au02 84.0(5) . . ?
Au03 Ag03 Au02 58.68(5) . . ?
Au16 Ag03 Au02 62.13(5) . . ?
C1_21 Ag03 Au14 42.4(5) . . ?
C1_15 Ag03 Au14 125.2(4) . . ?
Au03 Ag03 Au14 111.63(7) . . ?
Au16 Ag03 Au14 91.17(6) . . ?
Au02 Ag03 Au14 100.39(6) . . ?
C1_21 Ag03 Au01 90.3(5) . . ?
C1_15 Ag03 Au01 138.2(5) . . ?
Au03 Ag03 Au01 57.49(4) . . ?
Au16 Ag03 Au01 100.07(6) . . ?
Au02 Ag03 Au01 56.82(4) . . ?
Au14 Ag03 Au01 57.75(4) . . ?
C1_21 Ag03 Ag04 159.3(5) . . ?
C1_15 Ag03 Ag04 55.7(4) . . ?
Au03 Ag03 Ag04 61.02(6) . . ?
Au16 Ag03 Ag04 77.10(7) . . ?
Au02 Ag03 Ag04 57.98(5) . . ?
Au14 Ag03 Ag04 158.26(8) . . ?
Au01 Ag03 Ag04 105.84(7) . . ?
C1_21 Ag03 Ag06 62.4(6) . . ?
C1_15 Ag03 Ag06 163.3(4) . . ?
Au03 Ag03 Ag06 58.98(6) . . ?
Au16 Ag03 Ag06 153.70(8) . . ?
Au02 Ag03 Ag06 104.22(7) . . ?
Au14 Ag03 Ag06 68.29(6) . . ?
Au01 Ag03 Ag06 55.48(5) . . ?
Ag04 Ag03 Ag06 116.25(8) . . ?
C1_16 Ag04 C1_15 111.3(7) . . ?
C1_16 Ag04 C1_1 103.0(7) . . ?
C1_15 Ag04 C1_1 119.1(7) . . ?
C1_16 Ag04 Au09 101.2(6) . . ?
C1_15 Ag04 Au09 139.6(4) . . ?
C1_1 Ag04 Au09 73.8(4) . . ?
C1_16 Ag04 Au02 136.9(5) . . ?
C1_15 Ag04 Au02 81.3(4) . . ?
C1_1 Ag04 Au02 105.7(5) . . ?
Au09 Ag04 Au02 58.35(4) . . ?
C1_16 Ag04 Au03 80.3(5) . . ?
C1_15 Ag04 Au03 105.3(5) . . ?
C1_1 Ag04 Au03 129.5(4) . . ?
Au09 Ag04 Au03 56.51(4) . . ?
Au02 Ag04 Au03 56.69(4) . . ?
C1_16 Ag04 Ag03 97.1(5) . . ?
C1_15 Ag04 Ag03 50.6(5) . . ?
C1_1 Ag04 Ag03 159.9(5) . . ?
Au09 Ag04 Ag03 103.36(7) . . ?
Au02 Ag04 Ag03 58.34(5) . . ?
Au03 Ag04 Ag03 54.80(5) . . ?
C1_16 Ag04 Ag08 145.5(5) . . ?
C1_15 Ag04 Ag08 101.5(5) . . ?
C1_1 Ag04 Ag08 49.1(5) . . ?
Au09 Ag04 Ag08 55.83(5) . . ?
Au02 Ag04 Ag08 57.19(5) . . ?
Au03 Ag04 Ag08 101.71(7) . . ?
Ag03 Ag04 Ag08 112.40(7) . . ?
C1_16 Ag04 Ag13 47.1(6) . . ?
C1_15 Ag04 Ag13 149.4(5) . . ?
C1_1 Ag04 Ag13 89.7(4) . . ?
Au09 Ag04 Ag13 54.12(5) . . ?
Au02 Ag04 Ag13 101.61(7) . . ?
Au03 Ag04 Ag13 55.54(5) . . ?
Ag03 Ag04 Ag13 104.83(8) . . ?
Ag08 Ag04 Ag13 105.56(8) . . ?
C1_14 Ag05 Cl2 124.9(5) . . ?
C1_14 Ag05 C2_14 25.7(3) . . ?
Cl2 Ag05 C2_14 99.1(4) . . ?
C1_14 Ag05 Au02 141.1(5) . . ?
Cl2 Ag05 Au02 93.90(18) . . ?
C2_14 Ag05 Au02 166.6(4) . . ?
C1_14 Ag05 Au04 82.7(5) . . ?
Cl2 Ag05 Au04 149.70(18) . . ?
C2_14 Ag05 Au04 107.7(4) . . ?
Au02 Ag05 Au04 58.92(5) . . ?
C1_14 Ag05 Au07 109.1(5) . . ?
Cl2 Ag05 Au07 97.95(19) . . ?
C2_14 Ag05 Au07 118.0(3) . . ?
Au02 Ag05 Au07 56.79(4) . . ?
Au04 Ag05 Au07 57.22(5) . . ?
C1_14 Ag05 Ag02 95.1(5) . . ?
Cl2 Ag05 Ag02 123.8(2) . . ?
C2_14 Ag05 Ag02 113.6(4) . . ?
Au02 Ag05 Ag02 60.18(5) . . ?
Au04 Ag05 Ag02 56.86(6) . . ?
Au07 Ag05 Ag02 104.40(7) . . ?
C1_14 Ag05 Ag09 54.2(5) . . ?
Cl2 Ag05 Ag09 126.6(2) . . ?
C2_14 Ag05 Ag09 67.2(3) . . ?
Au02 Ag05 Ag09 102.54(7) . . ?
Au04 Ag05 Ag09 56.20(6) . . ?
Au07 Ag05 Ag09 54.95(5) . . ?
Ag02 Ag05 Ag09 108.19(8) . . ?
C1_14 Ag05 Ag08 148.9(5) . . ?
Cl2 Ag05 Ag08 48.71(17) . . ?
C2_14 Ag05 Ag08 133.0(4) . . ?
Au02 Ag05 Ag08 55.86(5) . . ?
Au04 Ag05 Ag08 101.43(7) . . ?
Au07 Ag05 Ag08 52.86(5) . . ?
Ag02 Ag05 Ag08 113.16(7) . . ?
Ag09 Ag05 Ag08 102.39(7) . . ?
C1_19 Ag06 Cl1 124.8(5) . . ?
C1_19 Ag06 C2_19 25.7(3) . . ?
Cl1 Ag06 C2_19 99.7(4) . . ?
C1_19 Ag06 Au01 140.7(5) . . ?
Cl1 Ag06 Au01 94.43(17) . . ?
C2_19 Ag06 Au01 164.0(4) . . ?
C1_19 Ag06 Au03 82.6(5) . . ?
Cl1 Ag06 Au03 149.82(17) . . ?
C2_19 Ag06 Au03 105.6(4) . . ?
Au01 Ag06 Au03 58.75(5) . . ?
C1_19 Ag06 Au06 110.3(5) . . ?
Cl1 Ag06 Au06 97.59(17) . . ?
C2_19 Ag06 Au06 113.6(3) . . ?
Au01 Ag06 Au06 56.54(4) . . ?
Au03 Ag06 Au06 57.29(5) . . ?
C1_19 Ag06 Ag03 91.4(5) . . ?
Cl1 Ag06 Ag03 126.96(19) . . ?
C2_19 Ag06 Ag03 113.7(4) . . ?
Au01 Ag06 Ag03 61.95(6) . . ?
Au03 Ag06 Ag03 55.57(6) . . ?
Au06 Ag06 Ag03 104.55(7) . . ?
C1_19 Ag06 Ag11 55.1(5) . . ?
Cl1 Ag06 Ag11 125.8(2) . . ?
C2_19 Ag06 Ag11 62.9(3) . . ?
Au01 Ag06 Ag11 102.54(7) . . ?
Au03 Ag06 Ag11 56.40(6) . . ?
Au06 Ag06 Ag11 55.22(5) . . ?
Ag03 Ag06 Ag11 106.18(8) . . ?
C1_19 Ag06 Ag07 150.6(5) . . ?
Cl1 Ag06 Ag07 48.49(16) . . ?
C2_19 Ag06 Ag07 131.1(4) . . ?
Au01 Ag06 Ag07 55.77(5) . . ?
Au03 Ag06 Ag07 101.61(7) . . ?
Au06 Ag06 Ag07 53.11(5) . . ?
Ag03 Ag06 Ag07 115.17(7) . . ?
Ag11 Ag06 Ag07 102.89(7) . . ?
C1_10 Ag07 Cl1 129.8(4) . . ?
C1_10 Ag07 C2_10 25.9(3) . . ?
Cl1 Ag07 C2_10 104.1(4) . . ?
C1_10 Ag07 Au06 129.3(4) . . ?
Cl1 Ag07 Au06 100.26(18) . . ?
C2_10 Ag07 Au06 152.2(3) . . ?
C1_10 Ag07 Au05 73.5(4) . . ?
Cl1 Ag07 Au05 148.27(19) . . ?
C2_10 Ag07 Au05 95.1(3) . . ?
Au06 Ag07 Au05 57.20(5) . . ?
C1_10 Ag07 Au01 107.6(4) . . ?
Cl1 Ag07 Au01 91.70(19) . . ?
C2_10 Ag07 Au01 109.3(3) . . ?
Au06 Ag07 Au01 56.50(5) . . ?
Au05 Ag07 Au01 57.81(5) . . ?
C1_10 Ag07 Ag15 88.2(4) . . ?
Cl1 Ag07 Ag15 132.67(19) . . ?
C2_10 Ag07 Ag15 112.3(4) . . ?
Au06 Ag07 Ag15 56.66(5) . . ?
Au05 Ag07 Ag15 57.00(6) . . ?
Au01 Ag07 Ag15 103.29(7) . . ?
C1_10 Ag07 Ag01 52.6(4) . . ?
Cl1 Ag07 Ag01 116.28(19) . . ?
C2_10 Ag07 Ag01 54.9(3) . . ?
Au06 Ag07 Ag01 102.05(7) . . ?
Au05 Ag07 Ag01 56.38(5) . . ?
Au01 Ag07 Ag01 56.28(5) . . ?
Ag15 Ag07 Ag01 109.22(8) . . ?
C1_10 Ag07 Ag06 155.7(4) . . ?
Cl1 Ag07 Ag06 48.41(17) . . ?
C2_10 Ag07 Ag06 138.1(4) . . ?
Au06 Ag07 Ag06 56.05(5) . . ?
Au05 Ag07 Ag06 100.97(7) . . ?
Au01 Ag07 Ag06 52.65(5) . . ?
Ag15 Ag07 Ag06 108.91(7) . . ?
Ag01 Ag07 Ag06 104.23(7) . . ?
C1_1 Ag08 Cl2 125.2(4) . . ?
C1_1 Ag08 C2_1 25.7(4) . . ?
Cl2 Ag08 C2_1 99.8(4) . . ?
C1_1 Ag08 C1_17 106.3(7) . . ?
Cl2 Ag08 C1_17 92.6(6) . . ?
C2_1 Ag08 C1_17 115.8(6) . . ?
C1_1 Ag08 Au07 132.6(4) . . ?
Cl2 Ag08 Au07 101.42(19) . . ?
C2_1 Ag08 Au07 154.7(3) . . ?
C1_17 Ag08 Au07 76.7(5) . . ?
C1_1 Ag08 Au09 76.2(4) . . ?
Cl2 Ag08 Au09 148.5(2) . . ?
C2_1 Ag08 Au09 97.1(3) . . ?
C1_17 Ag08 Au09 103.6(5) . . ?
Au07 Ag08 Au09 57.80(5) . . ?
C1_1 Ag08 Au02 108.5(5) . . ?
Cl2 Ag08 Au02 91.5(2) . . ?
C2_1 Ag08 Au02 108.7(4) . . ?
C1_17 Ag08 Au02 133.8(5) . . ?
Au07 Ag08 Au02 57.40(5) . . ?
Au09 Ag08 Au02 57.81(5) . . ?
C1_1 Ag08 Ag16 90.1(4) . . ?
Cl2 Ag08 Ag16 134.9(2) . . ?
C2_1 Ag08 Ag16 114.3(4) . . ?
C1_17 Ag08 Ag16 46.9(5) . . ?
Au07 Ag08 Ag16 56.79(6) . . ?
Au09 Ag08 Ag16 56.94(6) . . ?
Au02 Ag08 Ag16 103.63(7) . . ?
C1_1 Ag08 Ag04 53.5(5) . . ?
Cl2 Ag08 Ag04 114.7(2) . . ?
C2_1 Ag08 Ag04 55.9(3) . . ?
C1_17 Ag08 Ag04 152.0(5) . . ?
Au07 Ag08 Ag04 102.31(7) . . ?
Au09 Ag08 Ag04 55.97(5) . . ?
Au02 Ag08 Ag04 55.62(5) . . ?
Ag16 Ag08 Ag04 108.73(8) . . ?
C1_1 Ag08 Ag05 154.8(5) . . ?
Cl2 Ag08 Ag05 48.36(18) . . ?
C2_1 Ag08 Ag05 135.2(4) . . ?
C1_17 Ag08 Ag05 98.6(5) . . ?
Au07 Ag08 Ag05 56.90(5) . . ?
Au09 Ag08 Ag05 101.85(7) . . ?
Au02 Ag08 Ag05 53.36(5) . . ?
Ag16 Ag08 Ag05 110.11(7) . . ?
Ag04 Ag08 Ag05 104.13(8) . . ?
C1_6 Ag09 C2_6 26.4(3) . . ?
C1_6 Ag09 C1_14 110.4(7) . . ?
C2_6 Ag09 C1_14 103.2(6) . . ?
C1_6 Ag09 Au07 91.3(4) . . ?
C2_6 Ag09 Au07 117.1(4) . . ?
C1_14 Ag09 Au07 111.5(4) . . ?
C1_6 Ag09 Au04 151.0(4) . . ?
C2_6 Ag09 Au04 175.1(4) . . ?
C1_14 Ag09 Au04 81.7(4) . . ?
Au07 Ag09 Au04 59.69(5) . . ?
C1_6 Ag09 Au10 110.0(5) . . ?
C2_6 Ag09 Au10 117.3(4) . . ?
C1_14 Ag09 Au10 138.5(5) . . ?
Au07 Ag09 Au10 58.33(5) . . ?
Au04 Ag09 Au10 57.99(5) . . ?
C1_6 Ag09 Au13 144.5(5) . . ?
C2_6 Ag09 Au13 123.7(4) . . ?
C1_14 Ag09 Au13 41.3(5) . . ?
Au07 Ag09 Au13 116.94(7) . . ?
Au04 Ag09 Au13 60.56(5) . . ?
Au10 Ag09 Au13 103.37(7) . . ?
C1_6 Ag09 Ag05 108.8(5) . . ?
C2_6 Ag09 Ag05 125.1(4) . . ?
C1_14 Ag09 Ag05 51.1(4) . . ?
Au07 Ag09 Ag05 60.44(5) . . ?
Au04 Ag09 Ag05 57.45(6) . . ?
Au10 Ag09 Ag05 105.98(7) . . ?
Au13 Ag09 Ag05 72.06(6) . . ?
C1_6 Ag09 Au21 36.5(4) . . ?
C2_6 Ag09 Au21 62.7(4) . . ?
C1_14 Ag09 Au21 108.7(5) . . ?
Au07 Ag09 Au21 57.25(5) . . ?
Au04 Ag09 Au21 115.29(7) . . ?
Au10 Ag09 Au21 98.13(6) . . ?
Au13 Ag09 Au21 148.41(8) . . ?
Ag05 Ag09 Au21 79.98(7) . . ?
C1_6 Ag09 Ag10 141.5(5) . . ?
C2_6 Ag09 Ag10 122.5(4) . . ?
C1_14 Ag09 Ag10 96.9(5) . . ?
Au07 Ag09 Ag10 103.62(7) . . ?
Au04 Ag09 Ag10 56.84(6) . . ?
Au10 Ag09 Ag10 54.37(5) . . ?
Au13 Ag09 Ag10 55.66(6) . . ?
Ag05 Ag09 Ag10 109.44(8) . . ?
Au21 Ag09 Ag10 152.18(8) . . ?
C1_6 Ag09 Ag20 57.0(5) . . ?
C2_6 Ag09 Ag20 72.9(4) . . ?
C1_14 Ag09 Ag20 158.3(5) . . ?
Au07 Ag09 Ag20 55.68(5) . . ?
Au04 Ag09 Ag20 102.26(7) . . ?
Au10 Ag09 Ag20 53.88(6) . . ?
Au13 Ag09 Ag20 157.19(9) . . ?
Ag05 Ag09 Ag20 112.96(8) . . ?
Au21 Ag09 Ag20 50.20(5) . . ?
Ag10 Ag09 Ag20 103.08(8) . . ?
C1_9 Ag10 C1_8 125.3(6) . . ?
C1_9 Ag10 C2_9 27.1(4) . . ?
C1_8 Ag10 C2_9 100.0(6) . . ?
C1_9 Ag10 Au05 127.1(5) . . ?
C1_8 Ag10 Au05 105.9(4) . . ?
C2_9 Ag10 Au05 144.2(4) . . ?
C1_9 Ag10 Au10 84.9(5) . . ?
C1_8 Ag10 Au10 141.0(5) . . ?
C2_9 Ag10 Au10 112.0(4) . . ?
Au05 Ag10 Au10 58.82(5) . . ?
C1_9 Ag10 Au13 115.3(6) . . ?
C1_8 Ag10 Au13 43.7(5) . . ?
C2_9 Ag10 Au13 105.4(4) . . ?
Au05 Ag10 Au13 110.45(7) . . ?
Au10 Ag10 Au13 104.29(7) . . ?
C1_9 Ag10 Au04 133.2(5) . . ?
C1_8 Ag10 Au04 84.5(4) . . ?
C2_9 Ag10 Au04 151.5(4) . . ?
Au05 Ag10 Au04 57.08(4) . . ?
Au10 Ag10 Au04 56.83(4) . . ?
Au13 Ag10 Au04 59.04(5) . . ?
C1_9 Ag10 Ag14 69.4(5) . . ?
C1_8 Ag10 Ag14 150.3(5) . . ?
C2_9 Ag10 Ag14 86.7(4) . . ?
Au05 Ag10 Ag14 58.82(6) . . ?
Au10 Ag10 Ag14 56.61(6) . . ?
Au13 Ag10 Ag14 160.63(9) . . ?
Au04 Ag10 Ag14 103.40(7) . . ?
C1_9 Ag10 Au15 104.9(6) . . ?
C1_8 Ag10 Au15 91.9(5) . . ?
C2_9 Ag10 Au15 98.6(4) . . ?
Au05 Ag10 Au15 56.86(5) . . ?
Au10 Ag10 Au15 104.33(7) . . ?
Au13 Ag10 Au15 131.97(7) . . ?
Au04 Ag10 Au15 109.52(6) . . ?
Ag14 Ag10 Au15 58.50(6) . . ?
C1_9 Ag10 Ag01 171.2(5) . . ?
C1_8 Ag10 Ag01 49.8(4) . . ?
C2_9 Ag10 Ag01 144.9(4) . . ?
Au05 Ag10 Ag01 56.34(5) . . ?
Au10 Ag10 Ag01 103.05(7) . . ?
Au13 Ag10 Ag01 66.93(6) . . ?
Au04 Ag10 Ag01 55.56(5) . . ?
Ag14 Ag10 Ag01 111.52(8) . . ?
Au15 Ag10 Ag01 69.53(6) . . ?
C1_9 Ag10 Ag09 84.5(6) . . ?
C1_8 Ag10 Ag09 99.4(5) . . ?
C2_9 Ag10 Ag09 98.7(4) . . ?
Au05 Ag10 Ag09 100.98(7) . . ?
Au10 Ag10 Ag09 55.34(5) . . ?
Au13 Ag10 Ag09 55.72(6) . . ?
Au04 Ag10 Ag09 52.87(5) . . ?
Ag14 Ag10 Ag09 108.17(8) . . ?
Au15 Ag10 Ag09 157.40(7) . . ?
Ag01 Ag10 Ag09 103.21(7) . . ?
C1_20 Ag11 C2_20 26.7(4) . . ?
C1_20 Ag11 C1_19 111.6(8) . . ?
C2_20 Ag11 C1_19 105.1(6) . . ?
C1_20 Ag11 Au06 90.9(5) . . ?
C2_20 Ag11 Au06 116.8(4) . . ?
C1_19 Ag11 Au06 111.0(4) . . ?
C1_20 Ag11 Au03 150.8(5) . . ?
C2_20 Ag11 Au03 173.7(4) . . ?
C1_19 Ag11 Au03 81.2(4) . . ?
Au06 Ag11 Au03 59.86(5) . . ?
C1_20 Ag11 Au08 110.4(6) . . ?
C2_20 Ag11 Au08 116.8(4) . . ?
C1_19 Ag11 Au08 136.9(4) . . ?
Au06 Ag11 Au08 58.84(5) . . ?
Au03 Ag11 Au08 56.97(5) . . ?
C1_20 Ag11 Au18 145.8(6) . . ?
C2_20 Ag11 Au18 125.4(4) . . ?
C1_19 Ag11 Au18 40.8(4) . . ?
Au06 Ag11 Au18 115.81(7) . . ?
Au03 Ag11 Au18 59.56(5) . . ?
Au08 Ag11 Au18 101.94(7) . . ?
C1_20 Ag11 Ag06 108.6(5) . . ?
C2_20 Ag11 Ag06 125.7(4) . . ?
C1_19 Ag11 Ag06 50.5(4) . . ?
Au06 Ag11 Ag06 60.51(5) . . ?
Au03 Ag11 Ag06 58.26(6) . . ?
Au08 Ag11 Ag06 106.10(7) . . ?
Au18 Ag11 Ag06 71.30(6) . . ?
C1_20 Ag11 Ag12 56.1(6) . . ?
C2_20 Ag11 Ag12 71.4(4) . . ?
C1_19 Ag11 Ag12 159.0(4) . . ?
Au06 Ag11 Ag12 56.62(5) . . ?
Au03 Ag11 Ag12 102.71(7) . . ?
Au08 Ag11 Ag12 54.95(6) . . ?
Au18 Ag11 Ag12 156.83(9) . . ?
Ag06 Ag11 Ag12 113.87(8) . . ?
C1_20 Ag11 Au19 37.0(4) . . ?
C2_20 Ag11 Au19 63.4(4) . . ?
C1_19 Ag11 Au19 107.3(4) . . ?
Au06 Ag11 Au19 57.19(5) . . ?
Au03 Ag11 Au19 115.07(6) . . ?
Au08 Ag11 Au19 100.19(6) . . ?
Au18 Ag11 Au19 146.23(8) . . ?
Ag06 Ag11 Au19 78.25(6) . . ?
Ag12 Ag11 Au19 52.22(5) . . ?
C1_18 Ag12 C2_18 27.1(4) . . ?
C1_18 Ag12 C1_20 102.3(8) . . ?
C2_18 Ag12 C1_20 101.9(6) . . ?
C1_18 Ag12 Au08 87.4(5) . . ?
C2_18 Ag12 Au08 113.1(4) . . ?
C1_20 Ag12 Au08 106.3(5) . . ?
C1_18 Ag12 Au06 147.3(5) . . ?
C2_18 Ag12 Au06 171.8(4) . . ?
C1_20 Ag12 Au06 84.9(5) . . ?
Au08 Ag12 Au06 60.12(5) . . ?
C1_18 Ag12 Au19 140.1(7) . . ?
C2_18 Ag12 Au19 124.8(4) . . ?
C1_20 Ag12 Au19 43.0(4) . . ?
Au08 Ag12 Au19 117.04(7) . . ?
Au06 Ag12 Au19 63.34(5) . . ?
C1_18 Ag12 Au11 109.4(7) . . ?
C2_18 Ag12 Au11 114.1(4) . . ?
C1_20 Ag12 Au11 144.0(5) . . ?
Au08 Ag12 Au11 59.74(5) . . ?
Au06 Ag12 Au11 59.17(5) . . ?
Au19 Ag12 Au11 110.13(7) . . ?
C1_18 Ag12 Ag11 105.8(6) . . ?
C2_18 Ag12 Ag11 125.9(4) . . ?
C1_20 Ag12 Ag11 48.0(5) . . ?
Au08 Ag12 Ag11 58.92(6) . . ?
Au06 Ag12 Ag11 55.92(5) . . ?
Au19 Ag12 Ag11 67.94(6) . . ?
Au11 Ag12 Ag11 105.50(7) . . ?
C1_18 Ag12 Ag18 54.0(7) . . ?
C2_18 Ag12 Ag18 66.8(4) . . ?
C1_20 Ag12 Ag18 148.7(5) . . ?
Au08 Ag12 Ag18 57.76(6) . . ?
Au06 Ag12 Ag18 105.04(8) . . ?
Au19 Ag12 Ag18 165.81(9) . . ?
Au11 Ag12 Ag18 55.69(6) . . ?
Ag11 Ag12 Ag18 113.44(9) . . ?
C1_18 Ag12 Ag15 146.7(6) . . ?
C2_18 Ag12 Ag15 125.2(4) . . ?
C1_20 Ag12 Ag15 103.5(5) . . ?
Au08 Ag12 Ag15 105.04(7) . . ?
Au06 Ag12 Ag15 56.29(5) . . ?
Au19 Ag12 Ag15 60.53(6) . . ?
Au11 Ag12 Ag15 56.10(6) . . ?
Ag11 Ag12 Ag15 107.04(7) . . ?
Ag18 Ag12 Ag15 106.75(8) . . ?
C1_18 Ag12 Au20 37.7(5) . . ?
C2_18 Ag12 Au20 64.4(4) . . ?
C1_20 Ag12 Au20 90.9(5) . . ?
Au08 Ag12 Au20 55.90(5) . . ?
Au06 Ag12 Au20 111.41(7) . . ?
Au19 Ag12 Au20 132.53(8) . . ?
Au11 Ag12 Au20 103.71(7) . . ?
Ag11 Ag12 Au20 71.65(6) . . ?
Ag18 Ag12 Au20 57.71(6) . . ?
Ag15 Ag12 Au20 159.26(8) . . ?
C1_3 Ag13 C1_16 125.1(6) . . ?
C1_3 Ag13 C2_3 26.8(3) . . ?
C1_16 Ag13 C2_3 99.8(6) . . ?
C1_3 Ag13 Au08 88.2(5) . . ?
C1_16 Ag13 Au08 138.5(5) . . ?
C2_3 Ag13 Au08 114.9(4) . . ?
C1_3 Ag13 Au09 127.4(5) . . ?
C1_16 Ag13 Au09 104.8(4) . . ?
C2_3 Ag13 Au09 143.2(4) . . ?
Au08 Ag13 Au09 59.41(5) . . ?
C1_3 Ag13 Au03 137.7(5) . . ?
C1_16 Ag13 Au03 82.4(5) . . ?
C2_3 Ag13 Au03 154.9(4) . . ?
Au08 Ag13 Au03 56.45(4) . . ?
Au09 Ag13 Au03 56.95(4) . . ?
C1_3 Ag13 Au18 119.1(6) . . ?
C1_16 Ag13 Au18 41.3(5) . . ?
C2_3 Ag13 Au18 107.8(4) . . ?
Au08 Ag13 Au18 103.53(7) . . ?
Au09 Ag13 Au18 108.79(7) . . ?
Au03 Ag13 Au18 58.05(5) . . ?
C1_3 Ag13 Ag17 69.8(5) . . ?
C1_16 Ag13 Ag17 150.9(5) . . ?
C2_3 Ag13 Ag17 87.7(4) . . ?
Au08 Ag13 Ag17 56.91(6) . . ?
Au09 Ag13 Ag17 57.97(6) . . ?
Au03 Ag13 Ag17 102.49(7) . . ?
Au18 Ag13 Ag17 159.57(8) . . ?
C1_3 Ag13 Ag04 166.3(5) . . ?
C1_16 Ag13 Ag04 50.0(4) . . ?
C2_3 Ag13 Ag04 142.0(4) . . ?
Au08 Ag13 Ag04 102.62(6) . . ?
Au09 Ag13 Ag04 54.85(5) . . ?
Au03 Ag13 Ag04 55.99(5) . . ?
Au18 Ag13 Ag04 66.88(6) . . ?
Ag17 Ag13 Ag04 109.03(8) . . ?
C1_24 Ag14 C2_24 26.9(4) . . ?
C1_24 Ag14 Au10 142.9(5) . . ?
C2_24 Ag14 Au10 152.3(4) . . ?
C1_24 Ag14 Au11 136.9(5) . . ?
C2_24 Ag14 Au11 148.4(4) . . ?
Au10 Ag14 Au11 59.29(5) . . ?
C1_24 Ag14 Au05 98.6(4) . . ?
C2_24 Ag14 Au05 125.4(4) . . ?
Au10 Ag14 Au05 58.80(5) . . ?
Au11 Ag14 Au05 58.29(5) . . ?
C1_24 Ag14 Au23 105.7(5) . . ?
C2_24 Ag14 Au23 93.6(4) . . ?
Au10 Ag14 Au23 110.16(8) . . ?
Au11 Ag14 Au23 61.33(5) . . ?
Au05 Ag14 Au23 112.62(8) . . ?
C1_24 Ag14 Ag10 84.8(5) . . ?
C2_24 Ag14 Ag10 99.1(4) . . ?
Au10 Ag14 Ag10 58.42(6) . . ?
Au11 Ag14 Ag10 105.65(7) . . ?
Au05 Ag14 Ag10 56.99(5) . . ?
Au23 Ag14 Ag10 166.90(9) . . ?
C1_24 Ag14 Au15 40.2(4) . . ?
C2_24 Ag14 Au15 67.1(4) . . ?
Au10 Ag14 Au15 110.27(7) . . ?
Au11 Ag14 Au15 106.78(7) . . ?
Au05 Ag14 Au15 58.40(5) . . ?
Au23 Ag14 Au15 119.21(9) . . ?
Ag10 Ag14 Au15 64.03(6) . . ?
C1_24 Ag14 Au22 116.6(5) . . ?
C2_24 Ag14 Au22 100.5(4) . . ?
Au10 Ag14 Au22 58.54(5) . . ?
Au11 Ag14 Au22 106.14(7) . . ?
Au05 Ag14 Au22 112.25(7) . . ?
Au23 Ag14 Au22 110.52(7) . . ?
Ag10 Ag14 Au22 70.23(7) . . ?
Au15 Ag14 Au22 128.99(8) . . ?
C1_24 Ag14 Ag19 157.5(4) . . ?
C2_24 Ag14 Ag19 130.8(4) . . ?
Au10 Ag14 Ag19 56.07(6) . . ?
Au11 Ag14 Ag19 56.98(6) . . ?
Au05 Ag14 Ag19 103.71(7) . . ?
Au23 Ag14 Ag19 62.55(6) . . ?
Ag10 Ag14 Ag19 110.13(9) . . ?
Au15 Ag14 Ag19 161.90(8) . . ?
Au22 Ag14 Ag19 57.22(6) . . ?
C1_24 Ag14 Ag15 82.3(5) . . ?
C2_24 Ag14 Ag15 99.7(4) . . ?
Au10 Ag14 Ag15 102.39(7) . . ?
Au11 Ag14 Ag15 54.65(6) . . ?
Au05 Ag14 Ag15 54.60(5) . . ?
Au23 Ag14 Ag15 67.78(6) . . ?
Ag10 Ag14 Ag15 106.75(8) . . ?
Au15 Ag14 Ag15 60.64(6) . . ?
Au22 Ag14 Ag15 159.85(8) . . ?
Ag19 Ag14 Ag15 108.09(8) . . ?
C1_22 Ag15 C1_12 118.2(8) . . ?
C1_22 Ag15 C2_22 26.8(4) . . ?
C1_12 Ag15 C2_22 93.6(7) . . ?
C1_22 Ag15 Au06 139.0(6) . . ?
C1_12 Ag15 Au06 83.1(5) . . ?
C2_22 Ag15 Au06 154.1(4) . . ?
C1_22 Ag15 Au11 88.2(5) . . ?
C1_12 Ag15 Au11 139.6(5) . . ?
C2_22 Ag15 Au11 114.8(4) . . ?
Au06 Ag15 Au11 58.62(5) . . ?
C1_22 Ag15 Au05 127.3(6) . . ?
C1_12 Ag15 Au05 113.1(5) . . ?
C2_22 Ag15 Au05 144.6(4) . . ?
Au06 Ag15 Au05 56.98(5) . . ?
Au11 Ag15 Au05 58.21(5) . . ?
C1_22 Ag15 Au19 113.4(6) . . ?
C1_12 Ag15 Au19 39.1(4) . . ?
C2_22 Ag15 Au19 101.9(4) . . ?
Au06 Ag15 Au19 60.18(5) . . ?
Au11 Ag15 Au19 104.14(7) . . ?
Au05 Ag15 Au19 113.50(7) . . ?
C1_22 Ag15 Ag07 164.4(6) . . ?
C1_12 Ag15 Ag07 56.8(5) . . ?
C2_22 Ag15 Ag07 140.2(4) . . ?
Au06 Ag15 Ag07 56.55(5) . . ?
Au11 Ag15 Ag07 104.54(7) . . ?
Au05 Ag15 Ag07 56.50(5) . . ?
Au19 Ag15 Ag07 72.67(6) . . ?
C1_22 Ag15 Ag12 87.4(7) . . ?
C1_12 Ag15 Ag12 93.0(5) . . ?
C2_22 Ag15 Ag12 99.7(4) . . ?
Au06 Ag15 Ag12 55.05(5) . . ?
Au11 Ag15 Ag12 55.89(6) . . ?
Au05 Ag15 Ag12 101.51(7) . . ?
Au19 Ag15 Ag12 54.03(6) . . ?
Ag07 Ag15 Ag12 107.06(7) . . ?
C1_22 Ag15 Au15 100.1(7) . . ?
C1_12 Ag15 Au15 102.4(5) . . ?
C2_22 Ag15 Au15 96.6(4) . . ?
Au06 Ag15 Au15 109.23(7) . . ?
Au11 Ag15 Au15 102.13(7) . . ?
Au05 Ag15 Au15 56.53(5) . . ?
Au19 Ag15 Au15 137.52(8) . . ?
Ag07 Ag15 Au15 68.75(6) . . ?
Ag12 Ag15 Au15 156.81(9) . . ?
C1_22 Ag15 Ag14 72.7(6) . . ?
C1_12 Ag15 Ag14 158.0(5) . . ?
C2_22 Ag15 Ag14 91.8(4) . . ?
Au06 Ag15 Ag14 100.79(7) . . ?
Au11 Ag15 Ag14 54.11(6) . . ?
Au05 Ag15 Ag14 54.93(5) . . ?
Au19 Ag15 Ag14 158.01(8) . . ?
Ag07 Ag15 Ag14 107.29(8) . . ?
Ag12 Ag15 Ag14 107.05(8) . . ?
Au15 Ag15 Ag14 55.81(5) . . ?
C1_17 Ag16 C1_7 115.1(8) . . ?
C1_17 Ag16 C2_7 92.7(8) . . ?
C1_7 Ag16 C2_7 27.4(4) . . ?
C1_17 Ag16 Au07 81.3(6) . . ?
C1_7 Ag16 Au07 123.1(5) . . ?
C2_7 Ag16 Au07 138.5(4) . . ?
C1_17 Ag16 Au12 137.8(6) . . ?
C1_7 Ag16 Au12 81.3(6) . . ?
C2_7 Ag16 Au12 108.6(5) . . ?
Au07 Ag16 Au12 58.44(5) . . ?
C1_17 Ag16 Au09 112.2(6) . . ?
C1_7 Ag16 Au09 131.9(6) . . ?
C2_7 Ag16 Au09 154.0(4) . . ?
Au07 Ag16 Au09 57.12(5) . . ?
Au12 Ag16 Au09 57.74(5) . . ?
C1_17 Ag16 Au17 99.5(6) . . ?
C1_7 Ag16 Au17 119.5(5) . . ?
C2_7 Ag16 Au17 112.1(4) . . ?
Au07 Ag16 Au17 109.43(7) . . ?
Au12 Ag16 Au17 105.13(7) . . ?
Au09 Ag16 Au17 58.17(5) . . ?
C1_17 Ag16 Au21 39.6(5) . . ?
C1_7 Ag16 Au21 98.2(5) . . ?
C2_7 Ag16 Au21 90.4(4) . . ?
Au07 Ag16 Au21 59.27(5) . . ?
Au12 Ag16 Au21 102.54(7) . . ?
Au09 Ag16 Au21 113.35(7) . . ?
Au17 Ag16 Au21 135.75(8) . . ?
C1_17 Ag16 Ag20 93.3(5) . . ?
C1_7 Ag16 Ag20 66.7(5) . . ?
C2_7 Ag16 Ag20 81.8(4) . . ?
Au07 Ag16 Ag20 57.81(6) . . ?
Au12 Ag16 Ag20 56.11(6) . . ?
Au09 Ag16 Ag20 103.26(8) . . ?
Au17 Ag16 Ag20 160.44(9) . . ?
Au21 Ag16 Ag20 53.89(6) . . ?
C1_17 Ag16 Ag08 56.2(6) . . ?
C1_7 Ag16 Ag08 171.0(6) . . ?
C2_7 Ag16 Ag08 146.6(5) . . ?
Au07 Ag16 Ag08 55.66(5) . . ?
Au12 Ag16 Ag08 103.36(7) . . ?
Au09 Ag16 Ag08 56.18(6) . . ?
Au17 Ag16 Ag08 67.11(6) . . ?
Au21 Ag16 Ag08 73.36(6) . . ?
Ag20 Ag16 Ag08 109.22(8) . . ?
C1_17 Ag16 Ag17 159.0(6) . . ?
C1_7 Ag16 Ag17 81.2(6) . . ?
C2_7 Ag16 Ag17 98.7(4) . . ?
Au07 Ag16 Ag17 101.14(8) . . ?
Au12 Ag16 Ag17 53.93(6) . . ?
Au09 Ag16 Ag17 55.36(6) . . ?
Au17 Ag16 Ag17 59.91(6) . . ?
Au21 Ag16 Ag17 156.40(9) . . ?
Ag20 Ag16 Ag17 105.70(9) . . ?
Ag08 Ag16 Ag17 107.79(8) . . ?
C1_4 Ag17 C2_4 28.1(4) . . ?
C1_4 Ag17 Au12 133.9(5) . . ?
C2_4 Ag17 Au12 150.1(4) . . ?
C1_4 Ag17 Au08 144.5(5) . . ?
C2_4 Ag17 Au08 151.2(4) . . ?
Au12 Ag17 Au08 58.59(5) . . ?
C1_4 Ag17 Au09 96.5(5) . . ?
C2_4 Ag17 Au09 124.0(5) . . ?
Au12 Ag17 Au09 58.87(5) . . ?
Au08 Ag17 Au09 59.40(5) . . ?
C1_4 Ag17 Ag13 87.9(5) . . ?
C2_4 Ag17 Ag13 98.5(4) . . ?
Au12 Ag17 Ag13 105.01(7) . . ?
Au08 Ag17 Ag13 57.63(6) . . ?
Au09 Ag17 Ag13 57.25(6) . . ?
C1_4 Ag17 Au24 106.1(5) . . ?
C2_4 Ag17 Au24 97.2(4) . . ?
Au12 Ag17 Au24 60.31(5) . . ?
Au08 Ag17 Au24 107.31(7) . . ?
Au09 Ag17 Au24 113.06(7) . . ?
Ag13 Ag17 Au24 164.36(9) . . ?
C1_4 Ag17 Au17 39.1(5) . . ?
C2_4 Ag17 Au17 66.9(5) . . ?
Au12 Ag17 Au17 104.87(7) . . ?
Au08 Ag17 Au17 111.66(7) . . ?
Au09 Ag17 Au17 57.38(5) . . ?
Ag13 Ag17 Au17 68.25(6) . . ?
Au24 Ag17 Au17 118.71(8) . . ?
C1_4 Ag17 Au20 119.7(5) . . ?
C2_4 Ag17 Au20 100.2(4) . . ?
Au12 Ag17 Au20 105.92(7) . . ?
Au08 Ag17 Au20 57.65(5) . . ?
Au09 Ag17 Au20 110.92(8) . . ?
Ag13 Ag17 Au20 67.01(7) . . ?
Au24 Ag17 Au20 109.97(7) . . ?
Au17 Ag17 Au20 130.59(8) . . ?
C1_4 Ag17 Ag18 157.5(5) . . ?
C2_4 Ag17 Ag18 131.0(5) . . ?
Au12 Ag17 Ag18 57.09(6) . . ?
Au08 Ag17 Ag18 56.41(6) . . ?
Au09 Ag17 Ag18 105.02(7) . . ?
Ag13 Ag17 Ag18 109.21(9) . . ?
Au24 Ag17 Ag18 59.32(6) . . ?
Au17 Ag17 Ag18 161.27(8) . . ?
Au20 Ag17 Ag18 58.41(6) . . ?
C1_4 Ag17 Ag16 77.7(5) . . ?
C2_4 Ag17 Ag16 98.8(4) . . ?
Au12 Ag17 Ag16 56.20(6) . . ?
Au08 Ag17 Ag16 103.95(7) . . ?
Au09 Ag17 Ag16 56.05(6) . . ?
Ag13 Ag17 Ag16 108.85(8) . . ?
Au24 Ag17 Ag16 68.67(7) . . ?
Au17 Ag17 Ag16 57.37(6) . . ?
Au20 Ag17 Ag16 160.97(8) . . ?
Ag18 Ag17 Ag16 108.85(8) . . ?
C1_2 Ag18 C1_18 112.4(8) . . ?
C1_2 Ag18 Au11 140.4(7) . . ?
C1_18 Ag18 Au11 104.3(5) . . ?
C1_2 Ag18 Au08 139.3(7) . . ?
C1_18 Ag18 Au08 81.3(5) . . ?
Au11 Ag18 Au08 59.34(5) . . ?
C1_2 Ag18 Au12 99.5(6) . . ?
C1_18 Ag18 Au12 137.9(5) . . ?
Au11 Ag18 Au12 58.80(5) . . ?
Au08 Ag18 Au12 56.72(5) . . ?
C1_2 Ag18 Au20 106.8(7) . . ?
C1_18 Ag18 Au20 41.0(5) . . ?
Au11 Ag18 Au20 110.53(7) . . ?
Au08 Ag18 Au20 57.85(5) . . ?
Au12 Ag18 Au20 104.81(7) . . ?
C1_2 Ag18 Ag12 158.1(6) . . ?
C1_18 Ag18 Ag12 47.2(5) . . ?
Au11 Ag18 Ag12 57.22(6) . . ?
Au08 Ag18 Ag12 55.15(6) . . ?
Au12 Ag18 Ag12 102.21(7) . . ?
Au20 Ag18 Ag12 64.41(6) . . ?
C1_2 Ag18 Au24 40.7(6) . . ?
C1_18 Ag18 Au24 142.1(5) . . ?
Au11 Ag18 Au24 111.17(7) . . ?
Au08 Ag18 Au24 105.24(7) . . ?
Au12 Ag18 Au24 59.03(5) . . ?
Au20 Ag18 Au24 110.95(8) . . ?
Ag12 Ag18 Au24 159.91(8) . . ?
C1_2 Ag18 Ag19 82.6(7) . . ?
C1_18 Ag18 Ag19 152.6(5) . . ?
Au11 Ag18 Ag19 57.80(6) . . ?
Au08 Ag18 Ag19 102.52(7) . . ?
Au12 Ag18 Ag19 54.33(5) . . ?
Au20 Ag18 Ag19 158.82(8) . . ?
Ag12 Ag18 Ag19 112.83(8) . . ?
Au24 Ag18 Ag19 63.79(6) . . ?
C1_2 Ag18 Ag17 84.7(7) . . ?
C1_18 Ag18 Ag17 101.2(5) . . ?
Au11 Ag18 Ag17 102.69(7) . . ?
Au08 Ag18 Ag17 54.64(6) . . ?
Au12 Ag18 Ag17 53.93(5) . . ?
Au20 Ag18 Ag17 60.20(6) . . ?
Ag12 Ag18 Ag17 105.56(8) . . ?
Au24 Ag18 Ag17 58.68(6) . . ?
Ag19 Ag18 Ag17 103.04(8) . . ?
C1_23 Ag19 C1_5 117.4(8) . . ?
C1_23 Ag19 C2_23 26.5(4) . . ?
C1_5 Ag19 C2_23 94.6(6) . . ?
C1_23 Ag19 Au12 131.1(6) . . ?
C1_5 Ag19 Au12 108.2(5) . . ?
C2_23 Ag19 Au12 140.9(4) . . ?
C1_23 Ag19 Au10 139.2(6) . . ?
C1_5 Ag19 Au10 83.9(5) . . ?
C2_23 Ag19 Au10 157.6(4) . . ?
Au12 Ag19 Au10 59.11(5) . . ?
C1_23 Ag19 Au11 92.1(5) . . ?
C1_5 Ag19 Au11 141.3(5) . . ?
C2_23 Ag19 Au11 118.4(4) . . ?
Au12 Ag19 Au11 58.68(5) . . ?
Au10 Ag19 Au11 57.75(5) . . ?
C1_23 Ag19 Ag20 161.6(6) . . ?
C1_5 Ag19 Ag20 49.9(5) . . ?
C2_23 Ag19 Ag20 135.3(4) . . ?
Au12 Ag19 Ag20 58.30(6) . . ?
Au10 Ag19 Ag20 58.13(6) . . ?
Au11 Ag19 Ag20 105.46(7) . . ?
C1_23 Ag19 Au22 114.1(7) . . ?
C1_5 Ag19 Au22 40.3(4) . . ?
C2_23 Ag19 Au22 106.3(4) . . ?
Au12 Ag19 Au22 111.65(7) . . ?
Au10 Ag19 Au22 59.08(5) . . ?
Au11 Ag19 Au22 106.62(7) . . ?
Ag20 Ag19 Au22 66.33(7) . . ?
C1_23 Ag19 Ag18 73.8(7) . . ?
C1_5 Ag19 Ag18 153.5(5) . . ?
C2_23 Ag19 Ag18 88.3(4) . . ?
Au12 Ag19 Ag18 57.42(6) . . ?
Au10 Ag19 Ag18 103.00(7) . . ?
Au11 Ag19 Ag18 54.45(6) . . ?
Ag20 Ag19 Ag18 112.08(9) . . ?
Au22 Ag19 Ag18 160.69(8) . . ?
C1_23 Ag19 Au23 38.7(6) . . ?
C1_5 Ag19 Au23 135.7(5) . . ?
C2_23 Ag19 Au23 64.4(4) . . ?
Au12 Ag19 Au23 112.06(8) . . ?
Au10 Ag19 Au23 101.36(7) . . ?
Au11 Ag19 Au23 57.27(5) . . ?
Ag20 Ag19 Au23 159.46(9) . . ?
Au22 Ag19 Au23 105.77(7) . . ?
Ag18 Ag19 Au23 68.71(7) . . ?
C1_23 Ag19 Ag14 86.5(6) . . ?
C1_5 Ag19 Ag14 100.1(4) . . ?
C2_23 Ag19 Ag14 104.3(4) . . ?
Au12 Ag19 Ag14 102.35(7) . . ?
Au10 Ag19 Ag14 54.28(5) . . ?
Au11 Ag19 Ag14 54.80(6) . . ?
Ag20 Ag19 Ag14 107.80(8) . . ?
Au22 Ag19 Ag14 59.94(6) . . ?
Ag18 Ag19 Ag14 104.75(9) . . ?
Au23 Ag19 Ag14 54.22(6) . . ?
C1_23 Ag19 Au24 99.8(7) . . ?
C1_5 Ag19 Au24 96.3(5) . . ?
C2_23 Ag19 Au24 89.8(4) . . ?
Au12 Ag19 Au24 57.24(5) . . ?
Au10 Ag19 Au24 112.63(7) . . ?
Au11 Ag19 Au24 102.93(7) . . ?
Ag20 Ag19 Au24 71.50(7) . . ?
Au22 Ag19 Au24 133.35(8) . . ?
Ag18 Ag19 Au24 57.29(6) . . ?
Au23 Ag19 Au24 120.55(8) . . ?
Ag14 Ag19 Au24 157.31(8) . . ?
C1_5 Ag20 C2_5 27.1(4) . . ?
C1_5 Ag20 Au21 135.2(5) . . ?
C2_5 Ag20 Au21 120.3(4) . . ?
C1_5 Ag20 Au12 113.2(5) . . ?
C2_5 Ag20 Au12 123.6(3) . . ?
Au21 Ag20 Au12 111.38(8) . . ?
C1_5 Ag20 Au10 87.9(5) . . ?
C2_5 Ag20 Au10 114.8(4) . . ?
Au21 Ag20 Au10 111.88(8) . . ?
Au12 Ag20 Au10 59.11(5) . . ?
C1_5 Ag20 Au07 144.7(5) . . ?
C2_5 Ag20 Au07 171.0(4) . . ?
Au21 Ag20 Au07 62.26(5) . . ?
Au12 Ag20 Au07 58.71(5) . . ?
Au10 Ag20 Au07 57.86(5) . . ?
C1_5 Ag20 Ag19 55.7(5) . . ?
C2_5 Ag20 Ag19 72.0(4) . . ?
Au21 Ag20 Ag19 167.67(9) . . ?
Au12 Ag20 Ag19 57.54(6) . . ?
Au10 Ag20 Ag19 58.85(6) . . ?
Au07 Ag20 Ag19 105.54(8) . . ?
C1_5 Ag20 Ag16 152.5(5) . . ?
C2_5 Ag20 Ag16 132.0(4) . . ?
Au21 Ag20 Ag16 62.59(6) . . ?
Au12 Ag20 Ag16 57.70(6) . . ?
Au10 Ag20 Ag16 104.89(8) . . ?
Au07 Ag20 Ag16 57.00(6) . . ?
Ag19 Ag20 Ag16 110.21(9) . . ?
C1_5 Ag20 Au22 36.6(5) . . ?
C2_5 Ag20 Au22 62.4(4) . . ?
Au21 Ag20 Au22 125.61(8) . . ?
Au12 Ag20 Au22 104.33(8) . . ?
Au10 Ag20 Au22 56.22(5) . . ?
Au07 Ag20 Au22 108.82(7) . . ?
Ag19 Ag20 Au22 57.95(6) . . ?
Ag16 Ag20 Au22 160.56(9) . . ?
C1_5 Ag20 Ag09 102.2(5) . . ?
C2_5 Ag20 Ag09 119.2(3) . . ?
Au21 Ag20 Ag09 64.28(6) . . ?
Au12 Ag20 Ag09 101.83(7) . . ?
Au10 Ag20 Ag09 55.35(6) . . ?
Au07 Ag20 Ag09 53.02(5) . . ?
Ag19 Ag20 Ag09 110.70(9) . . ?
Ag16 Ag20 Ag09 105.04(8) . . ?
Au22 Ag20 Ag09 69.32(6) . . ?
Ag06 Cl1 Ag07 83.1(2) . . ?
Ag05 Cl2 Ag08 82.9(2) . . ?
C2_1 C1_1 Au17 169(2) . . ?
C2_1 C1_1 Ag08 87.1(17) . . ?
Au17 C1_1 Ag08 98.9(8) . . ?
C2_1 C1_1 Ag04 85.3(11) . . ?
Au17 C1_1 Ag04 104.6(8) . . ?
Ag08 C1_1 Ag04 77.4(7) . . ?
C1_1 C2_1 C3_1 167(3) . . ?
C1_1 C2_1 Ag08 67.2(15) . . ?
C3_1 C2_1 Ag08 124.3(12) . . ?
C4_1 C3_1 C8_1 120.0 . . ?
C4_1 C3_1 C2_1 115.5(11) . . ?
C8_1 C3_1 C2_1 124.5(11) . . ?
C5_1 C4_1 C3_1 120.0 . . ?
C4_1 C5_1 C6_1 120.0 . . ?
C5_1 C6_1 C7_1 120.0 . . ?
C5_1 C6_1 C9_1 118.4(10) . . ?
C7_1 C6_1 C9_1 121.6(10) . . ?
C8_1 C7_1 C6_1 120.0 . . ?
C7_1 C8_1 C3_1 120.0 . . ?
C6_1 C9_1 C11_1 112.8(12) . . ?
C6_1 C9_1 C10_1 115.8(11) . . ?
C11_1 C9_1 C10_1 106.1(7) . . ?
C6_1 C9_1 C12_1 109.1(12) . . ?
C11_1 C9_1 C12_1 106.4(7) . . ?
C10_1 C9_1 C12_1 106.0(7) . . ?
C2_2 C1_2 Au24 166.5(19) . . ?
C2_2 C1_2 Ag18 93.6(13) . . ?
Au24 C1_2 Ag18 90.2(10) . . ?
C1_2 C2_2 C3_2 179.9(6) . . ?
C8_2 C3_2 C4_2 118.1(16) . . ?
C8_2 C3_2 C2_2 118.8(16) . . ?
C4_2 C3_2 C2_2 121.2(16) . . ?
C3_2 C4_2 C5_2 120.3(18) . . ?
C6_2 C5_2 C4_2 120.3(17) . . ?
C5_2 C6_2 C7_2 117.7(16) . . ?
C5_2 C6_2 C9_2 123.3(17) . . ?
C7_2 C6_2 C9_2 116.8(16) . . ?
C8_2 C7_2 C6_2 120.9(17) . . ?
C3_2 C8_2 C7_2 120.4(17) . . ?
C6_2 C9_2 C10_2 114.6(14) . . ?
C6_2 C9_2 C12_2 110.7(15) . . ?
C10_2 C9_2 C12_2 106.8(7) . . ?
C6_2 C9_2 C11_2 111.4(15) . . ?
C10_2 C9_2 C11_2 106.6(7) . . ?
C12_2 C9_2 C11_2 106.3(7) . . ?
C2_3 C1_3 Au20 162.9(13) . . ?
C2_3 C1_3 Ag13 87.6(9) . . ?
Au20 C1_3 Ag13 104.3(8) . . ?
C1_3 C2_3 C3_3 180.0(3) . . ?
C1_3 C2_3 Ag13 65.6(8) . . ?
C3_3 C2_3 Ag13 114.4(8) . . ?
C8_3 C3_3 C4_3 117.7(14) . . ?
C8_3 C3_3 C2_3 120.3(14) . . ?
C4_3 C3_3 C2_3 121.4(14) . . ?
C3_3 C4_3 C5_3 119.2(16) . . ?
C6_3 C5_3 C4_3 123.0(16) . . ?
C5_3 C6_3 C7_3 116.8(14) . . ?
C5_3 C6_3 C9_3 122.4(15) . . ?
C7_3 C6_3 C9_3 119.8(15) . . ?
C6_3 C7_3 C8_3 120.7(16) . . ?
C3_3 C8_3 C7_3 122.0(16) . . ?
C6_3 C9_3 C12_3 111.2(15) . . ?
C6_3 C9_3 C10_3 113.3(14) . . ?
C12_3 C9_3 C10_3 106.5(7) . . ?
C6_3 C9_3 C11_3 112.1(15) . . ?
C12_3 C9_3 C11_3 106.6(7) . . ?
C10_3 C9_3 C11_3 106.7(7) . . ?
C2_4 C1_4 Au17 169.4(9) . . ?
C2_4 C1_4 Ag17 84.1(18) . . ?
Au17 C1_4 Ag17 94.5(9) . . ?
C1_4 C2_4 C3_4 174(2) . . ?
C1_4 C2_4 Ag17 67.7(16) . . ?
C3_4 C2_4 Ag17 118.5(13) . . ?
C8_4 C3_4 C4_4 119.8(14) . . ?
C8_4 C3_4 C2_4 121.2(16) . . ?
C4_4 C3_4 C2_4 118.9(15) . . ?
C5_4 C4_4 C3_4 120.6(16) . . ?
C6_4 C5_4 C4_4 119.3(16) . . ?
C5_4 C6_4 C7_4 119.9(14) . . ?
C5_4 C6_4 C9_4 120.9(15) . . ?
C7_4 C6_4 C9_4 118.6(14) . . ?
C6_4 C7_4 C8_4 120.8(16) . . ?
C3_4 C8_4 C7_4 119.1(16) . . ?
C6_4 C9_4 C10_4 115.2(14) . . ?
C6_4 C9_4 C11_4 112.2(14) . . ?
C10_4 C9_4 C11_4 106.5(7) . . ?
C6_4 C9_4 C12_4 109.5(14) . . ?
C10_4 C9_4 C12_4 106.4(7) . . ?
C11_4 C9_4 C12_4 106.6(7) . . ?
C2_5 C1_5 Au22 158.0(13) . . ?
C2_5 C1_5 Ag20 85.8(9) . . ?
Au22 C1_5 Ag20 98.2(8) . . ?
C2_5 C1_5 Ag19 118.2(10) . . ?
Au22 C1_5 Ag19 83.5(7) . . ?
Ag20 C1_5 Ag19 74.3(6) . . ?
C1_5 C2_5 C3_5 179.7(7) . . ?
C1_5 C2_5 Ag20 67.1(9) . . ?
C3_5 C2_5 Ag20 112.8(9) . . ?
C8_5 C3_5 C4_5 116.8(14) . . ?
C8_5 C3_5 C2_5 123.1(14) . . ?
C4_5 C3_5 C2_5 119.7(14) . . ?
C3_5 C4_5 C5_5 122.9(16) . . ?
C6_5 C5_5 C4_5 118.9(16) . . ?
C5_5 C6_5 C7_5 117.6(14) . . ?
C5_5 C6_5 C9_5 118.5(15) . . ?
C7_5 C6_5 C9_5 123.9(15) . . ?
C6_5 C7_5 C8_5 121.9(16) . . ?
C3_5 C8_5 C7_5 120.6(16) . . ?
C6_5 C9_5 C12_5 113.7(14) . . ?
C6_5 C9_5 C10_5 112.2(14) . . ?
C12_5 C9_5 C10_5 106.6(7) . . ?
C6_5 C9_5 C11_5 111.0(14) . . ?
C12_5 C9_5 C11_5 106.6(7) . . ?
C10_5 C9_5 C11_5 106.4(7) . . ?
C2_6 C1_6 Au21 170.9(14) . . ?
C2_6 C1_6 Ag09 80.4(10) . . ?
Au21 C1_6 Ag09 94.3(8) . . ?
C1_6 C2_6 C3_6 179.9(8) . . ?
C1_6 C2_6 Ag09 73.2(10) . . ?
C3_6 C2_6 Ag09 106.9(10) . . ?
C8_6 C3_6 C4_6 115.4(15) . . ?
C8_6 C3_6 C2_6 124.8(14) . . ?
C4_6 C3_6 C2_6 119.7(14) . . ?
C5_6 C4_6 C3_6 121.2(17) . . ?
C6_6 C5_6 C4_6 122.4(17) . . ?
C5_6 C6_6 C7_6 116.9(14) . . ?
C5_6 C6_6 C9_6 121.2(15) . . ?
C7_6 C6_6 C9_6 121.6(15) . . ?
C6_6 C7_6 C8_6 119.8(16) . . ?
C3_6 C8_6 C7_6 123.1(17) . . ?
C6_6 C9_6 C12_6 108.8(15) . . ?
C6_6 C9_6 C10_6 116.2(14) . . ?
C12_6 C9_6 C10_6 106.3(7) . . ?
C6_6 C9_6 C11_6 112.5(15) . . ?
C12_6 C9_6 C11_6 106.4(7) . . ?
C10_6 C9_6 C11_6 106.0(7) . . ?
C2_7 C1_7 Au24 155.4(13) . . ?
C2_7 C1_7 Ag16 81.7(10) . . ?
Au24 C1_7 Ag16 108.9(10) . . ?
C1_7 C2_7 C3_7 179.8(5) . . ?
C1_7 C2_7 Ag16 70.9(10) . . ?
C3_7 C2_7 Ag16 109.1(10) . . ?
C8_7 C3_7 C4_7 113.9(16) . . ?
C8_7 C3_7 C2_7 118.7(15) . . ?
C4_7 C3_7 C2_7 122.8(15) . . ?
C3_7 C4_7 C5_7 121.7(17) . . ?
C6_7 C5_7 C4_7 121.9(16) . . ?
C5_7 C6_7 C7_7 115.8(14) . . ?
C5_7 C6_7 C9_7 122.7(15) . . ?
C7_7 C6_7 C9_7 121.3(15) . . ?
C6_7 C7_7 C8_7 120.9(17) . . ?
C3_7 C8_7 C7_7 121.3(18) . . ?
C6_7 C9_7 C10_7 112.6(15) . . ?
C6_7 C9_7 C12_7 107.7(14) . . ?
C10_7 C9_7 C12_7 106.7(7) . . ?
C6_7 C9_7 C11_7 117.4(14) . . ?
C10_7 C9_7 C11_7 106.0(7) . . ?
C12_7 C9_7 C11_7 105.8(7) . . ?
C2_8 C1_8 Au13 159.7(13) . . ?
C2_8 C1_8 Ag10 115.2(16) . . ?
Au13 C1_8 Ag10 79.9(6) . . ?
C2_8 C1_8 Ag01 99.2(7) . . ?
Au13 C1_8 Ag01 96.4(7) . . ?
Ag10 C1_8 Ag01 81.2(5) . . ?
C1_8 C2_8 C3_8 176.3(18) . . ?
C8_8 C3_8 C4_8 119.4(14) . . ?
C8_8 C3_8 C2_8 123.2(14) . . ?
C4_8 C3_8 C2_8 117.1(14) . . ?
C5_8 C4_8 C3_8 118.3(15) . . ?
C6_8 C5_8 C4_8 122.3(16) . . ?
C5_8 C6_8 C7_8 118.1(13) . . ?
C5_8 C6_8 C9_8 118.7(14) . . ?
C7_8 C6_8 C9_8 123.1(14) . . ?
C6_8 C7_8 C8_8 120.1(15) . . ?
C3_8 C8_8 C7_8 120.1(15) . . ?
C6_8 C9_8 C11_8 113.4(13) . . ?
C6_8 C9_8 C12_8 111.9(14) . . ?
C11_8 C9_8 C12_8 106.3(7) . . ?
C6_8 C9_8 C10_8 112.6(14) . . ?
C11_8 C9_8 C10_8 106.2(7) . . ?
C12_8 C9_8 C10_8 105.9(7) . . ?
C2_9 C1_9 Au22 167.5(14) . . ?
C2_9 C1_9 Ag10 83.0(9) . . ?
Au22 C1_9 Ag10 108.3(8) . . ?
C1_9 C2_9 C3_9 180.0(6) . . ?
C1_9 C2_9 Ag10 69.9(9) . . ?
C3_9 C2_9 Ag10 110.1(9) . . ?
C8_9 C3_9 C4_9 117.1(14) . . ?
C8_9 C3_9 C2_9 119.5(14) . . ?
C4_9 C3_9 C2_9 122.2(14) . . ?
C3_9 C4_9 C5_9 121.4(16) . . ?
C6_9 C5_9 C4_9 121.3(16) . . ?
C5_9 C6_9 C7_9 117.1(13) . . ?
C5_9 C6_9 C9_9 123.5(15) . . ?
C7_9 C6_9 C9_9 119.2(14) . . ?
C6_9 C7_9 C8_9 121.2(16) . . ?
C3_9 C8_9 C7_9 121.5(16) . . ?
C6_9 C9_9 C10_9 111.4(13) . . ?
C6_9 C9_9 C12_9 112.2(14) . . ?
C10_9 C9_9 C12_9 106.5(7) . . ?
C6_9 C9_9 C11_9 113.4(14) . . ?
C10_9 C9_9 C11_9 106.5(7) . . ?
C12_9 C9_9 C11_9 106.4(7) . . ?
C2_10 C1_10 Au15 167(2) . . ?
C2_10 C1_10 Ag07 84.6(16) . . ?
Au15 C1_10 Ag07 105.3(8) . . ?
C2_10 C1_10 Ag01 84.3(9) . . ?
Au15 C1_10 Ag01 105.5(7) . . ?
Ag07 C1_10 Ag01 77.7(6) . . ?
C1_10 C2_10 C3_10 168(2) . . ?
C1_10 C2_10 Ag07 69.4(15) . . ?
C3_10 C2_10 Ag07 122.4(11) . . ?
C8_10 C3_10 C4_10 118.6(13) . . ?
C8_10 C3_10 C2_10 116.5(14) . . ?
C4_10 C3_10 C2_10 124.8(15) . . ?
C3_10 C4_10 C5_10 120.0(15) . . ?
C6_10 C5_10 C4_10 121.1(15) . . ?
C5_10 C6_10 C7_10 119.4(13) . . ?
C5_10 C6_10 C9_10 122.4(13) . . ?
C7_10 C6_10 C9_10 118.2(13) . . ?
C8_10 C7_10 C6_10 119.3(15) . . ?
C3_10 C8_10 C7_10 121.5(15) . . ?
C6_10 C9_10 C12_10 109.6(12) . . ?
C6_10 C9_10 C10_10 115.5(12) . . ?
C12_10 C9_10 C10_10 106.7(7) . . ?
C6_10 C9_10 C11_10 111.2(12) . . ?
C12_10 C9_10 C11_10 106.8(7) . . ?
C10_10 C9_10 C11_10 106.6(7) . . ?
C2_11 C1_11 Au14 154.4(13) . . ?
C2_11 C1_11 Ag02 108.9(10) . . ?
Au14 C1_11 Ag02 82.6(7) . . ?
C2_11 C1_11 Ag01 89.7(9) . . ?
Au14 C1_11 Ag01 115.2(8) . . ?
Ag02 C1_11 Ag01 79.8(6) . . ?
C1_11 C2_11 C3_11 179.9(5) . . ?
C1_11 C2_11 Ag01 64.9(9) . . ?
C3_11 C2_11 Ag01 115.1(9) . . ?
C8_11 C3_11 C4_11 117.9(14) . . ?
C8_11 C3_11 C2_11 123.6(14) . . ?
C4_11 C3_11 C2_11 116.4(13) . . ?
C3_11 C4_11 C5_11 119.4(15) . . ?
C6_11 C5_11 C4_11 121.7(15) . . ?
C5_11 C6_11 C7_11 118.3(13) . . ?
C5_11 C6_11 C9_11 120.9(14) . . ?
C7_11 C6_11 C9_11 120.7(14) . . ?
C6_11 C7_11 C8_11 119.9(15) . . ?
C3_11 C8_11 C7_11 122.1(16) . . ?
C6_11 C9_11 C10_11 113.1(14) . . ?
C6_11 C9_11 C11_11 116.5(14) . . ?
C10_11 C9_11 C11_11 106.7(7) . . ?
C6_11 C9_11 C12_11 106.7(14) . . ?
C10_11 C9_11 C12_11 106.6(7) . . ?
C11_11 C9_11 C12_11 106.7(7) . . ?
C2_12 C1_12 Au19 164.1(14) . . ?
C2_12 C1_12 Ag15 108.3(10) . . ?
Au19 C1_12 Ag15 87.6(8) . . ?
C1_12 C2_12 C3_12 180.0(3) . . ?
C4_12 C3_12 C8_12 120.0 . . ?
C4_12 C3_12 C2_12 117.7(10) . . ?
C8_12 C3_12 C2_12 121.6(10) . . ?
C3_12 C4_12 C5_12 120.0 . . ?
C6_12 C5_12 C4_12 120.0 . . ?
C5_12 C6_12 C7_12 120.0 . . ?
C5_12 C6_12 C9_12 119.6(11) . . ?
C7_12 C6_12 C9_12 119.8(11) . . ?
C8_12 C7_12 C6_12 120.0 . . ?
C7_12 C8_12 C3_12 120.0 . . ?
C6_12 C9_12 C11_12 114.2(14) . . ?
C6_12 C9_12 C10_12 113.4(15) . . ?
C11_12 C9_12 C10_12 106.9(7) . . ?
C6_12 C9_12 C12_12 108.8(12) . . ?
C11_12 C9_12 C12_12 106.4(7) . . ?
C10_12 C9_12 C12_12 106.7(7) . . ?
C2_13 C1_13 Au16 152(3) . . ?
C2_13 C1_13 Ag02 118(2) . . ?
Au16 C1_13 Ag02 90.2(14) . . ?
C1_13 C2_13 C3_13 179.9(8) . . ?
C8_13 C3_13 C4_13 112.7(18) . . ?
C8_13 C3_13 C2_13 117(2) . . ?
C4_13 C3_13 C2_13 123(2) . . ?
C3_13 C4_13 C5_13 115.8(18) . . ?
C6_13 C5_13 C4_13 121(2) . . ?
C5_13 C6_13 C7_13 114.2(17) . . ?
C5_13 C6_13 C9_13 124.3(19) . . ?
C7_13 C6_13 C9_13 117.6(18) . . ?
C6_13 C7_13 C8_13 115.0(17) . . ?
C3_13 C8_13 C7_13 116(2) . . ?
C6_13 C9_13 C10_13 114.9(16) . . ?
C6_13 C9_13 C12_13 110.2(16) . . ?
C10_13 C9_13 C12_13 105.9(7) . . ?
C6_13 C9_13 C11_13 113.7(16) . . ?
C10_13 C9_13 C11_13 105.8(7) . . ?
C12_13 C9_13 C11_13 105.7(7) . . ?
C2_14 C1_14 Au13 167.1(14) . . ?
C2_14 C1_14 Ag05 86.5(8) . . ?
Au13 C1_14 Ag05 104.4(8) . . ?
C2_14 C1_14 Ag09 111.5(11) . . ?
Au13 C1_14 Ag09 78.6(7) . . ?
Ag05 C1_14 Ag09 74.7(6) . . ?
C1_14 C2_14 C3_14 180.0(4) . . ?
C1_14 C2_14 Ag05 67.7(8) . . ?
C3_14 C2_14 Ag05 112.3(8) . . ?
C4_14 C3_14 C8_14 113.5(15) . . ?
C4_14 C3_14 C2_14 118.3(14) . . ?
C8_14 C3_14 C2_14 123.4(15) . . ?
C3_14 C4_14 C5_14 121.5(16) . . ?
C6_14 C5_14 C4_14 123.1(16) . . ?
C5_14 C6_14 C7_14 113.0(16) . . ?
C5_14 C6_14 C9_14 122.7(15) . . ?
C7_14 C6_14 C9_14 119.6(15) . . ?
C6_14 C7_14 C8_14 117.3(16) . . ?
C3_14 C8_14 C7_14 123.7(16) . . ?
C6_14 C9_14 C10_14 113.3(13) . . ?
C6_14 C9_14 C12_14 110.5(15) . . ?
C10_14 C9_14 C12_14 106.4(7) . . ?
C6_14 C9_14 C11_14 113.8(14) . . ?
C10_14 C9_14 C11_14 106.4(7) . . ?
C12_14 C9_14 C11_14 106.0(7) . . ?
C2_15 C1_15 Au16 165.5(11) . . ?
C2_15 C1_15 Ag03 107.3(18) . . ?
Au16 C1_15 Ag03 80.0(7) . . ?
C2_15 C1_15 Ag04 88.5(7) . . ?
Au16 C1_15 Ag04 105.7(7) . . ?
Ag03 C1_15 Ag04 73.7(5) . . ?
C1_15 C2_15 C3_15 172(2) . . ?
C8_15 C3_15 C4_15 117.3(14) . . ?
C8_15 C3_15 C2_15 121.8(15) . . ?
C4_15 C3_15 C2_15 120.9(15) . . ?
C3_15 C4_15 C5_15 119.8(15) . . ?
C6_15 C5_15 C4_15 123.2(16) . . ?
C5_15 C6_15 C7_15 116.2(13) . . ?
C5_15 C6_15 C9_15 123.5(14) . . ?
C7_15 C6_15 C9_15 120.2(13) . . ?
C8_15 C7_15 C6_15 121.5(15) . . ?
C3_15 C8_15 C7_15 121.8(16) . . ?
C6_15 C9_15 C10_15 115.3(14) . . ?
C6_15 C9_15 C11_15 111.1(12) . . ?
C10_15 C9_15 C11_15 106.2(7) . . ?
C6_15 C9_15 C12_15 111.4(13) . . ?
C10_15 C9_15 C12_15 106.4(7) . . ?
C11_15 C9_15 C12_15 105.7(7) . . ?
C2_16 C1_16 Au18 166.9(11) . . ?
C2_16 C1_16 Ag13 100.4(19) . . ?
Au18 C1_16 Ag13 84.5(8) . . ?
C2_16 C1_16 Ag04 93.3(7) . . ?
Au18 C1_16 Ag04 99.5(7) . . ?
Ag13 C1_16 Ag04 82.9(7) . . ?
C1_16 C2_16 C3_16 176(2) . . ?
C8_16 C3_16 C4_16 116.9(14) . . ?
C8_16 C3_16 C2_16 123.9(16) . . ?
C4_16 C3_16 C2_16 119.3(15) . . ?
C3_16 C4_16 C5_16 121.1(16) . . ?
C6_16 C5_16 C4_16 122.1(16) . . ?
C5_16 C6_16 C7_16 116.2(13) . . ?
C5_16 C6_16 C9_16 124.1(15) . . ?
C7_16 C6_16 C9_16 119.7(15) . . ?
C6_16 C7_16 C8_16 121.6(16) . . ?
C3_16 C8_16 C7_16 121.9(16) . . ?
C6_16 C9_16 C10_16 114.9(14) . . ?
C6_16 C9_16 C11_16 111.5(14) . . ?
C10_16 C9_16 C11_16 106.4(7) . . ?
C6_16 C9_16 C12_16 111.3(15) . . ?
C10_16 C9_16 C12_16 106.1(7) . . ?
C11_16 C9_16 C12_16 106.0(7) . . ?
C2_17 C1_17 Au21 154.7(15) . . ?
C2_17 C1_17 Ag16 115.3(12) . . ?
Au21 C1_17 Ag16 89.9(8) . . ?
C2_17 C1_17 Ag08 81.9(11) . . ?
Au21 C1_17 Ag08 105.0(10) . . ?
Ag16 C1_17 Ag08 76.9(7) . . ?
C1_17 C2_17 C3_17 179.9(5) . . ?
C4_17 C3_17 C8_17 116.7(16) . . ?
C4_17 C3_17 C2_17 123.1(16) . . ?
C8_17 C3_17 C2_17 118.0(16) . . ?
C3_17 C4_17 C5_17 120.9(18) . . ?
C6_17 C5_17 C4_17 120.8(18) . . ?
C5_17 C6_17 C7_17 116.6(16) . . ?
C5_17 C6_17 C9_17 122.1(16) . . ?
C7_17 C6_17 C9_17 120.0(16) . . ?
C6_17 C7_17 C8_17 119.1(18) . . ?
C3_17 C8_17 C7_17 120.4(19) . . ?
C6_17 C9_17 C10_17 115.3(16) . . ?
C6_17 C9_17 C11_17 111.5(14) . . ?
C10_17 C9_17 C11_17 106.4(7) . . ?
C6_17 C9_17 C12_17 111.3(15) . . ?
C10_17 C9_17 C12_17 105.8(7) . . ?
C11_17 C9_17 C12_17 105.9(7) . . ?
C2_18 C1_18 Au20 166.9(18) . . ?
C2_18 C1_18 Ag12 86.0(9) . . ?
Au20 C1_18 Ag12 98.2(8) . . ?
C2_18 C1_18 Ag18 109.2(14) . . ?
Au20 C1_18 Ag18 83.8(8) . . ?
Ag12 C1_18 Ag18 78.8(7) . . ?
C1_18 C2_18 C3_18 179.7(6) . . ?
C1_18 C2_18 Ag12 66.9(9) . . ?
C3_18 C2_18 Ag12 113.4(9) . . ?
C8_18 C3_18 C4_18 113.9(15) . . ?
C8_18 C3_18 C2_18 124.5(15) . . ?
C4_18 C3_18 C2_18 121.4(15) . . ?
C3_18 C4_18 C5_18 114.3(19) . . ?
C6_18 C5_18 C4_18 115(2) . . ?
C5_18 C6_18 C7_18 112.1(15) . . ?
C5_18 C6_18 C9_18 119.6(16) . . ?
C7_18 C6_18 C9_18 125.7(16) . . ?
C6_18 C7_18 C8_18 121.4(17) . . ?
C3_18 C8_18 C7_18 121.9(17) . . ?
C6_18 C9_18 C11_18 112.9(14) . . ?
C6_18 C9_18 C12_18 111.2(15) . . ?
C11_18 C9_18 C12_18 106.8(7) . . ?
C6_18 C9_18 C10_18 112.9(15) . . ?
C11_18 C9_18 C10_18 106.5(7) . . ?
C12_18 C9_18 C10_18 106.0(7) . . ?
C2_19 C1_19 Au18 165.9(12) . . ?
C2_19 C1_19 Ag06 88.3(9) . . ?
Au18 C1_19 Ag06 104.8(8) . . ?
C2_19 C1_19 Ag11 98.9(10) . . ?
Au18 C1_19 Ag11 80.0(7) . . ?
Ag06 C1_19 Ag11 74.4(6) . . ?
C1_19 C2_19 C3_19 179.6(8) . . ?
C1_19 C2_19 Ag06 66.0(8) . . ?
C3_19 C2_19 Ag06 114.2(9) . . ?
C4_19 C3_19 C8_19 115.3(14) . . ?
C4_19 C3_19 C2_19 122.7(13) . . ?
C8_19 C3_19 C2_19 120.5(13) . . ?
C3_19 C4_19 C5_19 121.3(16) . . ?
C6_19 C5_19 C4_19 122.8(16) . . ?
C5_19 C6_19 C7_19 115.3(12) . . ?
C5_19 C6_19 C9_19 119.8(14) . . ?
C7_19 C6_19 C9_19 122.7(14) . . ?
C8_19 C7_19 C6_19 120.5(16) . . ?
C3_19 C8_19 C7_19 122.4(16) . . ?
C6_19 C9_19 C12_19 108.3(12) . . ?
C6_19 C9_19 C10_19 113.5(12) . . ?
C12_19 C9_19 C10_19 106.6(7) . . ?
C6_19 C9_19 C11_19 115.9(15) . . ?
C12_19 C9_19 C11_19 106.1(7) . . ?
C10_19 C9_19 C11_19 105.9(7) . . ?
C2_20 C1_20 Au19 169.9(19) . . ?
C2_20 C1_20 Ag11 86.4(14) . . ?
Au19 C1_20 Ag11 98.0(8) . . ?
C2_20 C1_20 Ag12 116.7(14) . . ?
Au19 C1_20 Ag12 73.2(7) . . ?
Ag11 C1_20 Ag12 75.8(7) . . ?
C1_20 C2_20 C3_20 179.0(18) . . ?
C1_20 C2_20 Ag11 66.9(13) . . ?
C3_20 C2_20 Ag11 114.1(11) . . ?
C8_20 C3_20 C4_20 115.7(14) . . ?
C8_20 C3_20 C2_20 123.2(14) . . ?
C4_20 C3_20 C2_20 120.8(14) . . ?
C3_20 C4_20 C5_20 120.6(16) . . ?
C6_20 C5_20 C4_20 121.7(16) . . ?
C5_20 C6_20 C7_20 117.1(13) . . ?
C5_20 C6_20 C9_20 120.3(14) . . ?
C7_20 C6_20 C9_20 122.0(14) . . ?
C6_20 C7_20 C8_20 120.8(16) . . ?
C3_20 C8_20 C7_20 123.0(16) . . ?
C6_20 C9_20 C10_20 111.5(14) . . ?
C6_20 C9_20 C11_20 114.1(13) . . ?
C10_20 C9_20 C11_20 106.7(7) . . ?
C6_20 C9_20 C12_20 111.1(14) . . ?
C10_20 C9_20 C12_20 106.4(7) . . ?
C11_20 C9_20 C12_20 106.5(7) . . ?
C2_21 C1_21 Au14 162.4(13) . . ?
C2_21 C1_21 Ag03 101.7(12) . . ?
Au14 C1_21 Ag03 87.4(8) . . ?
C1_21 C2_21 C3_21 179.9(5) . . ?
C8_21 C3_21 C4_21 118.5(14) . . ?
C8_21 C3_21 C2_21 122.8(13) . . ?
C4_21 C3_21 C2_21 118.3(13) . . ?
C3_21 C4_21 C5_21 119.6(16) . . ?
C6_21 C5_21 C4_21 122.8(15) . . ?
C5_21 C6_21 C7_21 116.4(13) . . ?
C5_21 C6_21 C9_21 122.5(13) . . ?
C7_21 C6_21 C9_21 121.1(14) . . ?
C8_21 C7_21 C6_21 120.8(15) . . ?
C3_21 C8_21 C7_21 121.0(16) . . ?
C6_21 C9_21 C10_21 111.7(14) . . ?
C6_21 C9_21 C11_21 115.6(13) . . ?
C10_21 C9_21 C11_21 105.8(7) . . ?
C6_21 C9_21 C12_21 111.7(12) . . ?
C10_21 C9_21 C12_21 105.9(7) . . ?
C11_21 C9_21 C12_21 105.5(7) . . ?
C2_22 C1_22 Au23 161.4(16) . . ?
C2_22 C1_22 Ag15 91.2(12) . . ?
Au23 C1_22 Ag15 107.3(9) . . ?
C1_22 C2_22 C3_22 180.0(5) . . ?
C1_22 C2_22 Ag15 62.0(11) . . ?
C3_22 C2_22 Ag15 118.0(11) . . ?
C8_22 C3_22 C4_22 116.6(15) . . ?
C8_22 C3_22 C2_22 120.2(15) . . ?
C4_22 C3_22 C2_22 120.6(15) . . ?
C3_22 C4_22 C5_22 119.5(17) . . ?
C6_22 C5_22 C4_22 122.2(16) . . ?
C5_22 C6_22 C7_22 116.8(13) . . ?
C5_22 C6_22 C9_22 120.9(15) . . ?
C7_22 C6_22 C9_22 121.4(15) . . ?
C6_22 C7_22 C8_22 120.9(16) . . ?
C3_22 C8_22 C7_22 121.9(17) . . ?
C6_22 C9_22 C11_22 114.5(13) . . ?
C6_22 C9_22 C10_22 112.6(15) . . ?
C11_22 C9_22 C10_22 106.5(7) . . ?
C6_22 C9_22 C12_22 109.9(13) . . ?
C11_22 C9_22 C12_22 106.6(7) . . ?
C10_22 C9_22 C12_22 106.3(7) . . ?
C2_23 C1_23 Au23 160.1(16) . . ?
C2_23 C1_23 Ag19 93.3(11) . . ?
Au23 C1_23 Ag19 97.2(9) . . ?
C1_23 C2_23 C3_23 180.0(16) . . ?
C1_23 C2_23 Ag19 60.2(10) . . ?
C3_23 C2_23 Ag19 119.8(10) . . ?
C8_23 C3_23 C4_23 118.5(15) . . ?
C8_23 C3_23 C2_23 124.1(16) . . ?
C4_23 C3_23 C2_23 116.4(15) . . ?
C3_23 C4_23 C5_23 120.0(17) . . ?
C6_23 C5_23 C4_23 122.3(17) . . ?
C5_23 C6_23 C7_23 116.2(14) . . ?
C5_23 C6_23 C9_23 121.2(15) . . ?
C7_23 C6_23 C9_23 121.9(15) . . ?
C6_23 C7_23 C8_23 121.5(16) . . ?
C3_23 C8_23 C7_23 120.7(17) . . ?
C6_23 C9_23 C12_23 110.1(14) . . ?
C6_23 C9_23 C11_23 114.4(15) . . ?
C12_23 C9_23 C11_23 106.0(7) . . ?
C6_23 C9_23 C10_23 114.1(14) . . ?
C12_23 C9_23 C10_23 105.9(7) . . ?
C11_23 C9_23 C10_23 105.6(7) . . ?
C2_24 C1_24 Au15 177.0(15) . . ?
C2_24 C1_24 Ag14 89.9(17) . . ?
Au15 C1_24 Ag14 91.3(8) . . ?
C1_24 C2_24 C3_24 175(2) . . ?
C1_24 C2_24 Ag14 63.2(15) . . ?
C3_24 C2_24 Ag14 122.0(13) . . ?
C8_24 C3_24 C4_24 116.9(14) . . ?
C8_24 C3_24 C2_24 122.2(16) . . ?
C4_24 C3_24 C2_24 120.9(15) . . ?
C3_24 C4_24 C5_24 119.7(16) . . ?
C6_24 C5_24 C4_24 122.7(16) . . ?
C5_24 C6_24 C7_24 117.6(13) . . ?
C5_24 C6_24 C9_24 123.2(15) . . ?
C7_24 C6_24 C9_24 119.0(13) . . ?
C6_24 C7_24 C8_24 118.6(15) . . ?
C3_24 C8_24 C7_24 123.7(17) . . ?
C6_24 C9_24 C10_24 114.6(14) . . ?
C6_24 C9_24 C12_24 110.6(14) . . ?
C10_24 C9_24 C12_24 106.3(7) . . ?
C6_24 C9_24 C11_24 112.1(13) . . ?
C10_24 C9_24 C11_24 106.4(7) . . ?
C12_24 C9_24 C11_24 106.3(7) . . ?
C2_25 C1_25 Au16 156(3) . . ?
C2_25 C1_25 Ag02 115(2) . . ?
Au16 C1_25 Ag02 84.4(14) . . ?
C1_25 C2_25 C3_25 179.9(6) . . ?
C8_25 C3_25 C4_25 116.0(17) . . ?
C8_25 C3_25 C2_25 125(2) . . ?
C4_25 C3_25 C2_25 116.9(19) . . ?
C3_25 C4_25 C5_25 121(2) . . ?
C6_25 C5_25 C4_25 118(2) . . ?
C5_25 C6_25 C7_25 114.3(18) . . ?
C5_25 C6_25 C9_25 121.2(18) . . ?
C7_25 C6_25 C9_25 121.0(18) . . ?
C6_25 C7_25 C8_25 121.0(18) . . ?
C3_25 C8_25 C7_25 120.3(19) . . ?
C6_25 C9_25 C10_25 114.7(16) . . ?
C6_25 C9_25 C12_25 110.4(16) . . ?
C10_25 C9_25 C12_25 105.9(7) . . ?
C6_25 C9_25 C11_25 113.3(16) . . ?
C10_25 C9_25 C11_25 105.9(7) . . ?
C12_25 C9_25 C11_25 105.8(7) . . ?

loop_
_geom_bond_atom_site_label_1
_geom_bond_atom_site_label_2
_geom_bond_distance
_geom_bond_site_symmetry_2
_geom_bond_publ_flag
Au01 Au06 2.7485(13) . ?
Au01 Au04 2.7578(13) . ?
Au01 Au03 2.7982(13) . ?
Au01 Au05 2.8089(12) . ?
Au01 Au02 2.8217(14) . ?
Au01 Ag06 2.831(2) . ?
Au01 Ag02 2.881(2) . ?
Au01 Au14 2.9048(14) . ?
Au01 Ag01 2.923(2) . ?
Au01 Ag07 2.944(2) . ?
Au01 Ag03 3.032(2) . ?
Au02 Au07 2.7726(13) . ?
Au02 Au03 2.7746(13) . ?
Au02 Au04 2.7997(13) . ?
Au02 Au09 2.8048(13) . ?
Au02 Ag05 2.845(2) . ?
Au02 Ag04 2.881(2) . ?
Au02 Ag03 2.893(2) . ?
Au02 Ag08 2.934(2) . ?
Au02 Ag02 2.958(2) . ?
Au02 Au16 2.9775(13) . ?
Au03 Au08 2.7384(13) . ?
Au03 Au09 2.7623(15) . ?
Au03 Ag03 2.765(2) . ?
Au03 Au06 2.8009(14) . ?
Au03 Ag11 2.814(2) . ?
Au03 Ag06 2.873(2) . ?
Au03 Au18 2.8901(14) . ?
Au03 Ag13 2.944(2) . ?
Au03 Ag04 2.960(2) . ?
Au04 Au05 2.7653(14) . ?
Au04 Au10 2.7666(13) . ?
Au04 Au07 2.7933(14) . ?
Au04 Ag09 2.808(2) . ?
Au04 Ag02 2.812(2) . ?
Au04 Ag05 2.848(2) . ?
Au04 Au13 2.9018(13) . ?
Au04 Ag01 2.903(2) . ?
Au04 Ag10 2.949(2) . ?
Au05 Au06 2.7410(13) . ?
Au05 Au11 2.7982(13) . ?
Au05 Au10 2.7986(15) . ?
Au05 Ag10 2.836(2) . ?
Au05 Ag07 2.865(2) . ?
Au05 Ag15 2.882(2) . ?
Au05 Ag14 2.894(2) . ?
Au05 Ag01 2.898(2) . ?
Au05 Au15 2.9182(14) . ?
Au06 Ag11 2.799(2) . ?
Au06 Au11 2.8072(14) . ?
Au06 Au08 2.8135(14) . ?
Au06 Ag12 2.822(2) . ?
Au06 Ag07 2.860(2) . ?
Au06 Ag15 2.864(2) . ?
Au06 Ag06 2.967(2) . ?
Au06 Au19 2.9801(15) . ?
Au07 Au09 2.7567(13) . ?
Au07 Au10 2.7797(14) . ?
Au07 Ag09 2.805(2) . ?
Au07 Au12 2.8057(13) . ?
Au07 Ag08 2.836(2) . ?
Au07 Ag16 2.874(2) . ?
Au07 Ag20 2.900(2) . ?
Au07 Au21 2.9516(16) . ?
Au07 Ag05 2.980(2) . ?
Au08 Au12 2.7475(15) . ?
Au08 Ag12 2.795(2) . ?
Au08 Au11 2.8189(14) . ?
Au08 Au09 2.8192(14) . ?
Au08 Ag17 2.820(2) . ?
Au08 Ag13 2.843(2) . ?
Au08 Ag18 2.881(2) . ?
Au08 Au20 2.9160(13) . ?
Au08 Ag11 2.924(2) . ?
Au09 Au12 2.7843(14) . ?
Au09 Ag13 2.846(2) . ?
Au09 Ag08 2.868(2) . ?
Au09 Ag17 2.869(2) . ?
Au09 Ag04 2.872(2) . ?
Au09 Ag16 2.893(2) . ?
Au09 Au17 2.9064(15) . ?
Au10 Au12 2.7955(13) . ?
Au10 Au11 2.7981(15) . ?
Au10 Ag14 2.806(2) . ?
Au10 Ag20 2.845(3) . ?
Au10 Ag10 2.863(2) . ?
Au10 Ag19 2.867(2) . ?
Au10 Ag09 2.897(2) . ?
Au10 Au22 2.9283(14) . ?
Au11 Au12 2.8071(15) . ?
Au11 Ag18 2.813(2) . ?
Au11 Ag14 2.851(2) . ?
Au11 Ag12 2.864(2) . ?
Au11 Ag15 2.871(2) . ?
Au11 Ag19 2.926(2) . ?
Au11 Au23 2.9567(15) . ?
Au12 Ag17 2.795(2) . ?
Au12 Ag19 2.799(2) . ?
Au12 Ag20 2.822(2) . ?
Au12 Ag16 2.874(2) . ?
Au12 Ag18 2.903(2) . ?
Au12 Au24 2.9861(15) . ?
Au13 C1_14 1.98(2) . ?
Au13 C1_8 2.063(19) . ?
Au13 Ag10 2.940(2) . ?
Au13 Ag09 2.942(2) . ?
Au14 C1_21 2.01(2) . ?
Au14 C1_11 2.024(19) . ?
Au14 Ag02 2.947(2) . ?
Au14 Ag03 2.982(2) . ?
Au15 C1_24 1.987(17) . ?
Au15 C1_10 2.002(17) . ?
Au15 Ag14 3.079(2) . ?
Au15 Ag15 3.244(2) . ?
Au15 Ag10 3.246(3) . ?
Au16 C1_15 1.989(18) . ?
Au16 C1_13 1.99(4) . ?
Au16 C1_25 2.07(4) . ?
Au16 Ag03 2.877(2) . ?
Au16 Ag02 2.946(2) . ?
Au17 C1_4 2.00(2) . ?
Au17 C1_1 2.040(18) . ?
Au17 Ag16 3.077(2) . ?
Au17 Ag17 3.161(2) . ?
Au18 C1_19 1.99(2) . ?
Au18 C1_16 2.00(2) . ?
Au18 Ag11 2.996(2) . ?
Au18 Ag13 3.011(3) . ?
Au19 C1_12 1.937(19) . ?
Au19 C1_20 2.031(19) . ?
Au19 Ag12 2.854(2) . ?
Au19 Ag15 3.070(2) . ?
Au19 Ag11 3.346(2) . ?
Au20 C1_3 2.017(19) . ?
Au20 C1_18 2.07(2) . ?
Au20 Ag18 3.132(2) . ?
Au20 Ag17 3.190(3) . ?
Au20 Ag12 3.341(2) . ?
Au21 C1_6 1.961(19) . ?
Au21 C1_17 1.97(2) . ?
Au21 Ag20 2.807(3) . ?
Au21 Ag16 3.084(2) . ?
Au21 Ag09 3.292(2) . ?
Au22 C1_5 1.99(2) . ?
Au22 C1_9 1.994(19) . ?
Au22 Ag19 3.062(2) . ?
Au22 Ag14 3.152(3) . ?
Au22 Ag20 3.309(3) . ?
Au23 C1_23 2.03(2) . ?
Au23 C1_22 2.09(2) . ?
Au23 Ag14 2.944(3) . ?
Au23 Ag19 3.221(3) . ?
Au24 C1_7 2.00(2) . ?
Au24 C1_2 2.05(2) . ?
Au24 Ag17 3.123(3) . ?
Au24 Ag18 3.144(3) . ?
Au24 Ag19 3.352(3) . ?
Ag01 C1_11 2.45(2) . ?
Ag01 C1_8 2.512(17) . ?
Ag01 C1_10 2.628(19) . ?
Ag01 C2_11 2.708(13) . ?
Ag01 Ag02 3.125(3) . ?
Ag01 Ag07 3.231(3) . ?
Ag01 Ag10 3.252(3) . ?
Ag02 C1_13 2.17(6) . ?
Ag02 C1_25 2.31(6) . ?
Ag02 C1_11 2.42(2) . ?
Ag02 Ag05 3.046(3) . ?
Ag03 C1_21 2.29(3) . ?
Ag03 C1_15 2.45(2) . ?
Ag03 Ag04 3.046(3) . ?
Ag03 Ag06 3.050(3) . ?
Ag04 C1_16 2.564(18) . ?
Ag04 C1_15 2.621(17) . ?
Ag04 C1_1 2.65(2) . ?
Ag04 Ag08 3.218(3) . ?
Ag04 Ag13 3.322(3) . ?
Ag05 C1_14 2.499(19) . ?
Ag05 Cl2 2.521(8) . ?
Ag05 C2_14 2.695(13) . ?
Ag05 Ag09 3.095(3) . ?
Ag05 Ag08 3.348(3) . ?
Ag06 C1_19 2.46(2) . ?
Ag06 Cl1 2.546(8) . ?
Ag06 C2_19 2.691(14) . ?
Ag06 Ag11 3.070(3) . ?
Ag06 Ag07 3.379(3) . ?
Ag07 C1_10 2.52(2) . ?
Ag07 Cl1 2.549(7) . ?
Ag07 C2_10 2.682(19) . ?
Ag07 Ag15 3.151(3) . ?
Ag08 C1_1 2.49(2) . ?
Ag08 Cl2 2.535(8) . ?
Ag08 C2_1 2.70(2) . ?
Ag08 C1_17 2.71(3) . ?
Ag08 Ag16 3.174(3) . ?
Ag09 C1_6 2.50(2) . ?
Ag09 C2_6 2.578(16) . ?
Ag09 C1_14 2.60(2) . ?
Ag09 Ag10 3.316(3) . ?
Ag09 Ag20 3.326(3) . ?
Ag10 C1_9 2.40(2) . ?
Ag10 C1_8 2.49(2) . ?
Ag10 C2_9 2.532(14) . ?
Ag10 Ag14 3.045(3) . ?
Ag11 C1_20 2.39(3) . ?
Ag11 C2_20 2.597(18) . ?
Ag11 C1_19 2.62(2) . ?
Ag11 Ag12 3.122(3) . ?
Ag12 C1_18 2.35(2) . ?
Ag12 C2_18 2.547(16) . ?
Ag12 C1_20 2.67(3) . ?
Ag12 Ag18 3.137(3) . ?
Ag12 Ag15 3.207(3) . ?
Ag13 C1_3 2.35(2) . ?
Ag13 C1_16 2.45(3) . ?
Ag13 C2_3 2.576(14) . ?
Ag13 Ag17 3.062(3) . ?
Ag14 C1_24 2.31(2) . ?
Ag14 C2_24 2.58(2) . ?
Ag14 Ag19 3.240(3) . ?
Ag14 Ag15 3.332(3) . ?
Ag15 C1_22 2.27(3) . ?
Ag15 C1_12 2.47(2) . ?
Ag15 C2_22 2.574(16) . ?
Ag16 C1_17 2.38(2) . ?
Ag16 C1_7 2.41(2) . ?
Ag16 C2_7 2.525(15) . ?
Ag16 Ag20 3.110(3) . ?
Ag16 Ag17 3.247(3) . ?
Ag17 C1_4 2.30(3) . ?
Ag17 C2_4 2.47(2) . ?
Ag17 Ag18 3.227(3) . ?
Ag18 C1_2 2.38(3) . ?
Ag18 C1_18 2.59(3) . ?
Ag18 Ag19 3.200(3) . ?
Ag19 C1_23 2.26(3) . ?
Ag19 C1_5 2.56(2) . ?
Ag19 C2_23 2.600(16) . ?
Ag19 Ag20 2.986(3) . ?
Ag20 C1_5 2.37(2) . ?
Ag20 C2_5 2.569(14) . ?
C1_1 C2_1 1.175(14) . ?
C2_1 C3_1 1.461(12) . ?
C3_1 C4_1 1.3900 . ?
C3_1 C8_1 1.3900 . ?
C4_1 C5_1 1.3900 . ?
C5_1 C6_1 1.3900 . ?
C6_1 C7_1 1.3900 . ?
C6_1 C9_1 1.520(7) . ?
C7_1 C8_1 1.3900 . ?
C9_1 C11_1 1.535(8) . ?
C9_1 C10_1 1.539(8) . ?
C9_1 C12_1 1.539(8) . ?
C1_2 C2_2 1.161(15) . ?
C2_2 C3_2 1.450(14) . ?
C3_2 C8_2 1.363(14) . ?
C3_2 C4_2 1.381(14) . ?
C4_2 C5_2 1.391(14) . ?
C5_2 C6_2 1.363(14) . ?
C6_2 C7_2 1.387(14) . ?
C6_2 C9_2 1.520(8) . ?
C7_2 C8_2 1.381(14) . ?
C9_2 C10_2 1.533(8) . ?
C9_2 C12_2 1.535(8) . ?
C9_2 C11_2 1.538(8) . ?
C1_3 C2_3 1.162(14) . ?
C2_3 C3_3 1.466(13) . ?
C3_3 C8_3 1.372(14) . ?
C3_3 C4_3 1.381(14) . ?
C4_3 C5_3 1.397(14) . ?
C5_3 C6_3 1.362(14) . ?
C6_3 C7_3 1.372(14) . ?
C6_3 C9_3 1.518(8) . ?
C7_3 C8_3 1.387(14) . ?
C9_3 C12_3 1.535(8) . ?
C9_3 C10_3 1.535(8) . ?
C9_3 C11_3 1.535(8) . ?
C1_4 C2_4 1.171(14) . ?
C2_4 C3_4 1.466(13) . ?
C3_4 C8_4 1.366(14) . ?
C3_4 C4_4 1.390(14) . ?
C4_4 C5_4 1.388(14) . ?
C5_4 C6_4 1.360(14) . ?
C6_4 C7_4 1.385(14) . ?
C6_4 C9_4 1.521(8) . ?
C7_4 C8_4 1.389(14) . ?
C9_4 C10_4 1.536(8) . ?
C9_4 C11_4 1.537(8) . ?
C9_4 C12_4 1.542(8) . ?
C1_5 C2_5 1.173(14) . ?
C2_5 C3_5 1.462(14) . ?
C3_5 C8_5 1.357(13) . ?
C3_5 C4_5 1.383(14) . ?
C4_5 C5_5 1.384(14) . ?
C5_5 C6_5 1.370(14) . ?
C6_5 C7_5 1.377(14) . ?
C6_5 C9_5 1.519(8) . ?
C7_5 C8_5 1.384(14) . ?
C9_5 C12_5 1.535(8) . ?
C9_5 C10_5 1.536(8) . ?
C9_5 C11_5 1.539(8) . ?
C1_6 C2_6 1.163(14) . ?
C2_6 C3_6 1.457(13) . ?
C3_6 C8_6 1.361(14) . ?
C3_6 C4_6 1.375(14) . ?
C4_6 C5_6 1.370(14) . ?
C5_6 C6_6 1.352(14) . ?
C6_6 C7_6 1.377(14) . ?
C6_6 C9_6 1.517(8) . ?
C7_6 C8_6 1.387(14) . ?
C9_6 C12_6 1.535(8) . ?
C9_6 C10_6 1.538(8) . ?
C9_6 C11_6 1.540(8) . ?
C1_7 C2_7 1.172(14) . ?
C2_7 C3_7 1.459(14) . ?
C3_7 C8_7 1.371(14) . ?
C3_7 C4_7 1.381(14) . ?
C4_7 C5_7 1.395(14) . ?
C5_7 C6_7 1.365(14) . ?
C6_7 C7_7 1.386(14) . ?
C6_7 C9_7 1.519(8) . ?
C7_7 C8_7 1.393(14) . ?
C9_7 C10_7 1.535(8) . ?
C9_7 C12_7 1.537(8) . ?
C9_7 C11_7 1.544(8) . ?
C1_8 C2_8 1.163(14) . ?
C2_8 C3_8 1.458(13) . ?
C3_8 C8_8 1.374(13) . ?
C3_8 C4_8 1.395(13) . ?
C4_8 C5_8 1.382(14) . ?
C5_8 C6_8 1.368(14) . ?
C6_8 C7_8 1.389(13) . ?
C6_8 C9_8 1.521(8) . ?
C7_8 C8_8 1.403(14) . ?
C9_8 C11_8 1.535(8) . ?
C9_8 C12_8 1.541(8) . ?
C9_8 C10_8 1.542(8) . ?
C1_9 C2_9 1.164(14) . ?
C2_9 C3_9 1.449(13) . ?
C3_9 C8_9 1.370(14) . ?
C3_9 C4_9 1.374(14) . ?
C4_9 C5_9 1.401(14) . ?
C5_9 C6_9 1.374(14) . ?
C6_9 C7_9 1.378(14) . ?
C6_9 C9_9 1.516(8) . ?
C7_9 C8_9 1.399(14) . ?
C9_9 C10_9 1.536(8) . ?
C9_9 C12_9 1.537(8) . ?
C9_9 C11_9 1.538(8) . ?
C1_10 C2_10 1.179(14) . ?
C2_10 C3_10 1.469(13) . ?
C3_10 C8_10 1.375(13) . ?
C3_10 C4_10 1.385(13) . ?
C4_10 C5_10 1.388(13) . ?
C5_10 C6_10 1.365(13) . ?
C6_10 C7_10 1.388(13) . ?
C6_10 C9_10 1.516(8) . ?
C7_10 C8_10 1.387(13) . ?
C9_10 C12_10 1.533(8) . ?
C9_10 C10_10 1.535(8) . ?
C9_10 C11_10 1.537(8) . ?
C1_11 C2_11 1.160(14) . ?
C2_11 C3_11 1.472(13) . ?
C3_11 C8_11 1.361(14) . ?
C3_11 C4_11 1.388(14) . ?
C4_11 C5_11 1.389(13) . ?
C5_11 C6_11 1.365(14) . ?
C6_11 C7_11 1.375(14) . ?
C6_11 C9_11 1.521(8) . ?
C7_11 C8_11 1.384(13) . ?
C9_11 C10_11 1.533(8) . ?
C9_11 C11_11 1.534(8) . ?
C9_11 C12_11 1.536(8) . ?
C1_12 C2_12 1.177(14) . ?
C2_12 C3_12 1.462(13) . ?
C3_12 C4_12 1.3900 . ?
C3_12 C8_12 1.3900 . ?
C4_12 C5_12 1.3900 . ?
C5_12 C6_12 1.3900 . ?
C6_12 C7_12 1.3900 . ?
C6_12 C9_12 1.521(7) . ?
C7_12 C8_12 1.3900 . ?
C9_12 C11_12 1.532(8) . ?
C9_12 C10_12 1.532(8) . ?
C9_12 C12_12 1.540(8) . ?
C1_13 C2_13 1.161(15) . ?
C2_13 C3_13 1.456(14) . ?
C3_13 C8_13 1.388(15) . ?
C3_13 C4_13 1.392(15) . ?
C4_13 C5_13 1.409(15) . ?
C5_13 C6_13 1.381(15) . ?
C6_13 C7_13 1.399(15) . ?
C6_13 C9_13 1.523(8) . ?
C7_13 C8_13 1.400(15) . ?
C9_13 C10_13 1.540(8) . ?
C9_13 C12_13 1.544(8) . ?
C9_13 C11_13 1.544(8) . ?
C1_14 C2_14 1.173(14) . ?
C2_14 C3_14 1.461(14) . ?
C3_14 C4_14 1.363(14) . ?
C3_14 C8_14 1.366(14) . ?
C4_14 C5_14 1.385(14) . ?
C5_14 C6_14 1.350(14) . ?
C6_14 C7_14 1.392(14) . ?
C6_14 C9_14 1.520(8) . ?
C7_14 C8_14 1.405(14) . ?
C9_14 C10_14 1.536(8) . ?
C9_14 C12_14 1.537(8) . ?
C9_14 C11_14 1.539(8) . ?
C1_15 C2_15 1.170(14) . ?
C2_15 C3_15 1.465(13) . ?
C3_15 C8_15 1.374(14) . ?
C3_15 C4_15 1.381(14) . ?
C4_15 C5_15 1.395(13) . ?
C5_15 C6_15 1.357(14) . ?
C6_15 C7_15 1.385(14) . ?
C6_15 C9_15 1.518(8) . ?
C7_15 C8_15 1.379(13) . ?
C9_15 C10_15 1.533(8) . ?
C9_15 C11_15 1.538(8) . ?
C9_15 C12_15 1.541(8) . ?
C1_16 C2_16 1.167(14) . ?
C2_16 C3_16 1.461(14) . ?
C3_16 C8_16 1.361(14) . ?
C3_16 C4_16 1.388(14) . ?
C4_16 C5_16 1.392(14) . ?
C5_16 C6_16 1.369(14) . ?
C6_16 C7_16 1.388(14) . ?
C6_16 C9_16 1.520(8) . ?
C7_16 C8_16 1.388(14) . ?
C9_16 C10_16 1.533(8) . ?
C9_16 C11_16 1.538(8) . ?
C9_16 C12_16 1.541(8) . ?
C1_17 C2_17 1.169(14) . ?
C2_17 C3_17 1.463(14) . ?
C3_17 C4_17 1.369(14) . ?
C3_17 C8_17 1.384(14) . ?
C4_17 C5_17 1.391(14) . ?
C5_17 C6_17 1.369(14) . ?
C6_17 C7_17 1.388(14) . ?
C6_17 C9_17 1.523(8) . ?
C7_17 C8_17 1.392(14) . ?
C9_17 C10_17 1.535(8) . ?
C9_17 C11_17 1.539(8) . ?
C9_17 C12_17 1.545(8) . ?
C1_18 C2_18 1.164(14) . ?
C2_18 C3_18 1.447(14) . ?
C3_18 C8_18 1.355(14) . ?
C3_18 C4_18 1.382(14) . ?
C4_18 C5_18 1.417(15) . ?
C5_18 C6_18 1.366(14) . ?
C6_18 C7_18 1.370(14) . ?
C6_18 C9_18 1.515(8) . ?
C7_18 C8_18 1.389(14) . ?
C9_18 C11_18 1.533(8) . ?
C9_18 C12_18 1.537(8) . ?
C9_18 C10_18 1.539(8) . ?
C1_19 C2_19 1.168(14) . ?
C2_19 C3_19 1.467(13) . ?
C3_19 C4_19 1.377(14) . ?
C3_19 C8_19 1.382(14) . ?
C4_19 C5_19 1.388(13) . ?
C5_19 C6_19 1.374(14) . ?
C6_19 C7_19 1.393(14) . ?
C6_19 C9_19 1.523(8) . ?
C7_19 C8_19 1.389(14) . ?
C9_19 C12_19 1.534(8) . ?
C9_19 C10_19 1.539(8) . ?
C9_19 C11_19 1.543(8) . ?
C1_20 C2_20 1.167(14) . ?
C2_20 C3_20 1.461(13) . ?
C3_20 C8_20 1.358(14) . ?
C3_20 C4_20 1.391(14) . ?
C4_20 C5_20 1.393(14) . ?
C5_20 C6_20 1.367(14) . ?
C6_20 C7_20 1.372(14) . ?
C6_20 C9_20 1.519(8) . ?
C7_20 C8_20 1.382(14) . ?
C9_20 C10_20 1.534(8) . ?
C9_20 C11_20 1.535(8) . ?
C9_20 C12_20 1.538(8) . ?
C1_21 C2_21 1.171(14) . ?
C2_21 C3_21 1.454(13) . ?
C3_21 C8_21 1.367(14) . ?
C3_21 C4_21 1.380(14) . ?
C4_21 C5_21 1.381(13) . ?
C5_21 C6_21 1.366(14) . ?
C6_21 C7_21 1.388(13) . ?
C6_21 C9_21 1.519(8) . ?
C7_21 C8_21 1.387(14) . ?
C9_21 C10_21 1.541(8) . ?
C9_21 C11_21 1.542(8) . ?
C9_21 C12_21 1.543(8) . ?
C1_22 C2_22 1.162(14) . ?
C2_22 C3_22 1.454(14) . ?
C3_22 C8_22 1.368(14) . ?
C3_22 C4_22 1.384(14) . ?
C4_22 C5_22 1.391(14) . ?
C5_22 C6_22 1.363(14) . ?
C6_22 C7_22 1.377(14) . ?
C6_22 C9_22 1.519(8) . ?
C7_22 C8_22 1.386(14) . ?
C9_22 C11_22 1.534(8) . ?
C9_22 C10_22 1.537(8) . ?
C9_22 C12_22 1.537(8) . ?
C1_23 C2_23 1.160(14) . ?
C2_23 C3_23 1.449(14) . ?
C3_23 C8_23 1.366(14) . ?
C3_23 C4_23 1.385(14) . ?
C4_23 C5_23 1.387(14) . ?
C5_23 C6_23 1.380(14) . ?
C6_23 C7_23 1.392(14) . ?
C6_23 C9_23 1.523(8) . ?
C7_23 C8_23 1.393(14) . ?
C9_23 C12_23 1.538(8) . ?
C9_23 C11_23 1.542(8) . ?
C9_23 C10_23 1.544(8) . ?
C1_24 C2_24 1.168(14) . ?
C2_24 C3_24 1.469(13) . ?
C3_24 C8_24 1.362(14) . ?
C3_24 C4_24 1.382(14) . ?
C4_24 C5_24 1.390(14) . ?
C5_24 C6_24 1.370(14) . ?
C6_24 C7_24 1.384(14) . ?
C6_24 C9_24 1.518(8) . ?
C7_24 C8_24 1.389(13) . ?
C9_24 C10_24 1.536(8) . ?
C9_24 C12_24 1.537(8) . ?
C9_24 C11_24 1.538(8) . ?
C1_25 C2_25 1.161(15) . ?
C2_25 C3_25 1.459(14) . ?
C3_25 C8_25 1.368(15) . ?
C3_25 C4_25 1.388(15) . ?
C4_25 C5_25 1.389(15) . ?
C5_25 C6_25 1.378(15) . ?
C6_25 C7_25 1.393(15) . ?
C6_25 C9_25 1.523(8) . ?
C7_25 C8_25 1.395(14) . ?
C9_25 C10_25 1.540(8) . ?
C9_25 C12_25 1.542(8) . ?
C9_25 C11_25 1.542(8) . ?
